data_4134687
loop_
_publ_author_name
'Shao, Li'
'Hua, Bin'
'Hu, Xiangquan'
'Stalla, David'
'Kelley, Steven P.'
'Atwood, Jerry L.'

_publ_section_title
;
 Construction of Polymeric Metal-Organic Nanocapsule Networks via
 Supramolecular Coordination-Driven Self-Assembly.
;
_journal_issue 16
_journal_name_full 'Journal of the American Chemical Society'
_journal_page_first 7270
_journal_page_last 7275
_journal_paper_doi 10.1021/jacs.0c00640
_journal_volume 142
_journal_year 2020
_chemical_formula_moiety 'C261 H253 Mg24 N2 O125, O, C4 H8 O3'
_chemical_formula_sum 'C265 H296 Mg24 N2 O129'
_chemical_formula_weight 6156.46
_space_group_crystal_system monoclinic
_space_group_IT_number 14
_space_group_name_Hall '-P 2ybc'
_space_group_name_H-M_alt 'P 1 21/c 1'
_atom_sites_solution_hydrogens geom
_atom_sites_solution_primary dual
_atom_sites_solution_secondary difmap
_audit_creation_date 2019-12-31
_audit_creation_method
;
Olex2 1.2
(compiled 2018.05.29 svn.r3508 for OlexSys, GUI svn.r5506)
;
_cell_angle_alpha 90
_cell_angle_beta 94.801(4)
_cell_angle_gamma 90
_cell_formula_units_Z 4
_cell_length_a 37.025(5)
_cell_length_b 36.916(5)
_cell_length_c 26.530(4)
_cell_measurement_reflns_used 9248
_cell_measurement_temperature 100.0
_cell_measurement_theta_max 22.78
_cell_measurement_theta_min 2.23
_cell_volume 36134(9)
_computing_cell_refinement 'Bruker Apex3 V.2017.3-0/SAINT V8.38A'
_computing_data_collection 'Bruker Apex3 V.2017.3-0'
_computing_data_reduction 'Bruker Apex3 V.2017.3-0/SAINT V8.38A'
_computing_molecular_graphics 'Olex2 (Dolomanov et al., 2009)'
_computing_publication_material 'Olex2 (Dolomanov et al., 2009)'
_computing_structure_refinement 'ShelXL (Sheldrick, 2015)'
_computing_structure_solution 'SHELXT 2014/5 (Sheldrick, 2014)'
_diffrn_ambient_temperature 100.0
_diffrn_measured_fraction_theta_full 0.995
_diffrn_measured_fraction_theta_max 0.995
_diffrn_measurement_device_type 'Bruker VENTURE CMOS area detector'
_diffrn_measurement_method 'shutterless omega and phi scans'
_diffrn_radiation_monochromator 'mirror optics'
_diffrn_radiation_type MoK\a
_diffrn_radiation_wavelength 0.71073
_diffrn_reflns_av_R_equivalents 0.0841
_diffrn_reflns_av_unetI/netI 0.0574
_diffrn_reflns_Laue_measured_fraction_full 0.995
_diffrn_reflns_Laue_measured_fraction_max 0.995
_diffrn_reflns_limit_h_max 41
_diffrn_reflns_limit_h_min -41
_diffrn_reflns_limit_k_max 41
_diffrn_reflns_limit_k_min -41
_diffrn_reflns_limit_l_max 29
_diffrn_reflns_limit_l_min -29
_diffrn_reflns_number 405391
_diffrn_reflns_point_group_measured_fraction_full 0.995
_diffrn_reflns_point_group_measured_fraction_max 0.995
_diffrn_reflns_theta_full 23.347
_diffrn_reflns_theta_max 23.347
_diffrn_reflns_theta_min 2.165
_diffrn_source 'Incoatec IMuS microfocus Mo tube'
_diffrn_standards_number 0
_exptl_absorpt_coefficient_mu 0.126
_exptl_absorpt_correction_T_max 0.7449
_exptl_absorpt_correction_T_min 0.6833
_exptl_absorpt_correction_type multi-scan
_exptl_absorpt_process_details 'Bruker AXScale'
_exptl_crystal_colour green
_exptl_crystal_density_diffrn 1.132
_exptl_crystal_description block
_exptl_crystal_F_000 12880
_exptl_crystal_size_max 0.25
_exptl_crystal_size_mid 0.14
_exptl_crystal_size_min 0.1
_refine_diff_density_max 1.504
_refine_diff_density_min -0.867
_refine_diff_density_rms 0.094
_refine_ls_extinction_method none
_refine_ls_goodness_of_fit_ref 1.027
_refine_ls_hydrogen_treatment constr
_refine_ls_matrix_type full
_refine_ls_number_parameters 3781
_refine_ls_number_reflns 52201
_refine_ls_number_restraints 5148
_refine_ls_restrained_S_all 1.004
_refine_ls_R_factor_all 0.1382
_refine_ls_R_factor_gt 0.0890
_refine_ls_shift/su_max 0.001
_refine_ls_shift/su_mean 0.000
_refine_ls_structure_factor_coef Fsqd
_refine_ls_weighting_details 'w=1/[\s^2^(Fo^2^)+(0.1735P)^2^+82.6293P] where P=(Fo^2^+2Fc^2^)/3'
_refine_ls_weighting_scheme calc
_refine_ls_wR_factor_gt 0.2539
_refine_ls_wR_factor_ref 0.2987
_reflns_Friedel_coverage 0.000
_reflns_number_gt 32597
_reflns_number_total 52201
_reflns_threshold_expression 'I > 2\s(I)'
_cod_data_source_file ja0c00640_si_003.cif
_cod_data_source_block s1_sq
_cod_depositor_comments 'Adding full bibliography for 4134686--4134687.cif.'
_cod_database_code 4134687
_shelx_shelxl_version_number 2017/1
_shelx_space_group_comment
;
The symmetry employed for this shelxl refinement is uniquely defined
by the following loop, which should always be used as a source of
symmetry information in preference to the above space-group names.
They are only intended as comments.
;
_shelx_estimated_absorpt_t_max 0.987
_shelx_estimated_absorpt_t_min 0.969
_olex2_refinement_description
;
1. Fixed Uiso
 At 1.2 times of:
  All C(H) groups, All C(H,H) groups
 At 1.5 times of:
  All C(H,H,H) groups
2. Rigid body (RIGU) restrains
 All non-hydrogen atoms
 with sigma for 1-2 distances of 0.004 and sigma for 1-3 distances of 0.004
3.a Ternary CH refined with riding coordinates:
 C7(H7), C14(H14), C21(H21), C28(H28), C47(H47), C54(H54), C61(H61), C68(H68),
 C87(H87), C94(H94), C101(H101), C108(H108), C127(H127), C134(H134), C141(H141),
  C148(H148), C167(H167), C174(H174), C181(H181), C188(H188), C207(H207),
 C214(H214), C221(H221), C228(H228)
3.b Secondary CH2 refined with riding coordinates:
 C29(H29A,H29B), C30(H30A,H30B), C32(H32A,H32B), C33(H33A,H33B), C35(H35A,
 H35B), C36(H36A,H36B), C38(H38A,H38B), C39(H39A,H39B), C69(H69A,H69B),
 C70(H70A,H70B), C72(H72A,H72B), C73(H73A,H73B), C75(H75A,H75B), C76(H76A,H76B),
  C78(H78A,H78B), C79(H79A,H79B), C109(H10A,H10B), C110(H11A,H11B), C112(H11F,
 H11G), C113(H11H,H11I), C115(H11M,H11N), C116(H11O,H11P), C118(H11T,H11U),
 C119(H11V,H11W), C149(H14A,H14B), C150(H15A,H15B), C152(H15F,H15G), C153(H15H,
 H15I), C155(H15M,H15N), C156(H15O,H15P), C158(H15T,H15U), C159(H15V,H15W),
 C189(H18A,H18B), C190(H19A,H19B), C192(H19F,H19G), C193(H19H,H19I), C195(H19M,
 H19N), C196(H19O,H19P), C198(H19T,H19U), C199(H19V,H19W), C229(H22A,H22B),
 C230(H23A,H23B), C232(H23F,H23G), C233(H23H,H23I), C235(H23M,H23N), C236(H23O,
 H23P), C238(H23T,H23U), C239(H23V,H23W), C241(H24D,H24E), C242(H24F,H24G),
 C243(H24H,H24I), C244(H24J,H24K), C245(H24L,H24M), C246(H24N,H24O), C247(H24P,
 H24Q), C248(H24R,H24S), C249(H24T,H24U), C250(H25A,H25B), C251(H25C,H25D),
 C252(H25E,H25F), C253(H25G,H25H), C254(H25I,H25J), C255(H25K,H25L), C256(H25M,
 H25N), C262(H26A,H26B), C263(H26C,H26D), C264(H26E,H26F), C265(H26G,H26H)
3.c Me refined with riding coordinates:
 C31(H31A,H31B,H31C), C34(H34A,H34B,H34C), C37(H37A,H37B,H37C), C40(H40A,H40B,
 H40C), C71(H71A,H71B,H71C), C74(H74A,H74B,H74C), C77(H77A,H77B,H77C), C80(H80A,
 H80B,H80C), C111(H11C,H11D,H11E), C114(H11J,H11K,H11L), C117(H11Q,H11R,H11S),
 C120(H12A,H12B,H12C), C151(H15C,H15D,H15E), C154(H15J,H15K,H15L), C157(H15Q,
 H15R,H15S), C160(H16A,H16B,H16C), C191(H19C,H19D,H19E), C194(H19J,H19K,H19L),
 C197(H19Q,H19R,H19S), C200(H20A,H20B,H20C), C231(H23C,H23D,H23E), C234(H23J,
 H23K,H23L), C237(H23Q,H23R,H23S), C240(H24A,H24B,H24C)
3.d Aromatic/amide H refined with riding coordinates:
 C5(H5), C13(H13), C20(H20), C27(H27), C45(H45), C53(H53), C60(H60), C67(H67),
 C85(H85), C93(H93), C99(H99), C107(H107), C125(H125), C133(H133), C140(H140),
 C147(H147), C165(H165), C173(H173), C180(H180), C187(H187), C205(H205),
 C213(H213), C220(H220), C227(H227), C257(H257), C258(H258), C259(H259),
 C260(H260), C261(H261)
;
_olex2_submission_special_instructions 'No special instructions were received'

loop_
_space_group_symop_operation_xyz
'x, y, z'
'-x, y+1/2, -z+1/2'
'-x, -y, -z'
'x, -y-1/2, z-1/2'

loop_
_atom_site_label
_atom_site_type_symbol
_atom_site_fract_x
_atom_site_fract_y
_atom_site_fract_z
_atom_site_U_iso_or_equiv
_atom_site_adp_type
_atom_site_occupancy
_atom_site_site_symmetry_order
_atom_site_calc_flag
_atom_site_refinement_flags_posn
_atom_site_refinement_flags_adp
_atom_site_refinement_flags_occupancy
_atom_site_disorder_assembly
_atom_site_disorder_group
Mg1 Mg 0.19506(6) 0.48535(5) 0.58633(7) 0.0429(5) Uani 1 1 d . U . . .
Mg2 Mg 0.14709(6) 0.45039(5) 0.69422(8) 0.0430(5) Uani 1 1 d . U . . .
Mg3 Mg -0.04891(5) 0.63329(5) 0.28041(7) 0.0377(5) Uani 1 1 d . U . . .
Mg4 Mg -0.01313(5) 0.31529(5) 0.62555(7) 0.0396(5) Uani 1 1 d . U . . .
Mg5 Mg 0.02743(5) 0.69977(6) 0.55654(7) 0.0451(5) Uani 1 1 d . U . . .
Mg6 Mg 0.01900(5) 0.32970(6) 0.32942(8) 0.0500(5) Uani 1 1 d . U . . .
Mg7 Mg 0.12117(6) 0.41584(6) 0.31677(8) 0.0564(6) Uani 1 1 d . U . . .
Mg8 Mg 0.18665(6) 0.46915(5) 0.40561(8) 0.0553(6) Uani 1 1 d . U . . .
Mg9 Mg -0.08222(5) 0.34676(6) 0.33187(7) 0.0458(5) Uani 1 1 d . U . . .
Mg10 Mg -0.16219(6) 0.45035(5) 0.31777(7) 0.0423(5) Uani 1 1 d . U . . .
Mg11 Mg 0.05176(5) 0.62173(6) 0.28017(8) 0.0463(5) Uani 1 1 d . U . . .
Mg12 Mg 0.13189(6) 0.51697(6) 0.29952(9) 0.0564(6) Uani 1 1 d . U . . .
Mg13 Mg 0.35641(5) 0.40303(5) 0.82464(8) 0.0439(5) Uani 1 1 d . U . . .
Mg14 Mg 0.69517(6) 0.55307(5) 1.07508(8) 0.0527(6) Uani 1 1 d . U . . .
Mg15 Mg 0.67881(8) 0.54295(7) 0.89142(10) 0.0722(7) Uani 1 1 d . U . . .
Mg16 Mg 0.39203(7) 0.42652(7) 1.20897(9) 0.0648(7) Uani 1 1 d . U . . .
Mg17 Mg 0.50496(6) 0.35978(7) 1.21159(9) 0.0620(6) Uani 1 1 d . U . . .
Mg18 Mg 0.55783(6) 0.31684(6) 1.11325(9) 0.0578(6) Uani 1 1 d . U . . .
Mg19 Mg 0.54076(6) 0.30808(7) 0.92976(9) 0.0661(7) Uani 1 1 d . U . . .
Mg20 Mg 0.56762(6) 0.36315(8) 0.82024(9) 0.0692(7) Uani 1 1 d . U . . .
Mg21 Mg 0.63450(7) 0.47506(6) 0.80053(9) 0.0650(7) Uani 1 1 d . U . . .
Mg22 Mg 0.66677(5) 0.49771(5) 1.18277(8) 0.0413(5) Uani 1 1 d . U . . .
Mg23 Mg 0.60330(6) 0.38505(6) 1.20297(9) 0.0561(6) Uani 1 1 d . U . . .
Mg24 Mg 0.46988(6) 0.33676(8) 0.82760(10) 0.0731(8) Uani 1 1 d . U . . .
O1 O 0.20677(11) 0.43925(10) 0.54828(15) 0.0439(10) Uani 1 1 d . U . . .
O1W O 0.2400(3) 0.3906(5) 0.3188(5) 0.330(11) Uani 1 1 d . U . . .
O01Y O 0.71630(10) 0.51483(10) 1.22099(15) 0.0437(10) Uani 1 1 d . U . . .
O2 O 0.17011(11) 0.44975(9) 0.62909(14) 0.0426(10) Uani 1 1 d . U . . .
O3 O 0.15076(10) 0.39461(9) 0.68872(14) 0.0365(9) Uani 1 1 d . U . . .
O4 O 0.09942(9) 0.35308(9) 0.69885(13) 0.0334(8) Uani 1 1 d . U . . .
O5 O 0.03310(9) 0.33342(10) 0.66225(14) 0.0373(9) Uani 1 1 d . U . . .
O6 O 0.02142(9) 0.28710(10) 0.58339(13) 0.0349(9) Uani 1 1 d . U . . .
O7 O 0.01418(9) 0.28054(11) 0.49125(14) 0.0395(9) Uani 1 1 d . U . . .
O8 O 0.01286(10) 0.31098(11) 0.39895(14) 0.0449(10) Uani 1 1 d . U . . .
O9 O 0.07301(10) 0.32171(10) 0.35164(14) 0.0405(9) Uani 1 1 d . U . . .
O10 O 0.12473(11) 0.36457(10) 0.34500(15) 0.0457(10) Uani 1 1 d . U . . .
O11 O 0.15791(12) 0.42706(10) 0.37480(16) 0.0524(11) Uani 1 1 d . U . . .
O12 O 0.20516(10) 0.43115(9) 0.45668(14) 0.0396(9) Uani 1 1 d . U . . .
O13 O 0.03117(10) 0.35701(11) 0.26558(14) 0.0426(9) Uani 1 1 d . U . . .
O14 O -0.03120(11) 0.34796(11) 0.30796(14) 0.0474(10) Uani 1 1 d . U . . .
O15 O -0.09501(10) 0.37344(10) 0.26644(13) 0.0389(9) Uani 1 1 d . U . . .
O16 O -0.13383(10) 0.42768(9) 0.26293(13) 0.0350(9) Uani 1 1 d . U . . .
O17 O -0.14002(10) 0.49607(9) 0.29487(13) 0.0354(9) Uani 1 1 d . U . . .
O18 O -0.12030(9) 0.55337(9) 0.24166(13) 0.0333(8) Uani 1 1 d . U . . .
O19 O -0.06906(10) 0.59355(10) 0.23253(14) 0.0374(9) Uani 1 1 d . U . . .
O20 O -0.00114(10) 0.61211(10) 0.26480(14) 0.0402(9) Uani 1 1 d . U . . .
O21 O 0.05710(10) 0.58147(10) 0.22782(14) 0.0401(9) Uani 1 1 d . U . . .
O22 O 0.09699(11) 0.52733(10) 0.23728(15) 0.0445(10) Uani 1 1 d . U . . .
O23 O 0.11284(12) 0.46587(11) 0.28758(16) 0.0530(11) Uani 1 1 d . U . . .
O24 O 0.08204(11) 0.40228(10) 0.26031(15) 0.0465(10) Uani 1 1 d . U . . .
O25 O 0.14684(11) 0.57001(10) 0.30941(15) 0.0477(10) Uani 1 1 d . U . . .
O26 O 0.16479(12) 0.51014(10) 0.36326(16) 0.0536(11) Uani 1 1 d . U . . .
O27 O 0.21215(10) 0.51074(9) 0.44529(14) 0.0402(9) Uani 1 1 d . U . . .
O28 O 0.22010(10) 0.51841(9) 0.53806(13) 0.0340(8) Uani 1 1 d . U . . .
O29 O 0.18786(10) 0.53240(9) 0.62333(14) 0.0370(9) Uani 1 1 d . U . . .
O30 O 0.17745(10) 0.59972(9) 0.65603(14) 0.0376(9) Uani 1 1 d . U . . .
O31 O 0.13350(10) 0.65235(10) 0.64527(14) 0.0379(9) Uani 1 1 d . U . . .
O32 O 0.07132(10) 0.67828(11) 0.59954(14) 0.0438(10) Uani 1 1 d . U . . .
O33 O 0.06665(9) 0.70957(10) 0.50915(14) 0.0386(9) Uani 1 1 d . U . . .
O34 O 0.05896(9) 0.70340(10) 0.41551(14) 0.0365(9) Uani 1 1 d . U . . .
O35 O 0.05028(9) 0.65647(11) 0.33858(14) 0.0431(10) Uani 1 1 d . U . . .
O36 O 0.10595(10) 0.62306(10) 0.30009(14) 0.0387(9) Uani 1 1 d . U . . .
O37 O 0.36507(10) 0.35134(10) 0.85078(15) 0.0429(9) Uani 1 1 d . U . . .
O38 O 0.32956(10) 0.40809(10) 0.88746(14) 0.0408(9) Uani 1 1 d . U . . .
O39 O 0.29824(10) 0.40500(10) 0.97467(15) 0.0428(10) Uani 1 1 d . U . . .
O40 O 0.30839(11) 0.41092(11) 1.06870(16) 0.0481(10) Uani 1 1 d . U . . .
O41 O 0.35583(12) 0.42444(11) 1.14866(17) 0.0587(12) Uani 1 1 d . U . . .
O42 O 0.39703(11) 0.37249(11) 1.19471(16) 0.0530(11) Uani 1 1 d . U . . .
O43 O 0.45418(11) 0.33726(12) 1.19874(17) 0.0534(11) Uani 1 1 d . U . . .
O44 O 0.51506(11) 0.33020(12) 1.15072(17) 0.0551(11) Uani 1 1 d . U . . .
O45 O 0.52005(11) 0.28537(11) 1.07272(16) 0.0506(10) Uani 1 1 d . U . . .
O46 O 0.51181(10) 0.28026(11) 0.97936(16) 0.0512(11) Uani 1 1 d . U . . .
O47 O 0.49152(11) 0.31608(13) 0.89361(17) 0.0587(12) Uani 1 1 d . U . . .
O48 O 0.42317(11) 0.31779(11) 0.85272(16) 0.0501(11) Uani 1 1 d . U . . .
O49 O 0.58837(11) 0.30169(11) 0.97378(16) 0.0478(10) Uani 1 1 d . U . . .
O50 O 0.57198(11) 0.33787(13) 0.88729(16) 0.0575(12) Uani 1 1 d . U . . .
O51 O 0.62227(11) 0.37016(12) 0.83617(16) 0.0537(11) Uani 1 1 d . U . . .
O52 O 0.65665(12) 0.42678(12) 0.82470(16) 0.0563(12) Uani 1 1 d . U . . .
O53 O 0.66606(13) 0.49490(12) 0.85920(17) 0.0606(12) Uani 1 1 d . U . . .
O54 O 0.71300(11) 0.51184(11) 0.93793(16) 0.0509(11) Uani 1 1 d . U . . .
O55 O 0.71874(11) 0.51636(10) 1.03045(15) 0.0439(10) Uani 1 1 d . U . . .
O56 O 0.68535(10) 0.50889(10) 1.11528(14) 0.0408(9) Uani 1 1 d . U . . .
O57 O 0.68656(10) 0.44704(9) 1.16813(14) 0.0360(9) Uani 1 1 d . U . . .
O58 O 0.65377(10) 0.39009(10) 1.17822(15) 0.0418(9) Uani 1 1 d . U . . .
O59 O 0.59637(10) 0.34962(11) 1.14626(16) 0.0479(10) Uani 1 1 d . U . . .
O60 O 0.59745(10) 0.30399(10) 1.06750(15) 0.0451(10) Uani 1 1 d . U . . .
O61 O 0.64745(10) 0.48157(10) 1.25022(14) 0.0392(9) Uani 1 1 d . U . . .
O62 O 0.64476(10) 0.54553(10) 1.20060(14) 0.0387(9) Uani 1 1 d . U . . .
O63 O 0.61380(10) 0.60465(10) 1.23593(14) 0.0402(9) Uani 1 1 d . U . . .
O64 O 0.55581(10) 0.63835(11) 1.23378(15) 0.0459(10) Uani 1 1 d . U . . .
O65 O 0.48640(11) 0.63814(13) 1.19634(16) 0.0606(13) Uani 1 1 d . U . . .
O66 O 0.43371(10) 0.60615(12) 1.24347(15) 0.0517(11) Uani 1 1 d . U . . .
O67 O 0.39953(12) 0.54915(12) 1.25362(17) 0.0590(12) Uani 1 1 d . U . . .
O68 O 0.39268(12) 0.48003(12) 1.22334(16) 0.0587(12) Uani 1 1 d . U . . .
O69 O 0.43233(11) 0.42615(11) 1.26728(15) 0.0510(10) Uani 1 1 d . U . . .
O70 O 0.48976(11) 0.39178(11) 1.26897(16) 0.0500(10) Uani 1 1 d . U . . .
O71 O 0.55263(11) 0.38647(12) 1.22557(16) 0.0532(11) Uani 1 1 d . U . . .
O72 O 0.61132(11) 0.42541(11) 1.25596(15) 0.0449(10) Uani 1 1 d . U . . .
O73 O 0.24480(12) 0.47972(12) 0.63344(17) 0.0585(12) Uani 1 1 d . U . . .
O74 O 0.27477(12) 0.43082(11) 0.70433(15) 0.0493(10) Uani 1 1 d . U . . .
O75 O 0.30734(11) 0.38781(11) 0.78440(15) 0.0468(10) Uani 1 1 d . U . . .
O76 O 0.03904(14) 0.75279(13) 0.58312(19) 0.0727(14) Uani 1 1 d . U . . .
O77 O 0.0542(3) 0.8199(3) 0.6193(3) 0.186(5) Uani 1 1 d . U . . .
O78 O 0.05491(12) 0.83694(12) 0.72625(17) 0.0595(12) Uani 1 1 d . U . . .
O79 O -0.09266(12) 0.29564(12) 0.29966(17) 0.0579(12) Uani 1 1 d . U . . .
O80 O -0.07077(13) 0.27455(12) 0.20717(17) 0.0602(12) Uani 1 1 d . U . . .
O81 O -0.01496(12) 0.22977(11) 0.17257(16) 0.0543(11) Uani 1 1 d . U . . .
O82 O 0.74530(11) 0.56313(12) 1.11810(18) 0.0597(12) Uani 1 1 d . U . . .
O83 O 0.78334(10) 0.50838(12) 1.18243(15) 0.0506(11) Uani 1 1 d . U . . .
O84 O 0.79057(11) 0.45995(10) 1.26680(15) 0.0464(10) Uani 1 1 d . U . . .
O85 O 0.01407(13) 0.27924(14) 0.28741(18) 0.0646(12) Uani 1 1 d . U . . .
O86 O -0.03213(15) 0.25988(15) 0.3243(2) 0.0800(15) Uani 1 1 d . U . . .
O87 O -0.00693(15) 0.22492(13) 0.27286(18) 0.0716(14) Uani 1 1 d . U . . .
O88 O 0.14295(15) 0.49476(17) 0.5423(2) 0.0980(18) Uani 1 1 d . U . . .
O89 O 0.20077(11) 0.45237(10) 0.72999(16) 0.0481(10) Uani 1 1 d . U . . .
O90 O 0.09450(19) 0.4497(2) 0.6473(3) 0.125(2) Uani 1 1 d . U . . .
O91 O -0.0451(3) 0.5913(2) 0.3448(3) 0.156(3) Uani 1 1 d . U . . .
O92 O -0.01037(16) 0.36236(15) 0.5762(2) 0.0885(17) Uani 1 1 d . U . . .
O93 O 0.01990(16) 0.64520(15) 0.5273(2) 0.0882(17) Uani 1 1 d . U . . .
O94 O 0.0225(3) 0.3842(2) 0.3700(3) 0.155(3) Uani 1 1 d . U . . .
O95 O 0.16256(15) 0.40222(16) 0.2668(2) 0.0839(15) Uani 1 1 d . U . . .
O096 O 0.61420(16) 0.48501(19) 1.1430(3) 0.106(2) Uani 1 1 d . U . . .
O96 O 0.07856(19) 0.42862(19) 0.3679(2) 0.111(2) Uani 1 1 d . U . . .
O97 O 0.23035(19) 0.46228(16) 0.3610(3) 0.110(2) Uani 1 1 d . U . . .
O98 O 0.1371(2) 0.4756(2) 0.4506(4) 0.151(3) Uani 1 1 d . U . . .
O99 O -0.06821(18) 0.39794(17) 0.3713(2) 0.0988(19) Uani 1 1 d . U . . .
O100 O -0.1133(2) 0.4459(3) 0.3754(3) 0.152(3) Uani 1 1 d . U . . .
O101 O 0.0457(2) 0.5789(2) 0.3409(3) 0.143(3) Uani 1 1 d . U . . .
O102 O 0.17508(15) 0.50773(15) 0.2528(2) 0.0850(16) Uani 1 1 d . U . . .
O103 O 0.0879(2) 0.5242(2) 0.3503(3) 0.118(2) Uani 1 1 d . U . . .
O104 O 0.40528(18) 0.4201(2) 0.8735(3) 0.123(2) Uani 1 1 d . U . . .
O105 O 0.64022(18) 0.5434(2) 1.0339(3) 0.125(2) Uani 1 1 d . U . . .
O108 O 0.35299(16) 0.4145(2) 1.2627(3) 0.112(2) Uani 1 1 d . U . . .
O109 O 0.4328(2) 0.4388(2) 1.1537(3) 0.132(3) Uani 1 1 d . U . . .
O110 O 0.52315(18) 0.31630(18) 1.2604(3) 0.108(2) Uani 1 1 d . U . . .
O111 O 0.4893(2) 0.4040(2) 1.1555(3) 0.138(3) Uani 1 1 d . U . . .
O112 O 0.57222(15) 0.27357(15) 1.1634(2) 0.0858(16) Uani 1 1 d . U . . .
O113 O 0.5417(2) 0.3651(2) 1.0641(3) 0.131(2) Uani 1 1 d . U . . .
O114 O 0.54985(18) 0.26112(19) 0.8851(3) 0.116(2) Uani 1 1 d . U . . .
O115 O 0.5304(2) 0.3598(2) 0.9720(4) 0.146(3) Uani 1 1 d . U . . .
O116 O 0.57569(16) 0.31396(17) 0.7787(2) 0.0984(19) Uani 1 1 d . U . . .
O117 O 0.5576(3) 0.4160(3) 0.8650(4) 0.179(4) Uani 1 1 d . U . . .
O118 O 0.67437(16) 0.48219(19) 0.7495(2) 0.1009(19) Uani 1 1 d . U . . .
O119 O 0.5918(2) 0.4692(3) 0.8558(3) 0.142(3) Uani 1 1 d . U . . .
O120 O 0.7203(2) 0.5535(2) 0.8409(3) 0.137(3) Uani 1 1 d . U . . .
O121 O 0.6324(2) 0.5320(2) 0.9383(3) 0.138(3) Uani 1 1 d . U . . .
O122 O 0.62244(16) 0.34649(14) 1.2580(2) 0.0846(16) Uani 1 1 d . U . . .
O123 O 0.5822(2) 0.4260(2) 1.1434(3) 0.130(2) Uani 1 1 d . U . . .
O124 O 0.4808(2) 0.2870(2) 0.7896(3) 0.131(3) Uani 1 1 d . U . . .
O125 O 0.4624(3) 0.3893(2) 0.8748(4) 0.168(4) Uani 1 1 d . U . . .
O126 O 0.18305(11) 0.37106(11) 0.78153(16) 0.0499(11) Uani 1 1 d . U . . .
O127 O 0.18864(14) 0.36565(14) 0.88997(19) 0.0733(14) Uani 1 1 d . U . . .
O128 O 0.24791(11) 0.37089(12) 0.83294(16) 0.0535(11) Uani 1 1 d . U . . .
N1 N -0.00747(19) 0.25431(17) 0.2945(2) 0.0646(15) Uani 1 1 d . U . . .
N2 N -0.05243(15) 0.67056(13) 0.2173(2) 0.0518(13) Uani 1 1 d . U . . .
C1 C 0.19826(14) 0.40892(14) 0.5752(2) 0.0331(12) Uani 1 1 d . U . . .
C2 C 0.17927(15) 0.41526(14) 0.6178(2) 0.0350(12) Uani 1 1 d . U . . .
C3 C 0.16962(13) 0.38631(13) 0.64772(19) 0.0288(11) Uani 1 1 d . U . . .
C4 C 0.17848(13) 0.35097(13) 0.6347(2) 0.0284(11) Uani 1 1 d . U . . .
C5 C 0.19748(13) 0.34585(14) 0.5923(2) 0.0299(11) Uani 1 1 d . U . . .
H5 H 0.203233 0.321759 0.583300 0.036 Uiso 1 1 calc R . . . .
C6 C 0.20854(13) 0.37389(13) 0.56247(19) 0.0288(11) Uani 1 1 d . U . . .
C7 C 0.16483(13) 0.31942(13) 0.6656(2) 0.0304(12) Uani 1 1 d . U . . .
H7 H 0.162758 0.328752 0.700661 0.036 Uiso 1 1 calc R . . . .
C8 C 0.12685(13) 0.30891(13) 0.64456(19) 0.0280(11) Uani 1 1 d . U . . .
C9 C 0.09680(14) 0.32635(13) 0.6621(2) 0.0307(12) Uani 1 1 d . U . . .
C10 C 0.06172(14) 0.31763(13) 0.6430(2) 0.0302(11) Uani 1 1 d . U . . .
C11 C 0.05666(14) 0.29260(14) 0.60285(19) 0.0304(11) Uani 1 1 d . U . . .
C12 C 0.08610(14) 0.27500(13) 0.58469(19) 0.0288(11) Uani 1 1 d . U . . .
C13 C 0.12045(14) 0.28377(13) 0.6059(2) 0.0302(12) Uani 1 1 d . U . . .
H13 H 0.140676 0.271956 0.593412 0.036 Uiso 1 1 calc R . . . .
C14 C 0.08015(15) 0.24812(14) 0.5411(2) 0.0341(12) Uani 1 1 d . U . . .
H14 H 0.055600 0.237309 0.543595 0.041 Uiso 1 1 calc R . . . .
C15 C 0.07862(14) 0.26783(13) 0.4908(2) 0.0297(11) Uani 1 1 d . U . . .
C16 C 0.04589(14) 0.28178(14) 0.46864(19) 0.0322(12) Uani 1 1 d . U . . .
C17 C 0.04465(14) 0.29867(15) 0.4211(2) 0.0334(12) Uani 1 1 d . U . . .
C18 C 0.07656(14) 0.30318(14) 0.3970(2) 0.0331(12) Uani 1 1 d . U . . .
C19 C 0.10958(14) 0.28975(13) 0.4183(2) 0.0313(11) Uani 1 1 d . U . . .
C20 C 0.10958(14) 0.27247(13) 0.4648(2) 0.0321(12) Uani 1 1 d . U . . .
H20 H 0.131924 0.263294 0.479830 0.038 Uiso 1 1 calc R . . . .
C21 C 0.14416(14) 0.29524(14) 0.3919(2) 0.0339(12) Uani 1 1 d . U . . .
H21 H 0.136620 0.297949 0.354971 0.041 Uiso 1 1 calc R . . . .
C22 C 0.16199(13) 0.33103(14) 0.4093(2) 0.0301(11) Uani 1 1 d . U . . .
C23 C 0.15125(14) 0.36301(14) 0.3845(2) 0.0347(12) Uani 1 1 d . U . . .
C24 C 0.16702(15) 0.39622(14) 0.3999(2) 0.0372(13) Uani 1 1 d . U . . .
C25 C 0.19259(14) 0.39724(14) 0.4427(2) 0.0321(12) Uani 1 1 d . U . . .
C26 C 0.20269(13) 0.36578(14) 0.4689(2) 0.0296(11) Uani 1 1 d . U . . .
C27 C 0.18725(13) 0.33313(14) 0.4508(2) 0.0313(12) Uani 1 1 d . U . . .
H27 H 0.194450 0.311338 0.467859 0.038 Uiso 1 1 calc R . . . .
C28 C 0.22902(14) 0.36763(14) 0.5160(2) 0.0320(12) Uani 1 1 d . U . . .
H28 H 0.244316 0.389635 0.512272 0.038 Uiso 1 1 calc R . . . .
C29 C 0.19128(15) 0.28709(14) 0.6703(2) 0.0377(13) Uani 1 1 d . U . . .
H29A H 0.179866 0.267182 0.688281 0.045 Uiso 1 1 calc R . . . .
H29B H 0.195173 0.278322 0.635914 0.045 Uiso 1 1 calc R . . . .
C30 C 0.22771(15) 0.29548(17) 0.6978(3) 0.0495(16) Uani 1 1 d . U . . .
H30A H 0.224264 0.301322 0.733514 0.059 Uiso 1 1 calc R . . . .
H30B H 0.238032 0.317145 0.682358 0.059 Uiso 1 1 calc R . . . .
C31 C 0.25437(19) 0.2645(2) 0.6964(3) 0.080(2) Uani 1 1 d . U . . .
H31A H 0.277422 0.271369 0.714710 0.120 Uiso 1 1 calc R . . . .
H31B H 0.244586 0.243063 0.712334 0.120 Uiso 1 1 calc R . . . .
H31C H 0.258361 0.258893 0.661155 0.120 Uiso 1 1 calc R . . . .
C32 C 0.10730(15) 0.21638(14) 0.5451(2) 0.0405(14) Uani 1 1 d . U . . .
H32A H 0.131981 0.226176 0.542671 0.049 Uiso 1 1 calc R . . . .
H32B H 0.106742 0.205163 0.578932 0.049 Uiso 1 1 calc R . . . .
C33 C 0.1004(2) 0.18759(19) 0.5059(3) 0.073(2) Uani 1 1 d . U . . .
H33A H 0.099827 0.198535 0.471771 0.088 Uiso 1 1 calc R . . . .
H33B H 0.076617 0.176150 0.509560 0.088 Uiso 1 1 calc R . . . .
C34 C 0.1306(3) 0.1586(3) 0.5117(5) 0.131(5) Uani 1 1 d . U . . .
H34A H 0.125797 0.139824 0.485849 0.196 Uiso 1 1 calc R . . . .
H34B H 0.154073 0.169887 0.507658 0.196 Uiso 1 1 calc R . . . .
H34C H 0.130906 0.147544 0.545377 0.196 Uiso 1 1 calc R . . . .
C35 C 0.16985(15) 0.26274(15) 0.3970(2) 0.0424(14) Uani 1 1 d . U . . .
H35A H 0.179842 0.260699 0.432729 0.051 Uiso 1 1 calc R . . . .
H35B H 0.155940 0.240381 0.388331 0.051 Uiso 1 1 calc R . . . .
C36 C 0.20088(19) 0.2655(2) 0.3636(3) 0.0659(19) Uani 1 1 d . U . . .
H36A H 0.213665 0.288701 0.371099 0.079 Uiso 1 1 calc R . . . .
H36B H 0.218230 0.245726 0.372768 0.079 Uiso 1 1 calc R . . . .
C37 C 0.1911(3) 0.2638(3) 0.3093(4) 0.116(4) Uani 1 1 d . U . . .
H37A H 0.213016 0.265805 0.291226 0.174 Uiso 1 1 calc R . . . .
H37B H 0.179132 0.240596 0.300972 0.174 Uiso 1 1 calc R . . . .
H37C H 0.174554 0.283697 0.299297 0.174 Uiso 1 1 calc R . . . .
C38 C 0.25514(15) 0.33518(15) 0.5209(2) 0.0385(13) Uani 1 1 d . U . . .
H38A H 0.240776 0.312955 0.525359 0.046 Uiso 1 1 calc R . . . .
H38B H 0.266711 0.332653 0.488795 0.046 Uiso 1 1 calc R . . . .
C39 C 0.28439(17) 0.33729(18) 0.5634(3) 0.0544(17) Uani 1 1 d . U . . .
H39A H 0.273116 0.336914 0.595976 0.065 Uiso 1 1 calc R . . . .
H39B H 0.297348 0.360624 0.561258 0.065 Uiso 1 1 calc R . . . .
C40 C 0.3118(2) 0.3063(2) 0.5630(3) 0.076(2) Uani 1 1 d . U . . .
H40A H 0.330173 0.309166 0.591537 0.115 Uiso 1 1 calc R . . . .
H40B H 0.299270 0.283156 0.565978 0.115 Uiso 1 1 calc R . . . .
H40C H 0.323517 0.306882 0.531237 0.115 Uiso 1 1 calc R . . . .
C41 C 0.00018(15) 0.36952(15) 0.2392(2) 0.0351(12) Uani 1 1 d . U . . .
C42 C -0.03206(15) 0.36448(15) 0.2633(2) 0.0380(13) Uani 1 1 d . U . . .
C43 C -0.06539(15) 0.37787(14) 0.2401(2) 0.0346(12) Uani 1 1 d . U . . .
C44 C -0.06611(14) 0.39484(14) 0.19310(19) 0.0302(11) Uani 1 1 d . U . . .
C45 C -0.03423(14) 0.39882(13) 0.17117(19) 0.0298(11) Uani 1 1 d . U . . .
H45 H -0.035038 0.410634 0.139279 0.036 Uiso 1 1 calc R . . . .
C46 C 0.00009(14) 0.38653(14) 0.19269(19) 0.0321(12) Uani 1 1 d . U . . .
C47 C -0.10184(14) 0.40959(14) 0.16858(19) 0.0319(12) Uani 1 1 d . U . . .
H47 H -0.121443 0.394665 0.181987 0.038 Uiso 1 1 calc R . . . .
C48 C -0.10726(13) 0.44824(14) 0.18715(19) 0.0295(11) Uani 1 1 d . U . . .
C49 C -0.12147(13) 0.45457(13) 0.23306(19) 0.0287(11) Uani 1 1 d . U . . .
C50 C -0.12531(14) 0.49008(14) 0.25069(19) 0.0290(11) Uani 1 1 d . U . . .
C51 C -0.11482(13) 0.51948(13) 0.2218(2) 0.0293(11) Uani 1 1 d . U . . .
C52 C -0.10011(13) 0.51360(14) 0.17605(19) 0.0300(11) Uani 1 1 d . U . . .
C53 C -0.09650(13) 0.47819(14) 0.15979(19) 0.0299(11) Uani 1 1 d . U . . .
H53 H -0.086247 0.474080 0.128641 0.036 Uiso 1 1 calc R . . . .
C54 C -0.08644(14) 0.54576(15) 0.1471(2) 0.0336(12) Uani 1 1 d . U . . .
H54 H -0.101795 0.567003 0.154850 0.040 Uiso 1 1 calc R . . . .
C55 C -0.04757(14) 0.55498(13) 0.16704(19) 0.0292(11) Uani 1 1 d . U . . .
C56 C -0.04200(14) 0.57799(14) 0.2081(2) 0.0330(12) Uani 1 1 d . U . . .
C57 C -0.00642(15) 0.58752(14) 0.2268(2) 0.0340(12) Uani 1 1 d . U . . .
C58 C 0.02305(14) 0.57139(14) 0.2055(2) 0.0335(12) Uani 1 1 d . U . . .
C59 C 0.01806(14) 0.54771(14) 0.16503(19) 0.0322(12) Uani 1 1 d . U . . .
C60 C -0.01748(14) 0.53989(14) 0.14717(19) 0.0327(12) Uani 1 1 d . U . . .
H60 H -0.021373 0.523302 0.119878 0.039 Uiso 1 1 calc R . . . .
C61 C 0.05054(15) 0.52963(15) 0.1431(2) 0.0356(12) Uani 1 1 d . U . . .
H61 H 0.071670 0.546300 0.149973 0.043 Uiso 1 1 calc R . . . .
C62 C 0.05957(14) 0.49466(15) 0.1730(2) 0.0337(12) Uani 1 1 d . U . . .
C63 C 0.08207(15) 0.49628(15) 0.2177(2) 0.0374(13) Uani 1 1 d . U . . .
C64 C 0.08994(16) 0.46427(15) 0.2457(2) 0.0426(14) Uani 1 1 d . U . . .
C65 C 0.07414(16) 0.43105(15) 0.2300(2) 0.0387(13) Uani 1 1 d . U . . .
C66 C 0.05179(14) 0.42939(15) 0.18520(19) 0.0335(12) Uani 1 1 d . U . . .
C67 C 0.04535(14) 0.46120(15) 0.1578(2) 0.0346(12) Uani 1 1 d . U . . .
H67 H 0.030371 0.459978 0.126984 0.042 Uiso 1 1 calc R . . . .
C68 C 0.03468(15) 0.39298(15) 0.16817(19) 0.0343(12) Uani 1 1 d . U . . .
H68 H 0.051998 0.373805 0.181537 0.041 Uiso 1 1 calc R . . . .
C69 C -0.10656(16) 0.40595(15) 0.1110(2) 0.0382(13) Uani 1 1 d . U . . .
H69A H -0.130093 0.416778 0.098577 0.046 Uiso 1 1 calc R . . . .
H69B H -0.087206 0.419964 0.096328 0.046 Uiso 1 1 calc R . . . .
C70 C -0.1053(2) 0.36724(17) 0.0924(2) 0.0550(17) Uani 1 1 d . U . . .
H70A H -0.082829 0.355653 0.107362 0.066 Uiso 1 1 calc R . . . .
H70B H -0.126104 0.353778 0.104297 0.066 Uiso 1 1 calc R . . . .
C71 C -0.1065(3) 0.3642(2) 0.0359(3) 0.092(3) Uani 1 1 d . U . . .
H71A H -0.105658 0.338628 0.026245 0.139 Uiso 1 1 calc R . . . .
H71B H -0.129026 0.375094 0.020697 0.139 Uiso 1 1 calc R . . . .
H71C H -0.085714 0.376970 0.023765 0.139 Uiso 1 1 calc R . . . .
C72 C -0.09039(16) 0.54081(16) 0.0894(2) 0.0413(14) Uani 1 1 d . U . . .
H72A H -0.073992 0.521130 0.080290 0.050 Uiso 1 1 calc R . . . .
H72B H -0.115534 0.533168 0.078972 0.050 Uiso 1 1 calc R . . . .
C73 C -0.0819(2) 0.5745(2) 0.0604(2) 0.0604(18) Uani 1 1 d . U . . .
H73A H -0.100856 0.592932 0.064816 0.073 Uiso 1 1 calc R . . . .
H73B H -0.058450 0.584544 0.074650 0.073 Uiso 1 1 calc R . . . .
C74 C -0.0801(3) 0.5675(3) 0.0056(3) 0.109(3) Uani 1 1 d . U . . .
H74A H -0.074519 0.590074 -0.011485 0.163 Uiso 1 1 calc R . . . .
H74B H -0.060995 0.549640 0.001024 0.163 Uiso 1 1 calc R . . . .
H74C H -0.103406 0.558028 -0.008812 0.163 Uiso 1 1 calc R . . . .
C75 C 0.04578(16) 0.52388(16) 0.0863(2) 0.0394(13) Uani 1 1 d . U . . .
H75A H 0.067024 0.510361 0.075874 0.047 Uiso 1 1 calc R . . . .
H75B H 0.024100 0.508573 0.078234 0.047 Uiso 1 1 calc R . . . .
C76 C 0.04165(16) 0.55810(17) 0.0554(2) 0.0433(14) Uani 1 1 d . U . . .
H76A H 0.063007 0.573783 0.063670 0.052 Uiso 1 1 calc R . . . .
H76B H 0.019925 0.571351 0.064652 0.052 Uiso 1 1 calc R . . . .
C77 C 0.0380(2) 0.5508(2) -0.0014(2) 0.0599(18) Uani 1 1 d . U . . .
H77A H 0.035392 0.573813 -0.019719 0.090 Uiso 1 1 calc R . . . .
H77B H 0.059666 0.538139 -0.010964 0.090 Uiso 1 1 calc R . . . .
H77C H 0.016576 0.535707 -0.009982 0.090 Uiso 1 1 calc R . . . .
C78 C 0.03059(16) 0.38817(16) 0.1105(2) 0.0403(14) Uani 1 1 d . U . . .
H78A H 0.012273 0.405533 0.095710 0.048 Uiso 1 1 calc R . . . .
H78B H 0.053961 0.393911 0.096709 0.048 Uiso 1 1 calc R . . . .
C79 C 0.0192(2) 0.34974(19) 0.0946(3) 0.0596(18) Uani 1 1 d . U . . .
H79A H 0.039704 0.333114 0.103403 0.072 Uiso 1 1 calc R . . . .
H79B H -0.001136 0.342189 0.114215 0.072 Uiso 1 1 calc R . . . .
C80 C 0.0078(3) 0.3458(2) 0.0399(3) 0.084(3) Uani 1 1 d . U . . .
H80A H 0.000880 0.320576 0.032624 0.127 Uiso 1 1 calc R . . . .
H80B H -0.013013 0.361643 0.030859 0.127 Uiso 1 1 calc R . . . .
H80C H 0.027887 0.352555 0.020031 0.127 Uiso 1 1 calc R . . . .
C81 C 0.17314(15) 0.57328(15) 0.3496(2) 0.0379(13) Uani 1 1 d . U . . .
C82 C 0.18139(15) 0.54179(15) 0.3766(2) 0.0397(13) Uani 1 1 d . U . . .
C83 C 0.20704(14) 0.54275(14) 0.4194(2) 0.0341(12) Uani 1 1 d . U . . .
C84 C 0.22464(14) 0.57464(14) 0.4332(2) 0.0316(12) Uani 1 1 d . U . . .
C85 C 0.21636(14) 0.60561(14) 0.4040(2) 0.0324(12) Uani 1 1 d . U . . .
H85 H 0.228729 0.627510 0.413065 0.039 Uiso 1 1 calc R . . . .
C86 C 0.19068(14) 0.60585(14) 0.3621(2) 0.0330(12) Uani 1 1 d . U . . .
C87 C 0.25190(14) 0.57561(14) 0.4796(2) 0.0314(12) Uani 1 1 d . U . . .
H87 H 0.262338 0.550677 0.483305 0.038 Uiso 1 1 calc R . . . .
C88 C 0.23292(13) 0.58272(14) 0.5266(2) 0.0300(11) Uani 1 1 d . U . . .
C89 C 0.21823(14) 0.55402(13) 0.55329(19) 0.0289(11) Uani 1 1 d . U . . .
C90 C 0.20093(14) 0.56027(13) 0.59711(19) 0.0291(11) Uani 1 1 d . U . . .
C91 C 0.19585(14) 0.59591(13) 0.61333(19) 0.0291(11) Uani 1 1 d . U . . .
C92 C 0.20954(14) 0.62525(14) 0.5875(2) 0.0309(11) Uani 1 1 d . U . . .
C93 C 0.22760(14) 0.61766(14) 0.5450(2) 0.0311(12) Uani 1 1 d . U . . .
H93 H 0.236925 0.637448 0.527193 0.037 Uiso 1 1 calc R . . . .
C94 C 0.20300(14) 0.66382(14) 0.6050(2) 0.0336(12) Uani 1 1 d . U . . .
H94 H 0.200105 0.662498 0.642124 0.040 Uiso 1 1 calc R . . . .
C95 C 0.13496(15) 0.67087(13) 0.6019(2) 0.0320(12) Uani 1 1 d . U . . .
C96 C 0.10156(14) 0.68344(14) 0.5781(2) 0.0314(12) Uani 1 1 d . U . . .
C97 C 0.09999(14) 0.70083(14) 0.5308(2) 0.0313(12) Uani 1 1 d . U . . .
C98 C 0.13208(14) 0.70787(13) 0.5082(2) 0.0293(11) Uani 1 1 d . U . . .
C99 C 0.16455(14) 0.69610(13) 0.5334(2) 0.0289(11) Uani 1 1 d . U . . .
H99 H 0.186345 0.700905 0.518133 0.035 Uiso 1 1 calc R . . . .
C100 C 0.16722(14) 0.67767(13) 0.5798(2) 0.0302(11) Uani 1 1 d . U . . .
C101 C 0.13054(14) 0.72785(14) 0.4573(2) 0.0313(12) Uani 1 1 d . U . . .
H101 H 0.108191 0.743154 0.455732 0.038 Uiso 1 1 calc R . . . .
C102 C 0.12491(14) 0.70060(14) 0.4139(2) 0.0323(12) Uani 1 1 d . U . . .
C103 C 0.08986(14) 0.69051(15) 0.3959(2) 0.0337(12) Uani 1 1 d . U . . .
C104 C 0.08390(14) 0.66526(15) 0.3564(2) 0.0348(12) Uani 1 1 d . U . . .
C105 C 0.11395(14) 0.64884(15) 0.3362(2) 0.0343(12) Uani 1 1 d . U . . .
C106 C 0.14903(14) 0.65854(14) 0.3536(2) 0.0318(12) Uani 1 1 d . U . . .
C107 C 0.15348(14) 0.68444(14) 0.3926(2) 0.0315(12) Uani 1 1 d . U . . .
H107 H 0.177411 0.691096 0.404817 0.038 Uiso 1 1 calc R . . . .
C108 C 0.18126(14) 0.64018(14) 0.3322(2) 0.0338(12) Uani 1 1 d . U . . .
H108 H 0.172804 0.632270 0.297167 0.041 Uiso 1 1 calc R . . . .
C109 C 0.28419(15) 0.60148(16) 0.4738(2) 0.0447(14) Uani 1 1 d . U . . .
H10A H 0.274723 0.626476 0.469625 0.054 Uiso 1 1 calc R . . . .
H10B H 0.300326 0.600824 0.505486 0.054 Uiso 1 1 calc R . . . .
C110 C 0.3062(2) 0.5932(2) 0.4307(3) 0.086(2) Uani 1 1 d . U . . .
H11A H 0.290182 0.593229 0.398894 0.103 Uiso 1 1 calc R . . . .
H11B H 0.316679 0.568633 0.435321 0.103 Uiso 1 1 calc R . . . .
C111 C 0.3368(3) 0.6206(3) 0.4264(5) 0.144(5) Uani 1 1 d . U . . .
H11C H 0.350508 0.614134 0.397668 0.216 Uiso 1 1 calc R . . . .
H11D H 0.326475 0.644882 0.421148 0.216 Uiso 1 1 calc R . . . .
H11E H 0.352966 0.620291 0.457568 0.216 Uiso 1 1 calc R . . . .
C112 C 0.23527(16) 0.68945(15) 0.5985(3) 0.0486(16) Uani 1 1 d . U . . .
H11F H 0.257601 0.678211 0.614713 0.058 Uiso 1 1 calc R . . . .
H11G H 0.238374 0.691957 0.561997 0.058 Uiso 1 1 calc R . . . .
C113 C 0.2311(2) 0.7269(2) 0.6209(4) 0.086(3) Uani 1 1 d . U . . .
H11H H 0.252807 0.741347 0.614368 0.104 Uiso 1 1 calc R . . . .
H11I H 0.209932 0.738766 0.602513 0.104 Uiso 1 1 calc R . . . .
C114 C 0.2268(4) 0.7285(3) 0.6711(5) 0.158(6) Uani 1 1 d . U . . .
H11J H 0.224451 0.753812 0.681376 0.237 Uiso 1 1 calc R . . . .
H11K H 0.204990 0.715075 0.678206 0.237 Uiso 1 1 calc R . . . .
H11L H 0.248006 0.717664 0.690100 0.237 Uiso 1 1 calc R . . . .
C115 C 0.16193(15) 0.75366(14) 0.4527(2) 0.0382(13) Uani 1 1 d . U . . .
H11M H 0.158594 0.765892 0.419400 0.046 Uiso 1 1 calc R . . . .
H11N H 0.184636 0.739432 0.453438 0.046 Uiso 1 1 calc R . . . .
C116 C 0.16608(16) 0.78250(15) 0.4941(2) 0.0463(15) Uani 1 1 d . U . . .
H11O H 0.142747 0.795402 0.495525 0.056 Uiso 1 1 calc R . . . .
H11P H 0.171899 0.770526 0.527157 0.056 Uiso 1 1 calc R . . . .
C117 C 0.19571(19) 0.80995(19) 0.4852(3) 0.074(2) Uani 1 1 d . U . . .
H11Q H 0.197345 0.827823 0.512626 0.111 Uiso 1 1 calc R . . . .
H11R H 0.218974 0.797392 0.484477 0.111 Uiso 1 1 calc R . . . .
H11S H 0.189822 0.822270 0.452845 0.111 Uiso 1 1 calc R . . . .
C118 C 0.21341(15) 0.66506(15) 0.3272(2) 0.0432(14) Uani 1 1 d . U . . .
H11T H 0.233200 0.650890 0.313827 0.052 Uiso 1 1 calc R . . . .
H11U H 0.222252 0.673901 0.361252 0.052 Uiso 1 1 calc R . . . .
C119 C 0.20505(19) 0.69752(18) 0.2929(3) 0.0593(18) Uani 1 1 d . U . . .
H11V H 0.195816 0.688905 0.258896 0.071 Uiso 1 1 calc R . . . .
H11W H 0.185804 0.712264 0.306633 0.071 Uiso 1 1 calc R . . . .
C120 C 0.2383(3) 0.7210(3) 0.2883(5) 0.127(4) Uani 1 1 d . U . . .
H12A H 0.231886 0.741552 0.265938 0.190 Uiso 1 1 calc R . . . .
H12B H 0.247251 0.729936 0.321777 0.190 Uiso 1 1 calc R . . . .
H12C H 0.257258 0.706588 0.274063 0.190 Uiso 1 1 calc R . . . .
C121 C 0.34696(15) 0.34611(15) 0.8934(2) 0.0372(12) Uani 1 1 d . U . . .
C122 C 0.32978(15) 0.37588(14) 0.9122(2) 0.0367(12) Uani 1 1 d . U . . .
C123 C 0.31284(14) 0.37333(15) 0.9575(2) 0.0372(12) Uani 1 1 d . U . . .
C124 C 0.31102(14) 0.34015(14) 0.9821(2) 0.0371(12) Uani 1 1 d . U . . .
C125 C 0.32768(15) 0.31102(15) 0.9618(2) 0.0418(13) Uani 1 1 d . U . . .
H125 H 0.327106 0.288478 0.979007 0.050 Uiso 1 1 calc R . . . .
C126 C 0.34550(15) 0.31248(14) 0.9173(2) 0.0380(13) Uani 1 1 d . U . . .
C127 C 0.29274(15) 0.33775(16) 1.0307(2) 0.0459(14) Uani 1 1 d . U . . .
H127 H 0.274493 0.357777 1.029485 0.055 Uiso 1 1 calc R . . . .
C128 C 0.31957(15) 0.34573(16) 1.0759(2) 0.0413(13) Uani 1 1 d . U . . .
C129 C 0.32591(16) 0.38153(16) 1.0914(2) 0.0412(13) Uani 1 1 d . U . . .
C130 C 0.35103(17) 0.38958(17) 1.1328(2) 0.0465(14) Uani 1 1 d . U . . .
C131 C 0.37172(16) 0.36194(17) 1.1563(2) 0.0458(14) Uani 1 1 d . U . . .
C132 C 0.36591(16) 0.32582(16) 1.1423(2) 0.0452(14) Uani 1 1 d . U . . .
C133 C 0.33997(15) 0.31886(16) 1.1020(2) 0.0450(14) Uani 1 1 d . U . . .
H133 H 0.336029 0.294412 1.091805 0.054 Uiso 1 1 calc R . . . .
C134 C 0.38837(16) 0.29602(16) 1.1692(3) 0.0498(15) Uani 1 1 d . U . . .
H134 H 0.395211 0.304942 1.204266 0.060 Uiso 1 1 calc R . . . .
C135 C 0.42377(16) 0.29129(15) 1.1441(2) 0.0445(14) Uani 1 1 d . U . . .
C136 C 0.45395(17) 0.31242(16) 1.1597(2) 0.0473(14) Uani 1 1 d . U . . .
C137 C 0.48576(17) 0.30943(16) 1.1356(2) 0.0478(14) Uani 1 1 d . U . . .
C138 C 0.48759(16) 0.28570(16) 1.0952(2) 0.0439(14) Uani 1 1 d . U . . .
C139 C 0.45803(16) 0.26398(15) 1.0790(2) 0.0441(14) Uani 1 1 d . U . . .
C140 C 0.42674(16) 0.26777(15) 1.1039(2) 0.0458(14) Uani 1 1 d . U . . .
H140 H 0.406261 0.253456 1.092899 0.055 Uiso 1 1 calc R . . . .
C141 C 0.46110(17) 0.23851(15) 1.0344(2) 0.0462(15) Uani 1 1 d . U . . .
H141 H 0.487338 0.232154 1.034058 0.055 Uiso 1 1 calc R . . . .
C142 C 0.45026(15) 0.25828(14) 0.9841(2) 0.0410(14) Uani 1 1 d . U . . .
C143 C 0.47612(16) 0.27801(15) 0.9615(2) 0.0443(14) Uani 1 1 d . U . . .
C144 C 0.46637(16) 0.29743(16) 0.9164(2) 0.0476(14) Uani 1 1 d . U . . .
C145 C 0.42996(16) 0.29777(15) 0.8952(2) 0.0433(14) Uani 1 1 d . U . . .
C146 C 0.40392(15) 0.27814(14) 0.9186(2) 0.0395(13) Uani 1 1 d . U . . .
C147 C 0.41454(16) 0.25918(14) 0.9625(2) 0.0417(14) Uani 1 1 d . U . . .
H147 H 0.396625 0.246176 0.978738 0.050 Uiso 1 1 calc R . . . .
C148 C 0.36442(15) 0.28006(15) 0.8966(2) 0.0437(14) Uani 1 1 d . U . . .
H148 H 0.364967 0.284198 0.859376 0.052 Uiso 1 1 calc R . . . .
C149 C 0.27136(18) 0.30254(19) 1.0349(3) 0.070(2) Uani 1 1 d . U . . .
H14A H 0.260861 0.295733 1.000649 0.084 Uiso 1 1 calc R . . . .
H14B H 0.288487 0.283153 1.046745 0.084 Uiso 1 1 calc R . . . .
C150 C 0.2429(3) 0.3037(3) 1.0677(4) 0.116(4) Uani 1 1 d . U . . .
H15A H 0.229670 0.327005 1.063442 0.139 Uiso 1 1 calc R . . . .
H15B H 0.253042 0.301908 1.103368 0.139 Uiso 1 1 calc R . . . .
C151 C 0.2158(2) 0.2708(2) 1.0545(5) 0.140(5) Uani 1 1 d . U . . .
H15C H 0.196110 0.271462 1.076936 0.210 Uiso 1 1 calc R . . . .
H15D H 0.205693 0.272918 1.019259 0.210 Uiso 1 1 calc R . . . .
H15E H 0.228998 0.247892 1.059071 0.210 Uiso 1 1 calc R . . . .
C152 C 0.36707(19) 0.26057(18) 1.1746(3) 0.0629(19) Uani 1 1 d . U . . .
H15F H 0.343214 0.266492 1.186792 0.075 Uiso 1 1 calc R . . . .
H15G H 0.362612 0.249273 1.140826 0.075 Uiso 1 1 calc R . . . .
C153 C 0.3853(2) 0.2342(2) 1.2092(4) 0.091(3) Uani 1 1 d . U . . .
H15H H 0.391695 0.246103 1.242193 0.110 Uiso 1 1 calc R . . . .
H15I H 0.408228 0.226628 1.195465 0.110 Uiso 1 1 calc R . . . .
C154 C 0.3628(2) 0.2007(2) 1.2177(3) 0.086(3) Uani 1 1 d . U . . .
H15J H 0.376580 0.184267 1.241105 0.129 Uiso 1 1 calc R . . . .
H15K H 0.340330 0.207829 1.232140 0.129 Uiso 1 1 calc R . . . .
H15L H 0.356881 0.188333 1.185360 0.129 Uiso 1 1 calc R . . . .
C155 C 0.4405(2) 0.20256(16) 1.0396(3) 0.0615(19) Uani 1 1 d . U . . .
H15M H 0.447330 0.192330 1.073557 0.074 Uiso 1 1 calc R . . . .
H15N H 0.414193 0.207742 1.037385 0.074 Uiso 1 1 calc R . . . .
C156 C 0.4477(3) 0.1744(2) 1.0002(3) 0.086(2) Uani 1 1 d . U . . .
H15O H 0.442759 0.185116 0.966139 0.104 Uiso 1 1 calc R . . . .
H15P H 0.430689 0.153874 1.002992 0.104 Uiso 1 1 calc R . . . .
C157 C 0.4872(3) 0.1598(3) 1.0058(6) 0.170(6) Uani 1 1 d . U . . .
H15Q H 0.490258 0.141668 0.979485 0.254 Uiso 1 1 calc R . . . .
H15R H 0.504109 0.179812 1.002327 0.254 Uiso 1 1 calc R . . . .
H15S H 0.492034 0.148557 1.039196 0.254 Uiso 1 1 calc R . . . .
C158 C 0.34397(17) 0.24328(17) 0.9028(3) 0.0607(19) Uani 1 1 d . U . . .
H15T H 0.358132 0.223450 0.888858 0.073 Uiso 1 1 calc R . . . .
H15U H 0.342528 0.238445 0.939271 0.073 Uiso 1 1 calc R . . . .
C159 C 0.3058(2) 0.2431(2) 0.8764(4) 0.089(3) Uani 1 1 d . U . . .
H15V H 0.294612 0.219295 0.882217 0.107 Uiso 1 1 calc R . . . .
H15W H 0.291292 0.261746 0.892365 0.107 Uiso 1 1 calc R . . . .
C160 C 0.3036(3) 0.2498(5) 0.8228(5) 0.173(7) Uani 1 1 d . U . . .
H16A H 0.278161 0.249158 0.809165 0.260 Uiso 1 1 calc R . . . .
H16B H 0.313889 0.273642 0.816382 0.260 Uiso 1 1 calc R . . . .
H16C H 0.317218 0.231091 0.806210 0.260 Uiso 1 1 calc R . . . .
C161 C 0.61650(16) 0.31566(16) 0.9501(2) 0.0430(13) Uani 1 1 d . U . . .
C162 C 0.60719(15) 0.33491(17) 0.9052(2) 0.0444(14) Uani 1 1 d . U . . .
C163 C 0.63435(16) 0.35109(17) 0.8788(2) 0.0449(14) Uani 1 1 d . U . . .
C164 C 0.67084(15) 0.34739(15) 0.8965(2) 0.0415(13) Uani 1 1 d . U . . .
C165 C 0.67878(16) 0.32755(15) 0.9405(2) 0.0412(13) Uani 1 1 d . U . . .
H165 H 0.703520 0.324928 0.952568 0.049 Uiso 1 1 calc R . . . .
C166 C 0.65292(15) 0.31135(14) 0.9679(2) 0.0378(13) Uani 1 1 d . U . . .
C167 C 0.69969(16) 0.36587(16) 0.8680(2) 0.0447(14) Uani 1 1 d . U . . .
H167 H 0.690085 0.366938 0.831678 0.054 Uiso 1 1 calc R . . . .
C168 C 0.70489(15) 0.40508(17) 0.8860(2) 0.0420(13) Uani 1 1 d . U . . .
C169 C 0.68322(17) 0.43274(17) 0.8639(2) 0.0485(15) Uani 1 1 d . U . . .
C170 C 0.68704(16) 0.46818(17) 0.8809(2) 0.0462(14) Uani 1 1 d . U . . .
C171 C 0.71217(16) 0.47656(17) 0.9224(2) 0.0445(14) Uani 1 1 d . U . . .
C172 C 0.73446(15) 0.44950(17) 0.9443(2) 0.0415(13) Uani 1 1 d . U . . .
C173 C 0.72967(15) 0.41435(16) 0.9263(2) 0.0405(13) Uani 1 1 d . U . . .
H173 H 0.744028 0.395664 0.942401 0.049 Uiso 1 1 calc R . . . .
C174 C 0.76074(14) 0.45862(16) 0.9903(2) 0.0396(13) Uani 1 1 d . U . . .
H174 H 0.766470 0.484980 0.987523 0.047 Uiso 1 1 calc R . . . .
C175 C 0.74229(13) 0.45443(15) 1.0378(2) 0.0351(12) Uani 1 1 d . U . . .
C176 C 0.72190(14) 0.48288(15) 1.0553(2) 0.0355(12) Uani 1 1 d . U . . .
C177 C 0.70372(14) 0.48030(14) 1.0988(2) 0.0331(11) Uani 1 1 d . U . . .
C178 C 0.70507(14) 0.44771(14) 1.1258(2) 0.0331(12) Uani 1 1 d . U . . .
C179 C 0.72476(13) 0.41792(14) 1.1093(2) 0.0331(12) Uani 1 1 d . U . . .
C180 C 0.74263(14) 0.42236(15) 1.0659(2) 0.0358(12) Uani 1 1 d . U . . .
H180 H 0.755942 0.402392 1.054554 0.043 Uiso 1 1 calc R . . . .
C181 C 0.72459(14) 0.38285(14) 1.1378(2) 0.0364(13) Uani 1 1 d . U . . .
H181 H 0.721589 0.389394 1.173757 0.044 Uiso 1 1 calc R . . . .
C182 C 0.69156(14) 0.35996(14) 1.1201(2) 0.0357(12) Uani 1 1 d . U . . .
C183 C 0.65855(15) 0.36513(14) 1.1410(2) 0.0371(12) Uani 1 1 d . U . . .
C184 C 0.62762(15) 0.34510(15) 1.1241(2) 0.0390(13) Uani 1 1 d . U . . .
C185 C 0.62916(15) 0.32103(14) 1.0838(2) 0.0372(12) Uani 1 1 d . U . . .
C186 C 0.66190(15) 0.31542(14) 1.0613(2) 0.0376(13) Uani 1 1 d . U . . .
C187 C 0.69204(15) 0.33518(14) 1.0798(2) 0.0369(13) Uani 1 1 d . U . . .
H187 H 0.714110 0.331799 1.064583 0.044 Uiso 1 1 calc R . . . .
C188 C 0.66221(16) 0.29034(15) 1.0156(2) 0.0408(13) Uani 1 1 d . U . . .
H188 H 0.641943 0.272744 1.018459 0.049 Uiso 1 1 calc R . . . .
C189 C 0.73568(17) 0.34477(19) 0.8699(3) 0.0589(18) Uani 1 1 d . U . . .
H18A H 0.746471 0.344109 0.905347 0.071 Uiso 1 1 calc R . . . .
H18B H 0.730574 0.319495 0.859106 0.071 Uiso 1 1 calc R . . . .
C190 C 0.7635(2) 0.3612(3) 0.8363(3) 0.088(3) Uani 1 1 d . U . . .
H19A H 0.764808 0.387627 0.842178 0.106 Uiso 1 1 calc R . . . .
H19B H 0.754941 0.357168 0.800404 0.106 Uiso 1 1 calc R . . . .
C191 C 0.8025(3) 0.3445(4) 0.8468(5) 0.152(5) Uani 1 1 d . U . . .
H19C H 0.818945 0.355874 0.824430 0.228 Uiso 1 1 calc R . . . .
H19D H 0.811363 0.348814 0.882119 0.228 Uiso 1 1 calc R . . . .
H19E H 0.801490 0.318338 0.840322 0.228 Uiso 1 1 calc R . . . .
C192 C 0.79744(17) 0.4382(2) 0.9893(3) 0.0605(18) Uani 1 1 d . U . . .
H19F H 0.812966 0.444238 1.020401 0.073 Uiso 1 1 calc R . . . .
H19G H 0.792799 0.411809 0.989564 0.073 Uiso 1 1 calc R . . . .
C193 C 0.8174(2) 0.4474(3) 0.9442(4) 0.100(3) Uani 1 1 d . U . . .
H19H H 0.820036 0.474004 0.942373 0.119 Uiso 1 1 calc R . . . .
H19I H 0.802618 0.439467 0.913305 0.119 Uiso 1 1 calc R . . . .
C194 C 0.8546(3) 0.4303(5) 0.9444(6) 0.200(8) Uani 1 1 d . U . . .
H19J H 0.865827 0.437531 0.913794 0.300 Uiso 1 1 calc R . . . .
H19K H 0.869705 0.438458 0.974313 0.300 Uiso 1 1 calc R . . . .
H19L H 0.852259 0.403866 0.945198 0.300 Uiso 1 1 calc R . . . .
C195 C 0.76024(15) 0.36162(16) 1.1384(2) 0.0441(14) Uani 1 1 d . U . . .
H19M H 0.762428 0.351506 1.104239 0.053 Uiso 1 1 calc R . . . .
H19N H 0.780637 0.378666 1.145805 0.053 Uiso 1 1 calc R . . . .
C196 C 0.76393(18) 0.33085(18) 1.1766(3) 0.0608(19) Uani 1 1 d . U . . .
H19O H 0.759624 0.340502 1.210366 0.073 Uiso 1 1 calc R . . . .
H19P H 0.744929 0.312593 1.167363 0.073 Uiso 1 1 calc R . . . .
C197 C 0.7997(2) 0.3128(3) 1.1797(4) 0.109(3) Uani 1 1 d . U . . .
H19Q H 0.800176 0.293379 1.204899 0.164 Uiso 1 1 calc R . . . .
H19R H 0.803956 0.302612 1.146638 0.164 Uiso 1 1 calc R . . . .
H19S H 0.818668 0.330553 1.189690 0.164 Uiso 1 1 calc R . . . .
C198 C 0.69689(17) 0.26765(17) 1.0155(3) 0.0527(16) Uani 1 1 d . U . . .
H19T H 0.696861 0.255027 0.982598 0.063 Uiso 1 1 calc R . . . .
H19U H 0.718020 0.284171 1.018481 0.063 Uiso 1 1 calc R . . . .
C199 C 0.7015(2) 0.2402(2) 1.0568(3) 0.076(2) Uani 1 1 d . U . . .
H19V H 0.678499 0.226628 1.057952 0.091 Uiso 1 1 calc R . . . .
H19W H 0.706229 0.252955 1.089500 0.091 Uiso 1 1 calc R . . . .
C200 C 0.7316(2) 0.2138(2) 1.0508(4) 0.101(3) Uani 1 1 d . U . . .
H20A H 0.733070 0.196648 1.079053 0.151 Uiso 1 1 calc R . . . .
H20B H 0.726814 0.200589 1.018884 0.151 Uiso 1 1 calc R . . . .
H20C H 0.754575 0.226946 1.050468 0.151 Uiso 1 1 calc R . . . .
C201 C 0.63070(14) 0.51044(14) 1.2722(2) 0.0338(12) Uani 1 1 d . U . . .
C202 C 0.63021(14) 0.54350(15) 1.2451(2) 0.0342(12) Uani 1 1 d . U . . .
C203 C 0.61348(14) 0.57384(15) 1.2649(2) 0.0359(12) Uani 1 1 d . U . . .
C204 C 0.59814(14) 0.57231(15) 1.3107(2) 0.0345(12) Uani 1 1 d . U . . .
C205 C 0.59909(15) 0.53895(15) 1.3356(2) 0.0371(13) Uani 1 1 d . U . . .
H205 H 0.588354 0.537306 1.366832 0.045 Uiso 1 1 calc R . . . .
C206 C 0.61496(14) 0.50789(15) 1.3171(2) 0.0330(12) Uani 1 1 d . U . . .
C207 C 0.58000(15) 0.60533(16) 1.3309(2) 0.0396(13) Uani 1 1 d . U . . .
H207 H 0.592180 0.626856 1.316978 0.047 Uiso 1 1 calc R . . . .
C208 C 0.54056(16) 0.60681(16) 1.3096(2) 0.0394(13) Uani 1 1 d . U . . .
C209 C 0.53153(15) 0.62215(16) 1.2627(2) 0.0404(13) Uani 1 1 d . U . . .
C210 C 0.49478(16) 0.62185(17) 1.2419(2) 0.0451(14) Uani 1 1 d . U . . .
C211 C 0.46787(16) 0.60565(17) 1.2674(2) 0.0448(14) Uani 1 1 d . U . . .
C212 C 0.47652(16) 0.58961(17) 1.3145(2) 0.0427(13) Uani 1 1 d . U . . .
C213 C 0.51288(16) 0.59044(16) 1.3344(2) 0.0409(13) Uani 1 1 d . U . . .
H213 H 0.519018 0.579361 1.366320 0.049 Uiso 1 1 calc R . . . .
C214 C 0.44725(17) 0.57095(18) 1.3418(2) 0.0470(14) Uani 1 1 d . U . . .
H214 H 0.423983 0.583513 1.330831 0.056 Uiso 1 1 calc R . . . .
C215 C 0.44296(16) 0.53165(18) 1.3235(2) 0.0449(14) Uani 1 1 d . U . . .
C216 C 0.41931(17) 0.52339(17) 1.2809(2) 0.0481(15) Uani 1 1 d . U . . .
C217 C 0.41586(17) 0.48751(18) 1.2639(2) 0.0478(14) Uani 1 1 d . U . . .
C218 C 0.43659(16) 0.45992(17) 1.2879(2) 0.0438(14) Uani 1 1 d . U . . .
C219 C 0.45959(15) 0.46737(17) 1.3311(2) 0.0432(14) Uani 1 1 d . U . . .
C220 C 0.46264(16) 0.50325(17) 1.3473(2) 0.0435(14) Uani 1 1 d . U . . .
H220 H 0.478901 0.508639 1.375912 0.052 Uiso 1 1 calc R . . . .
C221 C 0.48212(17) 0.43721(18) 1.3572(2) 0.0476(14) Uani 1 1 d . U . . .
H221 H 0.468260 0.414228 1.350407 0.057 Uiso 1 1 calc R . . . .
C222 C 0.51753(16) 0.43297(16) 1.3329(2) 0.0418(13) Uani 1 1 d . U . . .
C223 C 0.51884(16) 0.41113(16) 1.2898(2) 0.0422(13) Uani 1 1 d . U . . .
C224 C 0.55094(16) 0.40824(16) 1.2655(2) 0.0430(13) Uani 1 1 d . U . . .
C225 C 0.58173(15) 0.42906(15) 1.2831(2) 0.0392(13) Uani 1 1 d . U . . .
C226 C 0.58083(15) 0.45001(15) 1.3258(2) 0.0386(13) Uani 1 1 d . U . . .
C227 C 0.54859(16) 0.45162(16) 1.3497(2) 0.0405(13) Uani 1 1 d . U . . .
H227 H 0.548040 0.466281 1.379096 0.049 Uiso 1 1 calc R . . . .
C228 C 0.61468(15) 0.47177(15) 1.3453(2) 0.0386(13) Uani 1 1 d . U . . .
H228 H 0.636136 0.457792 1.335451 0.046 Uiso 1 1 calc R . . . .
C229 C 0.58506(17) 0.60884(18) 1.3887(2) 0.0487(16) Uani 1 1 d . U . . .
H22A H 0.572175 0.630799 1.398908 0.058 Uiso 1 1 calc R . . . .
H22B H 0.573732 0.587669 1.403958 0.058 Uiso 1 1 calc R . . . .
C230 C 0.62437(17) 0.6112(2) 1.4096(2) 0.0559(17) Uani 1 1 d . U . . .
H23A H 0.637630 0.590464 1.396408 0.067 Uiso 1 1 calc R . . . .
H23B H 0.634929 0.633610 1.396525 0.067 Uiso 1 1 calc R . . . .
C231 C 0.6307(2) 0.6113(3) 1.4652(3) 0.107(3) Uani 1 1 d . U . . .
H23C H 0.656809 0.612927 1.474839 0.160 Uiso 1 1 calc R . . . .
H23D H 0.618445 0.632203 1.478889 0.160 Uiso 1 1 calc R . . . .
H23E H 0.621153 0.588937 1.478772 0.160 Uiso 1 1 calc R . . . .
C232 C 0.45248(18) 0.5748(2) 1.3995(2) 0.0563(17) Uani 1 1 d . U . . .
H23F H 0.474387 0.561127 1.412242 0.068 Uiso 1 1 calc R . . . .
H23G H 0.456594 0.600614 1.408195 0.068 Uiso 1 1 calc R . . . .
C233 C 0.4205(2) 0.5612(3) 1.4257(3) 0.081(2) Uani 1 1 d . U . . .
H23H H 0.398338 0.574183 1.412489 0.097 Uiso 1 1 calc R . . . .
H23I H 0.416902 0.535037 1.418516 0.097 Uiso 1 1 calc R . . . .
C234 C 0.4265(3) 0.5668(3) 1.4820(3) 0.120(4) Uani 1 1 d . U . . .
H23J H 0.405439 0.557805 1.498293 0.179 Uiso 1 1 calc R . . . .
H23K H 0.448221 0.553623 1.495216 0.179 Uiso 1 1 calc R . . . .
H23L H 0.429682 0.592717 1.489197 0.179 Uiso 1 1 calc R . . . .
C235 C 0.48712(17) 0.4415(2) 1.4150(2) 0.0531(16) Uani 1 1 d . U . . .
H23M H 0.502663 0.421548 1.429180 0.064 Uiso 1 1 calc R . . . .
H23N H 0.500089 0.464538 1.423029 0.064 Uiso 1 1 calc R . . . .
C236 C 0.45238(19) 0.4416(2) 1.4408(2) 0.0633(19) Uani 1 1 d . U . . .
H23O H 0.440657 0.417545 1.436145 0.076 Uiso 1 1 calc R . . . .
H23P H 0.435729 0.459833 1.424427 0.076 Uiso 1 1 calc R . . . .
C237 C 0.4579(2) 0.4497(2) 1.4968(3) 0.076(2) Uani 1 1 d . U . . .
H23Q H 0.434489 0.449361 1.511439 0.115 Uiso 1 1 calc R . . . .
H23R H 0.473926 0.431403 1.513524 0.115 Uiso 1 1 calc R . . . .
H23S H 0.468995 0.473721 1.501798 0.115 Uiso 1 1 calc R . . . .
C238 C 0.61919(17) 0.47555(18) 1.4028(2) 0.0498(16) Uani 1 1 d . U . . .
H23T H 0.598552 0.489799 1.413702 0.060 Uiso 1 1 calc R . . . .
H23U H 0.617877 0.451123 1.417970 0.060 Uiso 1 1 calc R . . . .
C239 C 0.6535(2) 0.4931(2) 1.4235(3) 0.081(2) Uani 1 1 d . U . . .
H23V H 0.654893 0.517393 1.407834 0.097 Uiso 1 1 calc R . . . .
H23W H 0.674065 0.478709 1.412712 0.097 Uiso 1 1 calc R . . . .
C240 C 0.6586(3) 0.4977(4) 1.4807(4) 0.145(5) Uani 1 1 d . U . . .
H24A H 0.681961 0.509441 1.489971 0.218 Uiso 1 1 calc R . . . .
H24B H 0.638998 0.512631 1.491965 0.218 Uiso 1 1 calc R . . . .
H24C H 0.658232 0.473822 1.496858 0.218 Uiso 1 1 calc R . . . .
C241 C 0.2720(2) 0.4526(3) 0.6208(3) 0.082(2) Uani 1 1 d . U . . .
H24D H 0.259522 0.430687 0.606696 0.099 Uiso 1 1 calc R . . . .
H24E H 0.286815 0.462639 0.594688 0.099 Uiso 1 1 calc R . . . .
C242 C 0.2947(2) 0.4432(2) 0.6639(3) 0.072(2) Uani 1 1 d . U . . .
H24F H 0.309391 0.464514 0.675397 0.087 Uiso 1 1 calc R . . . .
H24G H 0.311594 0.423861 0.654902 0.087 Uiso 1 1 calc R . . . .
C243 C 0.26838(17) 0.39306(16) 0.7070(2) 0.0492(16) Uani 1 1 d . U . . .
H24H H 0.264356 0.383058 0.672330 0.059 Uiso 1 1 calc R . . . .
H24I H 0.246254 0.388635 0.724577 0.059 Uiso 1 1 calc R . . . .
C244 C 0.30041(17) 0.37399(15) 0.7351(2) 0.0456(15) Uani 1 1 d . U . . .
H24J H 0.295274 0.347727 0.736902 0.055 Uiso 1 1 calc R . . . .
H24K H 0.322189 0.377203 0.716333 0.055 Uiso 1 1 calc R . . . .
C245 C 0.0378(4) 0.7840(2) 0.5513(4) 0.122(4) Uani 1 1 d . U . . .
H24L H 0.043907 0.776747 0.517108 0.146 Uiso 1 1 calc R . . . .
H24M H 0.012799 0.793716 0.548200 0.146 Uiso 1 1 calc R . . . .
C246 C 0.0616(4) 0.8113(4) 0.5694(4) 0.164(6) Uani 1 1 d . U . . .
H24N H 0.058304 0.833038 0.547636 0.197 Uiso 1 1 calc R . . . .
H24O H 0.086942 0.802942 0.568928 0.197 Uiso 1 1 calc R . . . .
C247 C 0.0804(6) 0.8447(6) 0.6438(6) 0.310(14) Uani 1 1 d . U . . .
H24P H 0.070800 0.869779 0.642572 0.372 Uiso 1 1 calc R . . . .
H24Q H 0.103234 0.844209 0.626914 0.372 Uiso 1 1 calc R . . . .
C248 C 0.0871(3) 0.8313(5) 0.7007(6) 0.210(8) Uani 1 1 d . U . . .
H24R H 0.093466 0.805192 0.701312 0.252 Uiso 1 1 calc R . . . .
H24S H 0.107594 0.844825 0.718112 0.252 Uiso 1 1 calc R . . . .
C249 C -0.11791(19) 0.2831(2) 0.2601(3) 0.075(2) Uani 1 1 d . U . . .
H24T H -0.141466 0.295291 0.262846 0.090 Uiso 1 1 calc R . . . .
H24U H -0.121678 0.256735 0.264392 0.090 Uiso 1 1 calc R . . . .
C250 C -0.1061(2) 0.2896(2) 0.2105(3) 0.072(2) Uani 1 1 d . U . . .
H25A H -0.123427 0.278467 0.184527 0.087 Uiso 1 1 calc R . . . .
H25B H -0.105499 0.316027 0.203984 0.087 Uiso 1 1 calc R . . . .
C251 C -0.0587(2) 0.2786(2) 0.1590(3) 0.071(2) Uani 1 1 d . U . . .
H25C H -0.061079 0.304204 0.148195 0.085 Uiso 1 1 calc R . . . .
H25D H -0.073664 0.263573 0.134391 0.085 Uiso 1 1 calc R . . . .
C252 C -0.0198(2) 0.26713(18) 0.1598(3) 0.068(2) Uani 1 1 d . U . . .
H25E H -0.010983 0.271530 0.126107 0.081 Uiso 1 1 calc R . . . .
H25F H -0.005020 0.282075 0.184738 0.081 Uiso 1 1 calc R . . . .
C253 C 0.7809(2) 0.5489(2) 1.1107(4) 0.095(3) Uani 1 1 d . U . . .
H25G H 0.777991 0.529780 1.084461 0.114 Uiso 1 1 calc R . . . .
H25H H 0.795329 0.568598 1.097012 0.114 Uiso 1 1 calc R . . . .
C254 C 0.7997(2) 0.5352(3) 1.1503(4) 0.117(4) Uani 1 1 d . U . . .
H25I H 0.807992 0.555766 1.172354 0.141 Uiso 1 1 calc R . . . .
H25J H 0.821694 0.524017 1.138205 0.141 Uiso 1 1 calc R . . . .
C255 C 0.79484(17) 0.4719(2) 1.1761(2) 0.0572(16) Uani 1 1 d . U . . .
H25K H 0.821649 0.470732 1.179450 0.069 Uiso 1 1 calc R . . . .
H25L H 0.786219 0.463215 1.141864 0.069 Uiso 1 1 calc R . . . .
C256 C 0.77982(18) 0.44823(17) 1.2154(2) 0.0518(16) Uani 1 1 d . U . . .
H25M H 0.753033 0.448237 1.210087 0.062 Uiso 1 1 calc R . . . .
H25N H 0.788248 0.423062 1.211001 0.062 Uiso 1 1 calc R . . . .
C257 C -0.0405(3) 0.6624(2) 0.1717(3) 0.080(2) Uani 1 1 d . U . . .
H257 H -0.028164 0.639972 0.169496 0.096 Uiso 1 1 calc R . . . .
C258 C -0.0441(3) 0.6825(2) 0.1291(3) 0.086(2) Uani 1 1 d . U . . .
H258 H -0.032605 0.675566 0.099868 0.103 Uiso 1 1 calc R . . . .
C259 C -0.0648(2) 0.7131(2) 0.1291(3) 0.079(2) Uani 1 1 d . U . . .
H259 H -0.068070 0.727898 0.099796 0.095 Uiso 1 1 calc R . . . .
C260 C -0.0814(2) 0.7224(2) 0.1735(3) 0.080(2) Uani 1 1 d . U . . .
H260 H -0.096412 0.743237 0.174914 0.096 Uiso 1 1 calc R . . . .
C261 C -0.0746(2) 0.6997(2) 0.2150(3) 0.074(2) Uani 1 1 d . U . . .
H261 H -0.086676 0.705042 0.244303 0.089 Uiso 1 1 calc R . . . .
C262 C 0.24497(19) 0.33857(18) 0.8623(3) 0.0605(18) Uani 1 1 d . U . . .
H26A H 0.269325 0.330814 0.876504 0.073 Uiso 1 1 calc R . . . .
H26B H 0.234377 0.318843 0.840516 0.073 Uiso 1 1 calc R . . . .
C263 C 0.2211(2) 0.3459(2) 0.9047(3) 0.078(2) Uani 1 1 d . U . . .
H26C H 0.214408 0.322470 0.919387 0.094 Uiso 1 1 calc R . . . .
H26D H 0.235366 0.359689 0.931499 0.094 Uiso 1 1 calc R . . . .
C264 C 0.1632(2) 0.3452(2) 0.8579(3) 0.066(2) Uani 1 1 d . U . . .
H26E H 0.141652 0.339578 0.876137 0.080 Uiso 1 1 calc R . . . .
H26F H 0.174386 0.322045 0.848537 0.080 Uiso 1 1 calc R . . . .
C265 C 0.15209(18) 0.36651(19) 0.8111(3) 0.0580(17) Uani 1 1 d . U . . .
H26G H 0.132433 0.353643 0.790801 0.070 Uiso 1 1 calc R . . . .
H26H H 0.142831 0.390521 0.820550 0.070 Uiso 1 1 calc R . . . .

loop_
_atom_site_aniso_label
_atom_site_aniso_U_11
_atom_site_aniso_U_22
_atom_site_aniso_U_33
_atom_site_aniso_U_23
_atom_site_aniso_U_13
_atom_site_aniso_U_12
Mg1 0.0653(13) 0.0237(10) 0.0403(11) -0.0001(8) 0.0090(10) 0.0021(9)
Mg2 0.0564(13) 0.0279(10) 0.0465(12) -0.0061(9) 0.0159(10) -0.0016(9)
Mg3 0.0321(10) 0.0376(11) 0.0424(11) -0.0082(9) -0.0031(8) -0.0045(8)
Mg4 0.0294(10) 0.0475(12) 0.0404(11) -0.0088(9) -0.0050(8) -0.0051(8)
Mg5 0.0320(11) 0.0637(13) 0.0386(11) 0.0069(10) -0.0035(9) 0.0066(9)
Mg6 0.0411(12) 0.0705(15) 0.0374(11) 0.0107(10) -0.0026(9) 0.0144(10)
Mg7 0.0692(15) 0.0411(12) 0.0532(13) 0.0026(10) -0.0293(11) -0.0014(10)
Mg8 0.0741(15) 0.0336(11) 0.0531(13) 0.0032(10) -0.0245(11) -0.0056(10)
Mg9 0.0476(12) 0.0513(12) 0.0386(11) 0.0110(9) 0.0046(9) 0.0152(10)
Mg10 0.0567(13) 0.0287(10) 0.0432(12) -0.0008(9) 0.0138(10) 0.0019(9)
Mg11 0.0343(11) 0.0510(12) 0.0515(13) -0.0129(10) -0.0086(9) -0.0014(9)
Mg12 0.0656(14) 0.0375(11) 0.0601(14) 0.0008(10) -0.0312(11) -0.0030(10)
Mg13 0.0446(12) 0.0371(11) 0.0496(12) 0.0055(9) 0.0025(9) 0.0060(9)
Mg14 0.0744(15) 0.0334(11) 0.0514(13) 0.0022(10) 0.0108(11) 0.0058(10)
Mg15 0.0905(19) 0.0523(14) 0.0676(16) -0.0020(12) -0.0307(14) 0.0057(13)
Mg16 0.0632(15) 0.0600(15) 0.0662(16) -0.0021(12) -0.0237(12) -0.0043(12)
Mg17 0.0471(13) 0.0689(15) 0.0694(16) -0.0169(12) 0.0021(11) -0.0170(11)
Mg18 0.0466(13) 0.0638(15) 0.0616(15) -0.0143(11) -0.0038(11) -0.0189(11)
Mg19 0.0411(13) 0.0906(18) 0.0631(15) 0.0221(13) -0.0168(11) -0.0096(12)
Mg20 0.0419(13) 0.0983(19) 0.0637(16) 0.0254(14) -0.0183(11) -0.0025(12)
Mg21 0.0667(15) 0.0593(15) 0.0630(15) -0.0028(12) -0.0293(12) -0.0013(12)
Mg22 0.0466(12) 0.0309(10) 0.0472(12) -0.0004(9) 0.0078(9) -0.0002(9)
Mg23 0.0511(13) 0.0523(13) 0.0655(15) -0.0156(11) 0.0084(11) -0.0185(10)
Mg24 0.0398(13) 0.108(2) 0.0694(16) 0.0380(15) -0.0057(11) 0.0099(13)
O1 0.063(3) 0.0250(19) 0.045(2) -0.0005(17) 0.012(2) -0.0026(18)
O1W 0.137(9) 0.58(3) 0.289(15) -0.309(18) 0.117(9) -0.105(12)
O01Y 0.041(2) 0.040(2) 0.049(2) -0.0060(19) -0.0046(18) -0.0021(18)
O2 0.067(3) 0.0181(18) 0.044(2) -0.0037(16) 0.015(2) 0.0000(17)
O3 0.039(2) 0.028(2) 0.042(2) -0.0034(16) 0.0000(17) -0.0031(16)
O4 0.031(2) 0.031(2) 0.037(2) -0.0070(16) -0.0073(16) -0.0007(16)
O5 0.0266(19) 0.044(2) 0.041(2) -0.0092(18) -0.0041(16) -0.0014(16)
O6 0.0256(19) 0.039(2) 0.039(2) -0.0035(17) -0.0049(16) -0.0046(16)
O7 0.029(2) 0.054(2) 0.035(2) 0.0024(18) -0.0030(16) 0.0060(17)
O8 0.029(2) 0.070(3) 0.034(2) 0.0029(19) -0.0043(17) 0.0131(19)
O9 0.038(2) 0.050(2) 0.033(2) 0.0027(17) -0.0015(17) 0.0097(18)
O10 0.051(2) 0.036(2) 0.046(2) -0.0041(18) -0.0180(19) 0.0011(18)
O11 0.069(3) 0.030(2) 0.053(3) 0.0079(18) -0.027(2) -0.0038(19)
O12 0.046(2) 0.0281(19) 0.042(2) -0.0022(17) -0.0102(18) -0.0019(17)
O13 0.038(2) 0.053(2) 0.035(2) 0.0072(18) -0.0032(17) 0.0117(18)
O14 0.048(2) 0.061(3) 0.034(2) 0.0127(19) 0.0049(18) 0.020(2)
O15 0.043(2) 0.043(2) 0.031(2) 0.0046(17) 0.0067(17) 0.0128(18)
O16 0.043(2) 0.0247(19) 0.037(2) -0.0004(16) 0.0021(17) 0.0022(16)
O17 0.042(2) 0.029(2) 0.036(2) -0.0055(16) 0.0082(17) -0.0016(16)
O18 0.039(2) 0.0262(19) 0.034(2) -0.0032(16) 0.0019(17) -0.0023(16)
O19 0.035(2) 0.037(2) 0.039(2) -0.0079(17) -0.0014(17) -0.0036(17)
O20 0.037(2) 0.041(2) 0.041(2) -0.0122(18) -0.0050(17) -0.0041(17)
O21 0.032(2) 0.047(2) 0.040(2) -0.0047(18) -0.0045(17) -0.0044(17)
O22 0.049(2) 0.035(2) 0.046(2) -0.0001(18) -0.0144(19) -0.0018(18)
O23 0.063(3) 0.040(2) 0.050(3) -0.0007(19) -0.032(2) 0.0009(19)
O24 0.058(3) 0.038(2) 0.040(2) -0.0003(18) -0.0169(19) 0.0005(19)
O25 0.051(2) 0.040(2) 0.048(2) 0.0001(19) -0.0237(19) -0.0029(19)
O26 0.067(3) 0.032(2) 0.056(3) -0.0012(19) -0.030(2) -0.0072(19)
O27 0.048(2) 0.030(2) 0.040(2) 0.0037(17) -0.0126(18) -0.0010(17)
O28 0.044(2) 0.0216(18) 0.037(2) -0.0017(15) 0.0018(17) 0.0019(16)
O29 0.050(2) 0.0220(18) 0.040(2) 0.0022(16) 0.0092(18) 0.0024(16)
O30 0.050(2) 0.028(2) 0.035(2) -0.0008(16) 0.0043(18) 0.0053(17)
O31 0.040(2) 0.039(2) 0.035(2) 0.0051(17) 0.0022(17) 0.0125(17)
O32 0.039(2) 0.057(3) 0.036(2) 0.0111(19) 0.0036(17) 0.0111(19)
O33 0.030(2) 0.047(2) 0.037(2) 0.0083(18) -0.0055(16) 0.0023(17)
O34 0.027(2) 0.042(2) 0.039(2) -0.0055(18) -0.0019(16) -0.0033(16)
O35 0.026(2) 0.058(3) 0.044(2) -0.0103(19) -0.0063(17) -0.0052(18)
O36 0.038(2) 0.036(2) 0.040(2) -0.0065(17) -0.0072(17) -0.0010(17)
O37 0.045(2) 0.040(2) 0.042(2) 0.0006(18) -0.0074(18) 0.0031(18)
O38 0.047(2) 0.032(2) 0.042(2) 0.0044(17) -0.0060(18) 0.0050(17)
O39 0.042(2) 0.033(2) 0.052(3) 0.0033(18) -0.0021(19) -0.0002(17)
O40 0.048(2) 0.042(2) 0.052(3) 0.006(2) -0.009(2) 0.0007(19)
O41 0.069(3) 0.043(2) 0.059(3) -0.002(2) -0.022(2) 0.000(2)
O42 0.051(3) 0.052(3) 0.053(3) 0.009(2) -0.012(2) -0.009(2)
O43 0.043(2) 0.056(3) 0.060(3) 0.000(2) -0.002(2) -0.014(2)
O44 0.042(2) 0.054(3) 0.067(3) -0.013(2) -0.004(2) -0.020(2)
O45 0.045(2) 0.044(2) 0.061(3) -0.001(2) -0.007(2) -0.0095(19)
O46 0.038(2) 0.048(2) 0.063(3) 0.012(2) -0.022(2) -0.0058(18)
O47 0.035(2) 0.076(3) 0.063(3) 0.024(2) -0.006(2) -0.002(2)
O48 0.041(2) 0.052(3) 0.054(3) 0.011(2) -0.0155(19) 0.0032(19)
O49 0.039(2) 0.049(2) 0.053(3) 0.002(2) -0.0093(19) 0.0001(19)
O50 0.035(2) 0.081(3) 0.053(3) 0.013(2) -0.0127(19) 0.000(2)
O51 0.047(2) 0.065(3) 0.047(3) 0.004(2) -0.014(2) 0.001(2)
O52 0.057(3) 0.060(3) 0.047(3) -0.012(2) -0.024(2) 0.003(2)
O53 0.067(3) 0.050(3) 0.059(3) 0.001(2) -0.026(2) 0.004(2)
O54 0.053(3) 0.042(2) 0.055(3) -0.004(2) -0.009(2) -0.0054(19)
O55 0.048(2) 0.035(2) 0.049(2) -0.0005(18) 0.0045(19) 0.0000(18)
O56 0.048(2) 0.029(2) 0.045(2) -0.0030(17) 0.0054(18) 0.0013(17)
O57 0.036(2) 0.030(2) 0.041(2) -0.0036(16) -0.0024(17) 0.0015(16)
O58 0.041(2) 0.036(2) 0.047(2) -0.0100(18) -0.0028(18) -0.0040(17)
O59 0.037(2) 0.049(2) 0.056(3) -0.009(2) -0.0017(19) -0.0098(18)
O60 0.036(2) 0.041(2) 0.055(3) -0.0062(19) -0.0121(18) -0.0086(17)
O61 0.044(2) 0.031(2) 0.042(2) -0.0007(17) 0.0030(18) 0.0002(17)
O62 0.042(2) 0.033(2) 0.043(2) 0.0034(17) 0.0109(18) 0.0026(17)
O63 0.043(2) 0.035(2) 0.041(2) -0.0015(17) -0.0032(18) 0.0042(17)
O64 0.037(2) 0.059(3) 0.041(2) 0.006(2) -0.0011(18) 0.0068(19)
O65 0.042(3) 0.090(4) 0.048(3) 0.022(2) -0.008(2) 0.007(2)
O66 0.037(2) 0.069(3) 0.047(3) 0.005(2) -0.0123(19) 0.007(2)
O67 0.058(3) 0.062(3) 0.052(3) -0.001(2) -0.024(2) 0.006(2)
O68 0.060(3) 0.061(3) 0.050(3) -0.003(2) -0.025(2) -0.001(2)
O69 0.053(3) 0.053(2) 0.045(2) 0.003(2) -0.007(2) -0.009(2)
O70 0.039(2) 0.058(3) 0.052(3) -0.003(2) -0.0028(19) -0.0091(19)
O71 0.050(2) 0.055(3) 0.054(3) -0.017(2) 0.006(2) -0.015(2)
O72 0.043(2) 0.047(2) 0.045(2) -0.0084(19) 0.0040(18) -0.0089(18)
O73 0.058(3) 0.058(3) 0.057(3) 0.015(2) -0.005(2) 0.020(2)
O74 0.063(3) 0.039(2) 0.046(2) 0.0006(19) 0.007(2) 0.014(2)
O75 0.044(2) 0.052(3) 0.042(2) 0.0080(19) -0.0099(19) 0.0038(19)
O76 0.075(3) 0.060(3) 0.078(3) -0.003(2) -0.023(3) 0.009(2)
O77 0.282(11) 0.179(8) 0.110(6) -0.077(6) 0.093(7) -0.136(8)
O78 0.057(3) 0.062(3) 0.058(3) -0.004(2) -0.002(2) 0.004(2)
O79 0.063(3) 0.055(3) 0.054(3) -0.005(2) -0.004(2) 0.023(2)
O80 0.071(3) 0.059(3) 0.049(3) -0.011(2) -0.002(2) 0.020(2)
O81 0.069(3) 0.049(2) 0.044(3) 0.001(2) -0.001(2) 0.017(2)
O82 0.046(3) 0.051(3) 0.081(3) 0.011(2) 0.001(2) 0.005(2)
O83 0.035(2) 0.072(3) 0.043(2) 0.013(2) -0.0002(19) 0.010(2)
O84 0.053(3) 0.036(2) 0.048(2) -0.0024(19) -0.008(2) 0.0034(19)
O85 0.065(3) 0.064(3) 0.062(3) 0.008(2) -0.006(2) -0.005(2)
O86 0.079(4) 0.089(4) 0.073(4) 0.005(3) 0.008(3) 0.025(3)
O87 0.100(4) 0.052(3) 0.059(3) -0.015(2) -0.012(3) 0.018(3)
O88 0.075(4) 0.100(4) 0.115(5) 0.001(4) -0.016(3) -0.002(3)
O89 0.048(2) 0.035(2) 0.061(3) -0.001(2) 0.004(2) -0.0028(18)
O90 0.111(5) 0.143(6) 0.115(5) -0.004(5) -0.027(4) 0.027(4)
O91 0.213(9) 0.153(7) 0.103(5) 0.025(5) 0.006(5) 0.015(7)
O92 0.095(4) 0.074(4) 0.095(4) 0.019(3) -0.001(3) 0.007(3)
O93 0.087(4) 0.072(3) 0.106(4) -0.009(3) 0.006(3) -0.013(3)
O94 0.204(9) 0.126(6) 0.131(6) -0.025(5) -0.017(6) 0.047(6)
O95 0.082(4) 0.095(4) 0.073(3) 0.001(3) -0.004(3) 0.001(3)
O096 0.067(3) 0.132(5) 0.115(5) -0.031(4) -0.018(3) -0.002(3)
O96 0.124(5) 0.114(5) 0.093(4) -0.014(4) -0.001(4) 0.024(4)
O97 0.140(6) 0.072(4) 0.126(5) -0.014(4) 0.062(5) -0.004(4)
O98 0.130(6) 0.102(5) 0.225(9) 0.000(5) 0.034(6) 0.004(4)
O99 0.112(5) 0.106(5) 0.079(4) -0.021(3) 0.012(3) -0.027(4)
O100 0.130(6) 0.219(9) 0.101(5) 0.013(5) -0.026(5) -0.021(6)
O101 0.164(7) 0.152(6) 0.109(5) 0.025(5) -0.011(5) -0.044(6)
O102 0.076(3) 0.089(4) 0.088(4) -0.008(3) -0.007(3) 0.014(3)
O103 0.121(5) 0.145(6) 0.090(4) -0.007(4) 0.013(4) -0.030(4)
O104 0.096(5) 0.136(6) 0.130(6) -0.006(5) -0.024(4) -0.035(4)
O105 0.088(4) 0.134(6) 0.148(6) 0.001(5) -0.019(4) 0.001(4)
O108 0.072(4) 0.156(6) 0.108(5) -0.023(4) 0.016(3) -0.033(4)
O109 0.156(6) 0.134(6) 0.108(5) 0.012(4) 0.023(5) -0.036(5)
O110 0.101(5) 0.099(4) 0.124(5) 0.036(4) -0.002(4) -0.002(4)
O111 0.178(8) 0.110(5) 0.122(6) 0.020(4) -0.008(5) -0.011(5)
O112 0.086(4) 0.080(4) 0.090(4) 0.021(3) -0.004(3) -0.020(3)
O113 0.127(6) 0.101(5) 0.159(7) 0.018(5) -0.012(5) 0.010(4)
O114 0.106(5) 0.119(5) 0.119(5) -0.043(4) -0.006(4) -0.011(4)
O115 0.129(6) 0.106(5) 0.204(8) -0.004(5) 0.025(6) 0.015(4)
O116 0.087(4) 0.100(4) 0.102(4) -0.022(4) -0.032(3) 0.009(3)
O117 0.191(9) 0.206(9) 0.141(7) -0.001(6) 0.022(7) 0.076(8)
O118 0.087(4) 0.131(5) 0.083(4) 0.010(4) 0.001(3) -0.007(4)
O119 0.132(6) 0.178(8) 0.115(6) -0.003(5) 0.007(5) 0.013(5)
O120 0.179(8) 0.108(5) 0.129(6) 0.025(5) 0.040(5) -0.018(5)
O121 0.117(5) 0.122(6) 0.175(8) -0.011(5) 0.002(5) -0.015(4)
O122 0.102(4) 0.068(3) 0.081(4) 0.012(3) -0.006(3) -0.008(3)
O123 0.147(6) 0.129(6) 0.110(5) 0.007(4) -0.011(5) 0.031(5)
O124 0.117(6) 0.133(6) 0.146(6) 0.024(5) 0.028(5) 0.056(5)
O125 0.195(9) 0.127(6) 0.173(8) 0.002(6) -0.037(7) -0.034(6)
O126 0.043(2) 0.056(3) 0.049(3) -0.001(2) -0.0070(19) -0.006(2)
O127 0.071(3) 0.084(4) 0.063(3) 0.010(3) -0.010(3) -0.015(3)
O128 0.046(3) 0.056(3) 0.057(3) 0.012(2) -0.009(2) -0.011(2)
N1 0.084(4) 0.055(3) 0.054(4) -0.007(3) -0.002(3) 0.015(3)
N2 0.057(3) 0.037(3) 0.062(3) 0.007(2) 0.005(3) -0.005(2)
C1 0.036(3) 0.029(3) 0.034(3) 0.005(2) -0.003(2) -0.002(2)
C2 0.042(3) 0.024(2) 0.038(3) -0.002(2) 0.001(2) 0.000(2)
C3 0.027(3) 0.027(2) 0.031(3) -0.001(2) -0.003(2) -0.004(2)
C4 0.024(3) 0.025(2) 0.035(3) -0.001(2) -0.007(2) -0.001(2)
C5 0.024(3) 0.024(3) 0.040(3) -0.004(2) -0.011(2) 0.002(2)
C6 0.025(3) 0.026(2) 0.034(3) -0.005(2) -0.008(2) -0.004(2)
C7 0.027(3) 0.023(3) 0.039(3) -0.003(2) -0.008(2) -0.002(2)
C8 0.026(2) 0.022(3) 0.035(3) 0.006(2) -0.008(2) 0.000(2)
C9 0.031(3) 0.025(3) 0.034(3) 0.000(2) -0.008(2) 0.000(2)
C10 0.030(3) 0.026(3) 0.034(3) 0.001(2) -0.001(2) -0.002(2)
C11 0.027(3) 0.032(3) 0.031(3) 0.003(2) -0.007(2) -0.006(2)
C12 0.030(3) 0.023(3) 0.031(3) 0.004(2) -0.005(2) -0.006(2)
C13 0.027(3) 0.021(3) 0.041(3) -0.002(2) -0.008(2) 0.003(2)
C14 0.035(3) 0.027(3) 0.039(3) -0.002(2) -0.007(2) 0.001(2)
C15 0.029(3) 0.024(3) 0.035(3) -0.009(2) -0.007(2) 0.003(2)
C16 0.031(3) 0.038(3) 0.027(3) -0.006(2) -0.002(2) 0.006(2)
C17 0.028(3) 0.038(3) 0.033(3) -0.010(2) -0.004(2) 0.006(2)
C18 0.036(3) 0.032(3) 0.029(3) -0.003(2) -0.006(2) 0.003(2)
C19 0.031(3) 0.024(3) 0.037(3) -0.010(2) -0.007(2) 0.002(2)
C20 0.029(3) 0.023(3) 0.043(3) -0.006(2) -0.007(2) 0.004(2)
C21 0.036(3) 0.029(3) 0.035(3) -0.009(2) -0.008(2) 0.004(2)
C22 0.024(3) 0.030(3) 0.035(3) -0.005(2) -0.001(2) 0.002(2)
C23 0.034(3) 0.034(3) 0.034(3) -0.005(2) -0.007(2) -0.002(2)
C24 0.043(3) 0.031(3) 0.035(3) -0.002(2) -0.009(2) 0.002(2)
C25 0.030(3) 0.029(3) 0.036(3) -0.005(2) -0.001(2) 0.002(2)
C26 0.023(3) 0.029(3) 0.036(3) -0.005(2) 0.001(2) 0.006(2)
C27 0.025(3) 0.031(3) 0.038(3) -0.001(2) 0.001(2) 0.006(2)
C28 0.028(3) 0.028(3) 0.039(3) -0.002(2) -0.005(2) 0.002(2)
C29 0.038(3) 0.028(3) 0.045(3) 0.005(3) -0.011(3) 0.004(2)
C30 0.037(3) 0.046(4) 0.062(4) 0.008(3) -0.016(3) -0.001(3)
C31 0.052(4) 0.069(5) 0.112(7) 0.002(5) -0.032(4) 0.012(4)
C32 0.039(3) 0.026(3) 0.055(4) 0.001(2) -0.010(3) 0.003(2)
C33 0.080(5) 0.052(4) 0.087(6) -0.018(4) -0.001(4) 0.004(4)
C34 0.123(8) 0.083(7) 0.179(11) -0.063(7) -0.031(8) 0.033(6)
C35 0.036(3) 0.031(3) 0.059(4) -0.015(3) -0.005(3) 0.008(2)
C36 0.056(4) 0.056(4) 0.088(5) -0.003(4) 0.017(4) 0.015(3)
C37 0.107(8) 0.157(10) 0.089(5) 0.013(7) 0.037(5) 0.050(7)
C38 0.036(3) 0.032(3) 0.047(3) 0.000(3) 0.000(2) 0.004(2)
C39 0.045(4) 0.051(4) 0.064(4) -0.003(3) -0.012(3) 0.004(3)
C40 0.059(5) 0.059(5) 0.105(6) -0.010(4) -0.030(4) 0.015(3)
C41 0.036(3) 0.041(3) 0.028(3) -0.002(2) -0.003(2) 0.006(2)
C42 0.043(3) 0.040(3) 0.032(3) -0.001(2) 0.003(2) 0.009(2)
C43 0.039(3) 0.034(3) 0.031(3) -0.002(2) 0.003(2) 0.009(2)
C44 0.034(3) 0.029(3) 0.027(3) -0.006(2) -0.003(2) 0.001(2)
C45 0.040(3) 0.026(3) 0.022(3) -0.004(2) -0.007(2) 0.001(2)
C46 0.037(3) 0.029(3) 0.029(3) -0.006(2) -0.003(2) 0.002(2)
C47 0.035(3) 0.031(3) 0.028(3) 0.000(2) -0.004(2) -0.003(2)
C48 0.024(3) 0.032(3) 0.030(3) -0.004(2) -0.012(2) 0.001(2)
C49 0.024(3) 0.028(3) 0.032(3) -0.002(2) -0.010(2) 0.003(2)
C50 0.030(3) 0.030(3) 0.025(3) -0.001(2) -0.007(2) 0.000(2)
C51 0.026(3) 0.028(3) 0.033(3) -0.006(2) -0.006(2) -0.004(2)
C52 0.028(3) 0.034(3) 0.026(3) 0.001(2) -0.011(2) 0.002(2)
C53 0.029(3) 0.035(3) 0.024(3) -0.003(2) -0.005(2) 0.006(2)
C54 0.032(3) 0.036(3) 0.031(3) -0.001(2) -0.006(2) 0.002(2)
C55 0.034(3) 0.027(3) 0.025(3) 0.002(2) -0.005(2) -0.007(2)
C56 0.035(3) 0.031(3) 0.033(3) 0.000(2) 0.001(2) 0.000(2)
C57 0.038(3) 0.031(3) 0.032(3) 0.000(2) -0.007(2) -0.004(2)
C58 0.031(3) 0.034(3) 0.035(3) 0.004(2) -0.002(2) -0.001(2)
C59 0.037(3) 0.034(3) 0.025(3) 0.004(2) -0.001(2) -0.005(2)
C60 0.039(3) 0.036(3) 0.022(3) -0.001(2) 0.000(2) -0.003(2)
C61 0.034(3) 0.038(3) 0.034(3) -0.001(2) -0.005(2) -0.002(2)
C62 0.032(3) 0.041(3) 0.028(3) 0.002(2) 0.000(2) 0.003(2)
C63 0.044(3) 0.033(3) 0.033(3) -0.001(2) -0.006(2) -0.001(2)
C64 0.051(4) 0.038(3) 0.036(3) -0.002(2) -0.015(3) 0.001(2)
C65 0.045(3) 0.036(3) 0.033(3) -0.001(2) -0.007(2) 0.000(2)
C66 0.034(3) 0.040(3) 0.026(3) -0.003(2) 0.000(2) -0.002(2)
C67 0.036(3) 0.042(3) 0.025(3) -0.003(2) 0.000(2) 0.000(2)
C68 0.038(3) 0.037(3) 0.027(3) -0.003(2) -0.004(2) 0.003(2)
C69 0.042(3) 0.039(3) 0.032(3) -0.006(2) -0.006(3) 0.002(3)
C70 0.069(5) 0.049(4) 0.046(4) -0.013(3) -0.004(3) -0.007(3)
C71 0.127(8) 0.089(6) 0.059(4) -0.027(4) 0.003(5) -0.033(6)
C72 0.041(3) 0.049(3) 0.033(3) -0.003(3) -0.010(3) -0.002(3)
C73 0.064(4) 0.071(5) 0.046(4) 0.014(3) -0.002(3) 0.005(4)
C74 0.149(9) 0.120(8) 0.058(5) 0.008(5) 0.009(6) -0.015(7)
C75 0.040(3) 0.045(3) 0.033(3) -0.001(2) -0.002(3) -0.004(3)
C76 0.039(3) 0.055(4) 0.036(3) 0.002(3) 0.000(3) 0.001(3)
C77 0.071(5) 0.070(5) 0.038(3) 0.013(3) 0.001(3) -0.003(4)
C78 0.044(3) 0.048(3) 0.029(3) -0.006(3) -0.001(3) 0.000(3)
C79 0.064(4) 0.063(4) 0.051(4) -0.021(3) 0.003(3) -0.005(3)
C80 0.114(7) 0.075(5) 0.060(5) -0.031(4) -0.020(5) 0.008(5)
C81 0.037(3) 0.038(3) 0.037(3) 0.005(2) -0.009(2) 0.001(2)
C82 0.044(3) 0.033(3) 0.040(3) 0.002(2) -0.011(2) -0.002(2)
C83 0.036(3) 0.033(3) 0.033(3) 0.002(2) -0.002(2) -0.005(2)
C84 0.027(3) 0.030(3) 0.037(3) 0.004(2) 0.002(2) -0.003(2)
C85 0.029(3) 0.028(3) 0.040(3) 0.000(2) 0.001(2) -0.005(2)
C86 0.031(3) 0.033(3) 0.034(3) 0.002(2) 0.001(2) -0.002(2)
C87 0.031(3) 0.022(3) 0.041(3) 0.003(2) -0.002(2) 0.000(2)
C88 0.027(3) 0.028(3) 0.033(3) 0.001(2) -0.009(2) -0.003(2)
C89 0.030(3) 0.027(2) 0.028(3) -0.002(2) -0.007(2) 0.001(2)
C90 0.030(3) 0.025(2) 0.031(3) 0.003(2) -0.006(2) 0.005(2)
C91 0.031(3) 0.026(2) 0.029(3) -0.001(2) -0.005(2) 0.003(2)
C92 0.028(3) 0.028(3) 0.035(3) 0.001(2) -0.012(2) 0.000(2)
C93 0.029(3) 0.027(3) 0.036(3) 0.005(2) -0.008(2) -0.002(2)
C94 0.036(3) 0.028(3) 0.035(3) -0.004(2) -0.007(2) 0.001(2)
C95 0.040(3) 0.024(3) 0.032(3) -0.001(2) -0.003(2) 0.006(2)
C96 0.032(3) 0.033(3) 0.029(3) -0.001(2) 0.004(2) -0.001(2)
C97 0.032(3) 0.028(3) 0.033(3) 0.002(2) -0.005(2) -0.001(2)
C98 0.029(3) 0.022(3) 0.035(3) -0.001(2) -0.007(2) -0.004(2)
C99 0.027(3) 0.020(3) 0.039(3) -0.005(2) -0.003(2) -0.004(2)
C100 0.033(3) 0.021(3) 0.035(3) -0.005(2) -0.011(2) -0.002(2)
C101 0.031(3) 0.028(3) 0.035(3) 0.005(2) -0.002(2) -0.001(2)
C102 0.029(3) 0.032(3) 0.035(3) 0.006(2) 0.001(2) -0.005(2)
C103 0.030(3) 0.038(3) 0.033(3) 0.006(2) 0.001(2) -0.003(2)
C104 0.028(3) 0.040(3) 0.034(3) -0.001(2) -0.005(2) -0.007(2)
C105 0.033(3) 0.037(3) 0.032(3) 0.000(2) 0.000(2) -0.005(2)
C106 0.031(3) 0.030(3) 0.033(3) 0.007(2) -0.002(2) -0.003(2)
C107 0.025(3) 0.031(3) 0.038(3) 0.006(2) -0.004(2) -0.006(2)
C108 0.031(3) 0.035(3) 0.035(3) 0.004(2) 0.001(2) -0.004(2)
C109 0.033(3) 0.044(4) 0.055(4) 0.003(3) -0.009(3) -0.007(3)
C110 0.071(5) 0.093(6) 0.095(6) 0.016(5) 0.021(4) 0.002(4)
C111 0.097(8) 0.131(9) 0.212(14) 0.021(9) 0.063(9) -0.010(6)
C112 0.038(3) 0.033(3) 0.071(4) -0.004(3) -0.020(3) -0.001(2)
C113 0.074(5) 0.060(5) 0.122(7) -0.034(5) -0.016(5) -0.012(4)
C114 0.235(16) 0.119(10) 0.118(8) -0.047(8) 0.000(10) 0.023(10)
C115 0.034(3) 0.028(3) 0.051(4) 0.004(2) -0.003(3) -0.002(2)
C116 0.046(4) 0.034(3) 0.057(4) -0.002(3) -0.005(3) -0.006(3)
C117 0.056(4) 0.051(4) 0.114(7) -0.015(4) 0.006(4) -0.021(3)
C118 0.037(3) 0.040(3) 0.053(4) 0.003(3) 0.002(3) -0.005(2)
C119 0.068(5) 0.048(4) 0.063(4) 0.012(3) 0.009(4) -0.008(3)
C120 0.112(8) 0.093(7) 0.177(11) 0.051(7) 0.020(8) -0.031(6)
C121 0.032(3) 0.033(3) 0.043(3) -0.006(2) -0.016(2) -0.004(2)
C122 0.036(3) 0.030(3) 0.041(3) 0.002(2) -0.015(2) 0.000(2)
C123 0.031(3) 0.032(3) 0.045(3) 0.002(2) -0.011(2) -0.004(2)
C124 0.028(3) 0.030(3) 0.049(3) 0.003(2) -0.014(2) -0.012(2)
C125 0.037(3) 0.029(3) 0.055(4) 0.005(3) -0.018(3) -0.009(2)
C126 0.031(3) 0.027(3) 0.052(3) -0.003(2) -0.019(2) -0.007(2)
C127 0.028(3) 0.040(3) 0.068(4) 0.007(3) -0.001(3) -0.012(2)
C128 0.030(3) 0.042(3) 0.053(3) 0.016(3) 0.005(2) -0.013(2)
C129 0.040(3) 0.046(3) 0.038(3) 0.006(3) 0.004(2) -0.004(3)
C130 0.047(4) 0.047(3) 0.045(3) 0.010(3) -0.001(3) -0.009(3)
C131 0.038(3) 0.052(3) 0.047(4) 0.010(3) -0.001(3) -0.007(3)
C132 0.039(3) 0.045(3) 0.052(4) 0.018(3) 0.003(3) -0.017(3)
C133 0.040(3) 0.041(3) 0.054(4) 0.012(3) 0.005(3) -0.019(3)
C134 0.047(3) 0.046(3) 0.055(4) 0.020(3) -0.004(3) -0.020(3)
C135 0.042(3) 0.032(3) 0.057(4) 0.022(3) -0.012(3) -0.010(2)
C136 0.047(3) 0.037(3) 0.057(4) 0.011(3) -0.007(3) -0.005(3)
C137 0.043(3) 0.041(3) 0.057(4) 0.003(3) -0.008(3) -0.013(3)
C138 0.039(3) 0.036(3) 0.054(4) 0.007(3) -0.011(3) -0.005(2)
C139 0.047(3) 0.026(3) 0.056(4) 0.012(2) -0.018(3) -0.007(2)
C140 0.039(3) 0.032(3) 0.062(4) 0.019(3) -0.017(3) -0.010(3)
C141 0.049(4) 0.026(3) 0.060(4) 0.011(2) -0.015(3) -0.010(3)
C142 0.041(3) 0.020(3) 0.059(4) 0.003(2) -0.015(3) -0.004(2)
C143 0.041(3) 0.034(3) 0.054(4) 0.003(3) -0.020(3) -0.005(2)
C144 0.040(3) 0.041(3) 0.060(4) 0.005(3) -0.012(3) 0.001(3)
C145 0.040(3) 0.032(3) 0.056(4) 0.003(3) -0.012(3) 0.002(2)
C146 0.036(3) 0.028(3) 0.052(3) -0.004(2) -0.013(2) -0.002(2)
C147 0.044(3) 0.024(3) 0.054(4) 0.000(3) -0.014(3) -0.008(2)
C148 0.037(3) 0.034(3) 0.057(4) -0.003(3) -0.013(3) -0.003(2)
C149 0.042(4) 0.055(4) 0.112(6) 0.022(4) -0.003(4) -0.022(3)
C150 0.104(7) 0.104(7) 0.142(9) 0.033(7) 0.032(6) -0.030(6)
C151 0.048(5) 0.072(6) 0.301(16) 0.081(8) 0.020(7) -0.017(4)
C152 0.060(4) 0.052(4) 0.075(5) 0.022(4) -0.001(4) -0.023(3)
C153 0.091(6) 0.067(5) 0.114(7) 0.030(5) -0.010(5) -0.011(4)
C154 0.109(7) 0.060(5) 0.088(6) 0.023(4) -0.001(5) -0.021(4)
C155 0.071(5) 0.032(3) 0.077(5) 0.012(3) -0.019(4) -0.016(3)
C156 0.122(7) 0.042(4) 0.094(6) -0.001(4) 0.003(5) -0.032(4)
C157 0.138(9) 0.090(8) 0.278(18) -0.059(10) 0.004(11) 0.011(7)
C158 0.045(4) 0.037(3) 0.096(5) -0.008(4) -0.018(4) -0.008(3)
C159 0.068(5) 0.067(5) 0.126(7) 0.003(5) -0.034(5) -0.017(4)
C160 0.109(9) 0.279(19) 0.123(8) 0.020(11) -0.043(7) -0.055(11)
C161 0.042(3) 0.041(3) 0.044(3) -0.005(3) -0.010(2) 0.004(3)
C162 0.034(3) 0.050(4) 0.047(3) -0.005(3) -0.010(2) 0.005(3)
C163 0.040(3) 0.051(4) 0.042(3) -0.005(3) -0.008(2) 0.006(3)
C164 0.038(3) 0.038(3) 0.047(3) -0.016(3) -0.005(2) 0.003(2)
C165 0.037(3) 0.036(3) 0.048(3) -0.014(2) -0.011(3) 0.004(2)
C166 0.036(3) 0.029(3) 0.046(3) -0.011(2) -0.011(2) 0.008(2)
C167 0.045(3) 0.047(3) 0.040(3) -0.011(3) -0.007(3) 0.005(3)
C168 0.033(3) 0.055(3) 0.037(3) -0.007(3) -0.002(2) 0.004(2)
C169 0.050(4) 0.054(3) 0.039(3) -0.004(3) -0.008(3) -0.001(3)
C170 0.044(3) 0.050(3) 0.043(3) -0.003(3) -0.009(3) -0.003(3)
C171 0.041(3) 0.048(3) 0.043(3) -0.003(3) -0.004(3) -0.002(3)
C172 0.029(3) 0.052(3) 0.042(3) -0.002(3) -0.004(2) 0.000(2)
C173 0.030(3) 0.048(3) 0.042(3) -0.002(3) 0.001(2) 0.002(3)
C174 0.023(3) 0.046(3) 0.048(3) -0.004(3) -0.003(2) -0.005(2)
C175 0.021(3) 0.038(3) 0.044(3) -0.007(2) -0.010(2) -0.003(2)
C176 0.031(3) 0.034(3) 0.039(3) -0.004(2) -0.010(2) -0.003(2)
C177 0.030(3) 0.030(3) 0.038(3) -0.007(2) -0.009(2) 0.001(2)
C178 0.027(3) 0.030(3) 0.041(3) -0.006(2) -0.003(2) -0.004(2)
C179 0.023(3) 0.034(3) 0.040(3) -0.010(2) -0.012(2) 0.003(2)
C180 0.024(3) 0.037(3) 0.044(3) -0.007(2) -0.008(2) 0.004(2)
C181 0.033(3) 0.032(3) 0.042(3) -0.004(2) -0.010(2) 0.005(2)
C182 0.030(3) 0.029(3) 0.045(3) 0.002(2) -0.014(2) 0.006(2)
C183 0.039(3) 0.026(3) 0.044(3) -0.001(2) -0.007(2) 0.000(2)
C184 0.038(3) 0.030(3) 0.048(3) 0.000(2) -0.004(2) -0.003(2)
C185 0.036(3) 0.029(3) 0.044(3) 0.001(2) -0.011(2) -0.002(2)
C186 0.037(3) 0.029(3) 0.043(3) -0.002(2) -0.015(2) 0.006(2)
C187 0.031(3) 0.032(3) 0.046(3) -0.002(2) -0.007(2) 0.007(2)
C188 0.042(3) 0.029(3) 0.048(3) -0.006(2) -0.015(3) 0.004(2)
C189 0.047(4) 0.060(4) 0.069(5) -0.019(4) 0.000(3) 0.005(3)
C190 0.067(5) 0.105(7) 0.094(6) -0.030(5) 0.019(4) -0.002(4)
C191 0.083(7) 0.207(14) 0.170(12) -0.045(10) 0.029(7) 0.022(8)
C192 0.034(3) 0.080(5) 0.066(4) -0.018(4) -0.007(3) 0.000(3)
C193 0.063(5) 0.127(8) 0.112(7) -0.026(6) 0.025(5) -0.005(5)
C194 0.070(8) 0.32(2) 0.221(16) 0.052(15) 0.045(9) 0.057(10)
C195 0.033(3) 0.040(3) 0.056(4) -0.008(3) -0.015(3) 0.001(2)
C196 0.055(4) 0.044(4) 0.081(5) 0.009(3) -0.016(4) 0.014(3)
C197 0.073(6) 0.102(7) 0.149(9) 0.035(7) -0.008(6) 0.030(5)
C198 0.047(4) 0.040(3) 0.068(4) -0.013(3) -0.013(3) 0.012(3)
C199 0.079(5) 0.057(5) 0.088(6) -0.003(4) -0.018(4) 0.026(4)
C200 0.083(6) 0.068(6) 0.150(9) 0.018(6) 0.001(6) 0.030(4)
C201 0.028(3) 0.033(3) 0.040(3) -0.002(2) -0.002(2) -0.002(2)
C202 0.030(3) 0.036(3) 0.035(3) -0.002(2) -0.004(2) -0.002(2)
C203 0.031(3) 0.033(3) 0.042(3) -0.001(2) -0.006(2) 0.000(2)
C204 0.028(3) 0.044(3) 0.029(3) -0.009(2) -0.010(2) 0.002(2)
C205 0.039(3) 0.043(3) 0.027(3) -0.007(2) -0.011(2) -0.002(2)
C206 0.027(3) 0.042(3) 0.027(3) -0.002(2) -0.013(2) 0.000(2)
C207 0.042(3) 0.043(3) 0.032(3) -0.004(3) -0.008(2) 0.004(3)
C208 0.042(3) 0.044(3) 0.031(3) -0.008(2) -0.009(2) 0.008(3)
C209 0.038(3) 0.043(3) 0.039(3) -0.002(3) -0.005(2) 0.007(3)
C210 0.042(3) 0.057(4) 0.034(3) -0.001(3) -0.006(2) 0.014(3)
C211 0.038(3) 0.059(4) 0.035(3) -0.004(3) -0.008(2) 0.007(3)
C212 0.042(3) 0.052(4) 0.033(3) -0.010(3) -0.005(2) 0.005(3)
C213 0.044(3) 0.046(3) 0.031(3) -0.010(3) -0.007(2) 0.005(3)
C214 0.044(3) 0.062(4) 0.034(3) -0.002(3) -0.003(3) 0.005(3)
C215 0.041(3) 0.063(3) 0.029(3) 0.002(3) -0.007(2) -0.002(3)
C216 0.050(4) 0.054(3) 0.039(3) 0.000(3) -0.005(3) -0.003(3)
C217 0.046(4) 0.060(3) 0.035(3) 0.005(3) -0.008(3) -0.004(3)
C218 0.040(3) 0.052(3) 0.039(3) 0.006(3) -0.001(2) -0.008(3)
C219 0.037(3) 0.059(3) 0.032(3) 0.008(3) -0.001(2) -0.008(3)
C220 0.039(3) 0.064(3) 0.026(3) 0.005(3) -0.002(2) -0.008(3)
C221 0.050(3) 0.056(4) 0.036(3) 0.011(3) -0.002(3) -0.009(3)
C222 0.046(3) 0.050(4) 0.028(3) 0.009(2) -0.003(2) -0.003(3)
C223 0.039(3) 0.047(3) 0.039(3) 0.007(2) -0.003(2) -0.006(3)
C224 0.044(3) 0.049(3) 0.035(3) 0.001(3) -0.003(2) -0.005(3)
C225 0.040(3) 0.039(3) 0.039(3) 0.006(2) 0.001(2) -0.005(2)
C226 0.042(3) 0.039(3) 0.033(3) 0.007(2) -0.005(2) -0.002(2)
C227 0.048(3) 0.044(3) 0.027(3) 0.006(3) -0.005(2) 0.002(3)
C228 0.036(3) 0.044(3) 0.034(3) 0.003(2) -0.004(2) -0.001(2)
C229 0.050(4) 0.056(4) 0.038(3) -0.014(3) -0.006(3) 0.007(3)
C230 0.046(4) 0.071(5) 0.048(4) -0.011(3) -0.011(3) -0.005(3)
C231 0.077(6) 0.181(11) 0.058(5) -0.018(6) -0.017(4) -0.021(6)
C232 0.054(4) 0.072(5) 0.041(3) -0.006(3) -0.006(3) 0.005(3)
C233 0.072(5) 0.115(7) 0.055(4) 0.000(4) 0.008(4) -0.002(5)
C234 0.121(9) 0.182(11) 0.058(5) 0.002(6) 0.023(5) -0.011(8)
C235 0.051(4) 0.072(5) 0.036(3) 0.013(3) -0.001(3) -0.002(3)
C236 0.061(4) 0.088(5) 0.041(4) 0.010(4) 0.007(3) -0.004(4)
C237 0.076(5) 0.114(7) 0.039(4) 0.012(4) 0.002(4) -0.006(5)
C238 0.056(4) 0.055(4) 0.035(3) 0.009(3) -0.011(3) 0.001(3)
C239 0.070(5) 0.097(6) 0.073(5) 0.001(5) -0.019(4) -0.005(4)
C240 0.151(11) 0.198(13) 0.078(6) 0.003(7) -0.043(7) -0.035(9)
C241 0.067(5) 0.108(6) 0.075(5) 0.022(5) 0.015(4) 0.027(4)
C242 0.070(5) 0.082(5) 0.068(5) 0.014(4) 0.024(4) 0.031(4)
C243 0.054(4) 0.040(3) 0.051(4) -0.011(3) -0.014(3) 0.011(3)
C244 0.049(4) 0.030(3) 0.056(4) -0.001(3) -0.006(3) 0.008(3)
C245 0.219(12) 0.054(5) 0.089(7) -0.003(4) -0.005(7) -0.001(6)
C246 0.264(16) 0.157(10) 0.079(7) -0.029(7) 0.061(9) -0.101(11)
C247 0.47(3) 0.34(2) 0.153(11) -0.165(13) 0.172(13) -0.31(2)
C248 0.094(8) 0.34(2) 0.198(11) -0.187(14) 0.032(8) -0.034(10)
C249 0.047(4) 0.096(6) 0.079(5) -0.011(4) -0.007(3) 0.012(4)
C250 0.062(4) 0.089(6) 0.062(4) -0.014(4) -0.019(3) 0.017(4)
C251 0.102(5) 0.060(5) 0.050(4) 0.001(4) 0.001(4) 0.025(4)
C252 0.104(5) 0.046(4) 0.055(4) 0.005(3) 0.018(4) 0.015(4)
C253 0.064(5) 0.086(6) 0.138(8) 0.066(6) 0.024(5) 0.021(4)
C254 0.055(5) 0.173(9) 0.126(8) 0.098(8) 0.018(5) 0.016(5)
C255 0.041(4) 0.085(4) 0.043(4) -0.013(3) -0.015(3) 0.008(3)
C256 0.051(4) 0.041(3) 0.060(4) -0.015(3) -0.016(3) 0.001(3)
C257 0.122(7) 0.056(5) 0.062(4) 0.004(3) 0.010(4) 0.000(4)
C258 0.114(7) 0.076(5) 0.067(5) 0.016(4) 0.004(5) 0.009(5)
C259 0.084(6) 0.074(5) 0.078(5) 0.012(4) -0.004(4) 0.000(4)
C260 0.102(6) 0.054(5) 0.083(5) 0.015(4) -0.006(4) 0.007(4)
C261 0.083(5) 0.058(4) 0.081(5) 0.005(4) 0.003(4) -0.002(4)
C262 0.053(4) 0.056(4) 0.069(5) 0.022(3) -0.018(3) -0.012(3)
C263 0.064(5) 0.102(6) 0.065(5) 0.034(4) -0.016(3) -0.005(4)
C264 0.060(4) 0.078(5) 0.060(4) 0.016(4) -0.005(3) -0.033(4)
C265 0.051(4) 0.064(4) 0.056(4) 0.010(3) -0.010(3) -0.014(3)

loop_
_atom_type_symbol
_atom_type_description
_atom_type_scat_dispersion_real
_atom_type_scat_dispersion_imag
_atom_type_scat_source
C C 0.0033 0.0016 'International Tables Vol C Tables 4.2.6.8 and 6.1.1.4'
H H 0.0000 0.0000 'International Tables Vol C Tables 4.2.6.8 and 6.1.1.4'
Mg Mg 0.0486 0.0363 'International Tables Vol C Tables 4.2.6.8 and 6.1.1.4'
N N 0.0061 0.0033 'International Tables Vol C Tables 4.2.6.8 and 6.1.1.4'
O O 0.0106 0.0060 'International Tables Vol C Tables 4.2.6.8 and 6.1.1.4'

loop_
_geom_angle_atom_site_label_1
_geom_angle_atom_site_label_2
_geom_angle_atom_site_label_3
_geom_angle
_geom_angle_site_symmetry_1
_geom_angle_site_symmetry_3
_geom_angle_publ_flag
O1 Mg1 O28 93.53(16) . . ?
O1 Mg1 O73 89.99(19) . . ?
O1 Mg1 O88 94.7(2) . . ?
O1 Mg1 C1 27.02(15) . . ?
O1 Mg1 C2 55.61(16) . . ?
O1 Mg1 C89 120.61(17) . . ?
O1 Mg1 C90 149.21(18) . . ?
O2 Mg1 O1 82.00(16) . . ?
O2 Mg1 O28 175.19(17) . . ?
O2 Mg1 O29 101.65(17) . . ?
O2 Mg1 O73 91.18(19) . . ?
O2 Mg1 O88 88.8(2) . . ?
O2 Mg1 C1 55.55(15) . . ?
O2 Mg1 C2 27.01(15) . . ?
O2 Mg1 C89 157.37(17) . . ?
O2 Mg1 C90 128.78(17) . . ?
O28 Mg1 O73 90.60(18) . . ?
O28 Mg1 O88 89.8(2) . . ?
O28 Mg1 C1 120.17(17) . . ?
O28 Mg1 C2 148.87(17) . . ?
O28 Mg1 C89 27.08(14) . . ?
O28 Mg1 C90 55.72(15) . . ?
O29 Mg1 O1 175.1(2) . . ?
O29 Mg1 O28 82.91(15) . . ?
O29 Mg1 O73 86.67(18) . . ?
O29 Mg1 O88 88.7(2) . . ?
O29 Mg1 C1 155.67(17) . . ?
O29 Mg1 C2 127.59(17) . . ?
O29 Mg1 C89 55.86(15) . . ?
O29 Mg1 C90 27.23(15) . . ?
O73 Mg1 O88 175.2(2) . . ?
O73 Mg1 C1 85.58(17) . . ?
O73 Mg1 C2 85.82(18) . . ?
O73 Mg1 C89 89.97(17) . . ?
O73 Mg1 C90 88.88(17) . . ?
O88 Mg1 C1 98.3(2) . . ?
O88 Mg1 C2 96.3(2) . . ?
O88 Mg1 C89 88.2(2) . . ?
O88 Mg1 C90 87.4(2) . . ?
C2 Mg1 C1 28.74(16) . . ?
C2 Mg1 C89 174.27(18) . . ?
C89 Mg1 C1 147.03(17) . . ?
C90 Mg1 C1 173.12(17) . . ?
C90 Mg1 C2 154.72(18) . . ?
C90 Mg1 C89 28.64(15) . . ?
O2 Mg2 O3 83.77(16) . . ?
O2 Mg2 O17 101.91(16) . 3_566 ?
O2 Mg2 O18 174.11(18) . 3_566 ?
O2 Mg2 O89 86.32(18) . . ?
O2 Mg2 O90 86.1(3) . . ?
O2 Mg2 C2 27.60(15) . . ?
O2 Mg2 C3 56.46(15) . . ?
O2 Mg2 C50 128.81(17) . 3_566 ?
O2 Mg2 C51 157.56(17) . 3_566 ?
O3 Mg2 O89 90.07(16) . . ?
O3 Mg2 O90 90.5(2) . . ?
O3 Mg2 C2 56.34(16) . . ?
O3 Mg2 C3 27.48(15) . . ?
O3 Mg2 C50 147.42(17) . 3_566 ?
O3 Mg2 C51 118.64(17) . 3_566 ?
O17 Mg2 O3 174.14(18) 3_566 . ?
O17 Mg2 O18 82.48(15) 3_566 3_566 ?
O17 Mg2 O89 91.70(17) 3_566 . ?
O17 Mg2 O90 88.5(2) 3_566 . ?
O17 Mg2 C2 129.41(17) 3_566 . ?
O17 Mg2 C3 158.31(17) 3_566 . ?
O17 Mg2 C50 26.92(15) 3_566 3_566 ?
O17 Mg2 C51 55.66(15) 3_566 3_566 ?
O18 Mg2 O3 91.75(16) 3_566 . ?
O18 Mg2 O89 97.54(17) 3_566 . ?
O18 Mg2 O90 90.1(2) 3_566 . ?
O18 Mg2 C2 148.09(17) 3_566 . ?
O18 Mg2 C3 119.21(16) 3_566 . ?
O18 Mg2 C50 55.73(15) 3_566 3_566 ?
O18 Mg2 C51 27.00(14) 3_566 3_566 ?
O89 Mg2 O90 172.3(3) . . ?
O89 Mg2 C2 84.22(17) . . ?
O89 Mg2 C3 85.68(16) . . ?
O89 Mg2 C50 92.25(16) . 3_566 ?
O89 Mg2 C51 94.30(16) . 3_566 ?
O90 Mg2 C2 89.7(2) . . ?
O90 Mg2 C3 91.3(2) . . ?
O90 Mg2 C50 91.4(2) . 3_566 ?
O90 Mg2 C51 92.1(2) . 3_566 ?
C2 Mg2 C3 28.91(15) . . ?
C2 Mg2 C50 156.17(17) . 3_566 ?
C2 Mg2 C51 174.67(17) . 3_566 ?
C3 Mg2 C51 145.98(16) . 3_566 ?
C50 Mg2 C3 174.27(17) 3_566 . ?
C50 Mg2 C51 28.78(15) 3_566 3_566 ?
O4 Mg3 O91 88.1(3) 3_566 . ?
O4 Mg3 N2 93.11(19) 3_566 . ?
O4 Mg3 C9 27.03(14) 3_566 3_566 ?
O4 Mg3 C10 55.44(15) 3_566 3_566 ?
O4 Mg3 C56 119.63(16) 3_566 . ?
O4 Mg3 C57 148.46(16) 3_566 . ?
O5 Mg3 O4 82.03(15) 3_566 3_566 ?
O5 Mg3 O19 168.98(19) 3_566 . ?
O5 Mg3 O20 100.87(16) 3_566 . ?
O5 Mg3 O91 81.6(3) 3_566 . ?
O5 Mg3 N2 101.08(19) 3_566 . ?
O5 Mg3 C9 55.20(15) 3_566 3_566 ?
O5 Mg3 C10 26.71(14) 3_566 3_566 ?
O5 Mg3 C56 156.96(17) 3_566 . ?
O5 Mg3 C57 128.25(17) 3_566 . ?
O19 Mg3 O4 92.83(16) . 3_566 ?
O19 Mg3 O91 88.5(3) . . ?
O19 Mg3 N2 88.88(19) . . ?
O19 Mg3 C9 119.81(16) . 3_566 ?
O19 Mg3 C10 147.57(17) . 3_566 ?
O19 Mg3 C56 26.84(15) . . ?
O19 Mg3 C57 55.77(15) . . ?
O20 Mg3 O4 170.79(18) . 3_566 ?
O20 Mg3 O19 82.77(16) . . ?
O20 Mg3 O91 83.7(3) . . ?
O20 Mg3 N2 94.9(2) . . ?
O20 Mg3 C9 155.60(16) . 3_566 ?
O20 Mg3 C10 127.50(16) . 3_566 ?
O20 Mg3 C56 56.49(15) . . ?
O20 Mg3 C57 27.39(15) . . ?
O91 Mg3 C9 87.6(3) . 3_566 ?
O91 Mg3 C10 84.3(3) . 3_566 ?
O91 Mg3 C56 90.8(3) . . ?
O91 Mg3 C57 88.2(3) . . ?
N2 Mg3 O91 177.2(3) . . ?
N2 Mg3 C9 94.69(19) . 3_566 ?
N2 Mg3 C10 98.46(19) . 3_566 ?
N2 Mg3 C56 86.39(19) . . ?
N2 Mg3 C57 89.46(19) . . ?
C10 Mg3 C9 28.51(15) 3_566 3_566 ?
C10 Mg3 C56 173.07(17) 3_566 . ?
C56 Mg3 C9 146.64(16) . 3_566 ?
C57 Mg3 C9 173.95(17) . 3_566 ?
C57 Mg3 C10 154.77(17) . 3_566 ?
C57 Mg3 C56 29.17(15) . . ?
O5 Mg4 O6 83.61(15) . . ?
O5 Mg4 O34 176.89(18) . 3_566 ?
O5 Mg4 O35 100.66(16) . 3_566 ?
O5 Mg4 O81 92.57(18) . 4_566 ?
O5 Mg4 O92 86.8(2) . . ?
O5 Mg4 C10 27.20(15) . . ?
O5 Mg4 C11 56.38(15) . . ?
O5 Mg4 C103 155.88(18) . 3_566 ?
O5 Mg4 C104 127.09(17) . 3_566 ?
O6 Mg4 O34 93.75(16) . 3_566 ?
O6 Mg4 O81 88.54(18) . 4_566 ?
O6 Mg4 O92 90.8(2) . . ?
O6 Mg4 C10 56.43(15) . . ?
O6 Mg4 C11 27.31(14) . . ?
O6 Mg4 C103 120.51(16) . 3_566 ?
O6 Mg4 C104 149.25(16) . 3_566 ?
O34 Mg4 O81 89.00(17) 3_566 4_566 ?
O34 Mg4 O92 91.6(2) 3_566 . ?
O34 Mg4 C10 150.18(17) 3_566 . ?
O34 Mg4 C11 121.04(16) 3_566 . ?
O34 Mg4 C103 26.79(15) 3_566 3_566 ?
O34 Mg4 C104 55.51(15) 3_566 3_566 ?
O35 Mg4 O6 174.84(17) 3_566 . ?
O35 Mg4 O34 81.89(16) 3_566 3_566 ?
O35 Mg4 O81 94.13(19) 3_566 4_566 ?
O35 Mg4 O92 86.6(2) 3_566 . ?
O35 Mg4 C10 127.86(17) 3_566 . ?
O35 Mg4 C11 157.03(17) 3_566 . ?
O35 Mg4 C103 55.23(15) 3_566 3_566 ?
O35 Mg4 C104 26.44(15) 3_566 3_566 ?
O81 Mg4 O92 179.2(2) 4_566 . ?
O81 Mg4 C10 90.39(17) 4_566 . ?
O81 Mg4 C11 88.12(18) 4_566 . ?
O81 Mg4 C103 88.74(17) 4_566 3_566 ?
O81 Mg4 C104 91.40(18) 4_566 3_566 ?
O92 Mg4 C10 88.8(2) . . ?
O92 Mg4 C11 91.1(2) . . ?
O92 Mg4 C103 92.0(2) . 3_566 ?
O92 Mg4 C104 89.4(2) . 3_566 ?
C10 Mg4 C11 29.17(15) . . ?
C10 Mg4 C103 176.85(17) . 3_566 ?
C10 Mg4 C104 154.29(17) . 3_566 ?
C11 Mg4 C103 147.74(17) . 3_566 ?
C104 Mg4 C11 176.53(17) 3_566 . ?
C104 Mg4 C103 28.79(16) 3_566 3_566 ?
O7 Mg5 O32 175.24(19) 3_566 . ?
O7 Mg5 O76 89.96(18) 3_566 . ?
O7 Mg5 O93 92.3(2) 3_566 . ?
O7 Mg5 C16 26.92(15) 3_566 3_566 ?
O7 Mg5 C17 55.83(16) 3_566 3_566 ?
O7 Mg5 C96 150.59(18) 3_566 . ?
O7 Mg5 C97 121.81(17) 3_566 . ?
O8 Mg5 O7 82.96(16) 3_566 3_566 ?
O8 Mg5 O32 100.80(17) 3_566 . ?
O8 Mg5 O33 177.48(19) 3_566 . ?
O8 Mg5 O76 97.3(2) 3_566 . ?
O8 Mg5 O93 87.0(2) 3_566 . ?
O8 Mg5 C16 56.14(16) 3_566 3_566 ?
O8 Mg5 C17 27.17(15) 3_566 3_566 ?
O8 Mg5 C96 126.41(17) 3_566 . ?
O8 Mg5 C97 155.23(17) 3_566 . ?
O32 Mg5 O76 92.45(19) . . ?
O32 Mg5 O93 85.0(2) . . ?
O32 Mg5 C16 156.93(18) . 3_566 ?
O32 Mg5 C17 127.96(18) . 3_566 ?
O32 Mg5 C96 25.64(15) . . ?
O32 Mg5 C97 54.45(15) . . ?
O33 Mg5 O7 95.36(16) . 3_566 ?
O33 Mg5 O32 80.79(16) . . ?
O33 Mg5 O76 84.6(2) . . ?
O33 Mg5 O93 91.2(2) . . ?
O33 Mg5 C16 122.25(17) . 3_566 ?
O33 Mg5 C17 151.19(17) . 3_566 ?
O33 Mg5 C96 55.23(15) . . ?
O33 Mg5 C97 26.49(14) . . ?
O76 Mg5 O93 175.4(2) . . ?
O76 Mg5 C16 91.16(18) . 3_566 ?
O76 Mg5 C17 94.69(19) . 3_566 ?
O76 Mg5 C96 87.87(18) . . ?
O76 Mg5 C97 84.08(19) . . ?
O93 Mg5 C16 92.7(2) . 3_566 ?
O93 Mg5 C17 89.9(2) . 3_566 ?
O93 Mg5 C96 88.2(2) . . ?
O93 Mg5 C97 91.3(2) . . ?
C16 Mg5 C97 148.61(17) 3_566 . ?
C17 Mg5 C16 28.98(16) 3_566 3_566 ?
C17 Mg5 C96 153.57(17) 3_566 . ?
C17 Mg5 C97 177.41(18) 3_566 . ?
C96 Mg5 C16 177.37(18) . 3_566 ?
C96 Mg5 C97 28.82(15) . . ?
O8 Mg6 O9 82.47(16) . . ?
O8 Mg6 O13 168.5(2) . . ?
O8 Mg6 O14 101.70(17) . . ?
O8 Mg6 O85 99.5(2) . . ?
O8 Mg6 O94 82.9(3) . . ?
O8 Mg6 C17 26.94(15) . . ?
O8 Mg6 C18 55.67(16) . . ?
O8 Mg6 C41 156.25(18) . . ?
O8 Mg6 C42 128.08(18) . . ?
O9 Mg6 O85 93.56(18) . . ?
O9 Mg6 O94 88.7(3) . . ?
O9 Mg6 C17 55.84(16) . . ?
O9 Mg6 C18 27.21(15) . . ?
O9 Mg6 C41 118.60(18) . . ?
O9 Mg6 C42 147.07(19) . . ?
O13 Mg6 O9 91.81(17) . . ?
O13 Mg6 O85 90.73(19) . . ?
O13 Mg6 O94 87.0(3) . . ?
O13 Mg6 C17 147.23(18) . . ?
O13 Mg6 C18 119.02(17) . . ?
O13 Mg6 C41 26.83(15) . . ?
O13 Mg6 C42 55.81(16) . . ?
O14 Mg6 O9 168.7(2) . . ?
O14 Mg6 O13 82.16(16) . . ?
O14 Mg6 O85 96.1(2) . . ?
O14 Mg6 O94 81.5(3) . . ?
O14 Mg6 C17 128.61(18) . . ?
O14 Mg6 C18 156.80(18) . . ?
O14 Mg6 C41 55.53(16) . . ?
O14 Mg6 C42 26.51(16) . . ?
O85 Mg6 O94 176.9(3) . . ?
O85 Mg6 C17 95.94(18) . . ?
O85 Mg6 C18 93.14(17) . . ?
O85 Mg6 C41 90.42(18) . . ?
O85 Mg6 C42 92.80(18) . . ?
O94 Mg6 C17 87.1(2) . . ?
O94 Mg6 C18 89.8(2) . . ?
O94 Mg6 C41 86.6(3) . . ?
O94 Mg6 C42 84.2(2) . . ?
C17 Mg6 C18 28.79(16) . . ?
C17 Mg6 C41 171.72(18) . . ?
C18 Mg6 C41 145.78(18) . . ?
C42 Mg6 C17 154.80(18) . . ?
C42 Mg6 C18 172.19(19) . . ?
C42 Mg6 C41 29.06(16) . . ?
O10 Mg7 O24 93.54(17) . . ?
O10 Mg7 O95 89.0(2) . . ?
O10 Mg7 O96 90.0(2) . . ?
O10 Mg7 C23 27.36(15) . . ?
O10 Mg7 C24 56.39(16) . . ?
O10 Mg7 C64 149.11(18) . . ?
O10 Mg7 C65 120.09(17) . . ?
O11 Mg7 O10 83.74(16) . . ?
O11 Mg7 O23 100.22(17) . . ?
O11 Mg7 O24 176.5(2) . . ?
O11 Mg7 O95 92.8(2) . . ?
O11 Mg7 O96 87.6(2) . . ?
O11 Mg7 C23 56.50(16) . . ?
O11 Mg7 C24 27.40(16) . . ?
O11 Mg7 C64 127.12(18) . . ?
O11 Mg7 C65 156.17(18) . . ?
O23 Mg7 O10 174.9(2) . . ?
O23 Mg7 O24 82.38(17) . . ?
O23 Mg7 O95 94.0(2) . . ?
O23 Mg7 O96 86.9(2) . . ?
O23 Mg7 C23 156.71(18) . . ?
O23 Mg7 C24 127.62(18) . . ?
O23 Mg7 C64 26.96(16) . . ?
O23 Mg7 C65 55.99(16) . . ?
O24 Mg7 O95 89.4(2) . . ?
O24 Mg7 O96 90.2(2) . . ?
O24 Mg7 C23 120.86(17) . . ?
O24 Mg7 C24 149.92(18) . . ?
O24 Mg7 C64 55.57(16) . . ?
O24 Mg7 C65 26.63(16) . . ?
O95 Mg7 O96 178.9(3) . . ?
O95 Mg7 C23 88.2(2) . . ?
O95 Mg7 C24 90.5(2) . . ?
O95 Mg7 C64 90.5(2) . . ?
O95 Mg7 C65 88.1(2) . . ?
O96 Mg7 C23 91.2(2) . . ?
O96 Mg7 C24 89.4(2) . . ?
O96 Mg7 C64 90.1(2) . . ?
O96 Mg7 C65 92.0(2) . . ?
C23 Mg7 C65 147.29(17) . . ?
C24 Mg7 C23 29.10(16) . . ?
C24 Mg7 C64 154.50(18) . . ?
C24 Mg7 C65 176.24(18) . . ?
C64 Mg7 C23 176.23(18) . . ?
C64 Mg7 C65 29.06(16) . . ?
O11 Mg8 O12 82.84(16) . . ?
O11 Mg8 O27 172.3(2) . . ?
O11 Mg8 O97 94.8(2) . . ?
O11 Mg8 O98 82.7(3) . . ?
O11 Mg8 C24 26.90(15) . . ?
O11 Mg8 C25 56.09(16) . . ?
O11 Mg8 C82 127.30(18) . . ?
O11 Mg8 C83 156.36(18) . . ?
O12 Mg8 O27 93.42(16) . . ?
O12 Mg8 O97 93.4(2) . . ?
O12 Mg8 O98 88.0(3) . . ?
O12 Mg8 C24 56.04(15) . . ?
O12 Mg8 C25 26.91(15) . . ?
O12 Mg8 C82 149.28(18) . . ?
O12 Mg8 C83 120.32(17) . . ?
O26 Mg8 O11 100.31(17) . . ?
O26 Mg8 O12 171.7(2) . . ?
O26 Mg8 O27 82.52(16) . . ?
O26 Mg8 O97 93.9(3) . . ?
O26 Mg8 O98 84.8(3) . . ?
O26 Mg8 C24 127.16(18) . . ?
O26 Mg8 C25 156.04(18) . . ?
O26 Mg8 C82 27.01(15) . . ?
O26 Mg8 C83 56.09(16) . . ?
O27 Mg8 O97 92.1(2) . . ?
O27 Mg8 O98 90.5(3) . . ?
O27 Mg8 C24 149.20(18) . . ?
O27 Mg8 C25 120.33(17) . . ?
O27 Mg8 C82 55.93(15) . . ?
O27 Mg8 C83 26.95(15) . . ?
O97 Mg8 O98 176.9(3) . . ?
O97 Mg8 C24 93.6(2) . . ?
O97 Mg8 C25 92.4(2) . . ?
O97 Mg8 C82 90.0(2) . . ?
O97 Mg8 C83 88.8(2) . . ?
O98 Mg8 C24 85.0(2) . . ?
O98 Mg8 C25 87.6(2) . . ?
O98 Mg8 C82 90.2(2) . . ?
O98 Mg8 C83 92.8(2) . . ?
C24 Mg8 C25 29.21(15) . . ?
C24 Mg8 C82 154.16(17) . . ?
C24 Mg8 C83 175.75(18) . . ?
C25 Mg8 C83 147.23(17) . . ?
C82 Mg8 C25 175.66(18) . . ?
C82 Mg8 C83 29.17(16) . . ?
O14 Mg9 O32 99.62(17) . 3_566 ?
O14 Mg9 O79 92.11(19) . . ?
O14 Mg9 O99 86.7(2) . . ?
O14 Mg9 C42 26.79(15) . . ?
O14 Mg9 C43 56.22(16) . . ?
O14 Mg9 C95 155.24(17) . 3_566 ?
O14 Mg9 C96 125.88(17) . 3_566 ?
O15 Mg9 O14 83.05(16) . . ?
O15 Mg9 O31 95.19(17) . 3_566 ?
O15 Mg9 O32 176.49(19) . 3_566 ?
O15 Mg9 O79 93.83(18) . . ?
O15 Mg9 O99 91.1(2) . . ?
O15 Mg9 C42 56.26(16) . . ?
O15 Mg9 C43 26.84(15) . . ?
O15 Mg9 C95 121.71(17) . 3_566 ?
O15 Mg9 C96 151.06(18) . 3_566 ?
O31 Mg9 O14 177.70(19) 3_566 . ?
O31 Mg9 O32 82.08(16) 3_566 3_566 ?
O31 Mg9 O79 89.49(18) 3_566 . ?
O31 Mg9 O99 91.9(2) 3_566 . ?
O31 Mg9 C42 151.44(17) 3_566 . ?
O31 Mg9 C43 122.03(17) 3_566 . ?
O31 Mg9 C95 26.58(14) 3_566 3_566 ?
O31 Mg9 C96 55.87(15) 3_566 3_566 ?
O32 Mg9 O79 88.38(18) 3_566 . ?
O32 Mg9 O99 86.8(2) 3_566 . ?
O32 Mg9 C42 126.39(18) 3_566 . ?
O32 Mg9 C43 155.80(18) 3_566 . ?
O32 Mg9 C95 55.68(16) 3_566 3_566 ?
O32 Mg9 C96 26.31(15) 3_566 3_566 ?
O79 Mg9 O99 174.8(2) . . ?
O79 Mg9 C42 93.19(19) . . ?
O79 Mg9 C43 93.53(18) . . ?
O79 Mg9 C95 86.12(18) . 3_566 ?
O79 Mg9 C96 86.40(18) . 3_566 ?
O99 Mg9 C42 88.0(2) . . ?
O99 Mg9 C43 90.0(2) . . ?
O99 Mg9 C95 92.9(2) . 3_566 ?
O99 Mg9 C96 90.2(2) . 3_566 ?
C42 Mg9 C43 29.44(16) . . ?
C42 Mg9 C95 177.83(18) . 3_566 ?
C42 Mg9 C96 152.67(18) . 3_566 ?
C43 Mg9 C95 148.52(17) . 3_566 ?
C96 Mg9 C43 177.89(18) 3_566 . ?
C96 Mg9 C95 29.38(15) 3_566 3_566 ?
O16 Mg10 O30 92.55(16) . 3_566 ?
O16 Mg10 O84 93.40(17) . 1_454 ?
O16 Mg10 O100 91.3(3) . . ?
O16 Mg10 C49 27.41(14) . . ?
O16 Mg10 C50 56.37(15) . . ?
O16 Mg10 C90 147.63(16) . 3_566 ?
O16 Mg10 C91 119.18(16) . 3_566 ?
O17 Mg10 O16 83.14(16) . . ?
O17 Mg10 O29 101.72(16) . 3_566 ?
O17 Mg10 O30 171.56(19) . 3_566 ?
O17 Mg10 O84 90.16(17) . 1_454 ?
O17 Mg10 O100 86.7(3) . . ?
O17 Mg10 C49 56.48(15) . . ?
O17 Mg10 C50 27.56(15) . . ?
O17 Mg10 C90 128.00(16) . 3_566 ?
O17 Mg10 C91 155.79(17) . 3_566 ?
O29 Mg10 O16 173.18(18) 3_566 . ?
O29 Mg10 O30 82.01(15) 3_566 3_566 ?
O29 Mg10 O84 91.39(17) 3_566 1_454 ?
O29 Mg10 O100 84.3(3) 3_566 . ?
O29 Mg10 C49 158.12(17) 3_566 . ?
O29 Mg10 C50 128.96(16) 3_566 . ?
O29 Mg10 C90 26.64(14) 3_566 3_566 ?
O29 Mg10 C91 55.26(15) 3_566 3_566 ?
O30 Mg10 O84 97.36(17) 3_566 1_454 ?
O30 Mg10 O100 86.2(3) 3_566 . ?
O30 Mg10 C49 119.83(16) 3_566 . ?
O30 Mg10 C50 148.91(17) 3_566 . ?
O30 Mg10 C90 55.38(15) 3_566 3_566 ?
O30 Mg10 C91 26.76(14) 3_566 3_566 ?
O84 Mg10 O100 174.0(3) 1_454 . ?
O84 Mg10 C49 87.16(16) 1_454 . ?
O84 Mg10 C50 85.82(16) 1_454 . ?
O84 Mg10 C90 94.92(17) 1_454 3_566 ?
O84 Mg10 C91 97.21(16) 1_454 3_566 ?
O100 Mg10 C49 95.3(2) . . ?
O100 Mg10 C50 93.7(3) . . ?
O100 Mg10 C90 83.1(2) . 3_566 ?
O100 Mg10 C91 83.8(3) . 3_566 ?
C49 Mg10 C91 146.55(16) . 3_566 ?
C50 Mg10 C49 29.16(15) . . ?
C50 Mg10 C90 155.48(16) . 3_566 ?
C50 Mg10 C91 174.91(17) . 3_566 ?
C90 Mg10 C49 174.96(16) 3_566 . ?
C90 Mg10 C91 28.62(15) 3_566 3_566 ?
O20 Mg11 O21 83.20(16) . . ?
O20 Mg11 O35 100.41(17) . . ?
O20 Mg11 O36 170.62(19) . . ?
O20 Mg11 O78 95.70(18) . 4_575 ?
O20 Mg11 O101 82.4(3) . . ?
O20 Mg11 C57 27.28(16) . . ?
O20 Mg11 C58 56.03(16) . . ?
O20 Mg11 C104 127.26(18) . . ?
O20 Mg11 C105 156.10(18) . . ?
O21 Mg11 O78 92.93(19) . 4_575 ?
O21 Mg11 O101 89.8(3) . . ?
O21 Mg11 C57 56.04(16) . . ?
O21 Mg11 C58 27.36(15) . . ?
O21 Mg11 C104 148.48(18) . . ?
O21 Mg11 C105 119.53(17) . . ?
O35 Mg11 O21 171.91(19) . . ?
O35 Mg11 O36 82.79(16) . . ?
O35 Mg11 O78 93.90(19) . 4_575 ?
O35 Mg11 O101 83.6(3) . . ?
O35 Mg11 C57 127.66(18) . . ?
O35 Mg11 C58 156.17(18) . . ?
O35 Mg11 C104 26.89(15) . . ?
O35 Mg11 C105 56.08(16) . . ?
O36 Mg11 O21 92.54(16) . . ?
O36 Mg11 O78 92.85(18) . 4_575 ?
O36 Mg11 O101 89.2(3) . . ?
O36 Mg11 C57 148.14(18) . . ?
O36 Mg11 C58 119.88(17) . . ?
O36 Mg11 C104 56.09(16) . . ?
O36 Mg11 C105 26.99(15) . . ?
O78 Mg11 O101 176.5(3) 4_575 . ?
O78 Mg11 C57 93.88(18) 4_575 . ?
O78 Mg11 C58 92.25(18) 4_575 . ?
O78 Mg11 C104 91.76(18) 4_575 . ?
O78 Mg11 C105 90.69(18) 4_575 . ?
O101 Mg11 C57 85.8(2) . . ?
O101 Mg11 C58 89.2(2) . . ?
O101 Mg11 C104 87.1(2) . . ?
O101 Mg11 C105 89.9(2) . . ?
C57 Mg11 C58 28.77(16) . . ?
C57 Mg11 C105 173.77(18) . . ?
C104 Mg11 C57 154.42(18) . . ?
C104 Mg11 C58 174.48(18) . . ?
C104 Mg11 C105 29.22(16) . . ?
C105 Mg11 C58 146.87(17) . . ?
O22 Mg12 O102 90.8(2) . . ?
O22 Mg12 O103 91.2(2) . . ?
O22 Mg12 C63 26.53(15) . . ?
O22 Mg12 C64 55.47(16) . . ?
O22 Mg12 C81 121.27(17) . . ?
O22 Mg12 C82 149.74(18) . . ?
O23 Mg12 O22 81.95(16) . . ?
O23 Mg12 O25 175.18(19) . . ?
O23 Mg12 O102 91.6(2) . . ?
O23 Mg12 O103 86.8(2) . . ?
O23 Mg12 C63 55.55(16) . . ?
O23 Mg12 C64 26.53(16) . . ?
O23 Mg12 C81 156.75(18) . . ?
O23 Mg12 C82 128.26(18) . . ?
O25 Mg12 O22 94.04(17) . . ?
O25 Mg12 O102 91.1(2) . . ?
O25 Mg12 O103 90.7(2) . . ?
O25 Mg12 C63 120.55(17) . . ?
O25 Mg12 C64 149.51(18) . . ?
O25 Mg12 C81 27.26(15) . . ?
O25 Mg12 C82 55.70(16) . . ?
O26 Mg12 O22 175.7(2) . . ?
O26 Mg12 O23 101.09(18) . . ?
O26 Mg12 O25 82.77(17) . . ?
O26 Mg12 O102 92.2(2) . . ?
O26 Mg12 O103 85.9(2) . . ?
O26 Mg12 C63 156.64(18) . . ?
O26 Mg12 C64 127.62(18) . . ?
O26 Mg12 C81 55.66(16) . . ?
O26 Mg12 C82 27.19(16) . . ?
O102 Mg12 O103 177.2(3) . . ?
O102 Mg12 C63 89.0(2) . . ?
O102 Mg12 C64 90.2(2) . . ?
O102 Mg12 C81 89.4(2) . . ?
O102 Mg12 C82 90.0(2) . . ?
O103 Mg12 C63 91.9(2) . . ?
O103 Mg12 C64 89.4(2) . . ?
O103 Mg12 C81 91.2(2) . . ?
O103 Mg12 C82 89.2(2) . . ?
C63 Mg12 C81 147.70(17) . . ?
C64 Mg12 C63 29.02(16) . . ?
C64 Mg12 C81 176.71(18) . . ?
C82 Mg12 C63 176.11(18) . . ?
C82 Mg12 C64 154.77(18) . . ?
C82 Mg12 C81 28.49(16) . . ?
O37 Mg13 O75 91.55(17) . . ?
O37 Mg13 O104 88.2(2) . . ?
O37 Mg13 C121 27.32(16) . . ?
O37 Mg13 C122 55.82(17) . . ?
O37 Mg13 C202 148.93(19) . 3_667 ?
O37 Mg13 C203 120.18(18) . 3_667 ?
O38 Mg13 O37 83.13(17) . . ?
O38 Mg13 O63 175.70(18) . 3_667 ?
O38 Mg13 O75 88.83(17) . . ?
O38 Mg13 O104 85.8(2) . . ?
O38 Mg13 C121 55.89(16) . . ?
O38 Mg13 C122 27.34(15) . . ?
O38 Mg13 C202 127.70(17) . 3_667 ?
O38 Mg13 C203 156.60(17) . 3_667 ?
O62 Mg13 O37 172.24(19) 3_667 . ?
O62 Mg13 O38 100.90(17) 3_667 . ?
O62 Mg13 O63 82.38(16) 3_667 3_667 ?
O62 Mg13 O75 95.13(17) 3_667 . ?
O62 Mg13 O104 85.5(2) 3_667 . ?
O62 Mg13 C121 156.43(19) 3_667 . ?
O62 Mg13 C122 128.15(18) 3_667 . ?
O62 Mg13 C202 26.90(15) 3_667 3_667 ?
O62 Mg13 C203 55.72(16) 3_667 3_667 ?
O63 Mg13 O37 93.29(17) 3_667 . ?
O63 Mg13 O75 93.67(18) 3_667 . ?
O63 Mg13 O104 91.8(2) 3_667 . ?
O63 Mg13 C121 120.60(18) 3_667 . ?
O63 Mg13 C122 149.09(18) 3_667 . ?
O63 Mg13 C202 55.73(16) 3_667 3_667 ?
O63 Mg13 C203 26.89(15) 3_667 3_667 ?
O75 Mg13 O104 174.6(3) . . ?
O75 Mg13 C121 88.90(16) . . ?
O75 Mg13 C122 88.64(17) . . ?
O75 Mg13 C202 92.66(16) . 3_667 ?
O75 Mg13 C203 92.23(17) . 3_667 ?
O104 Mg13 C121 88.4(2) . . ?
O104 Mg13 C122 86.8(2) . . ?
O104 Mg13 C202 90.3(2) . 3_667 ?
O104 Mg13 C203 92.6(2) . 3_667 ?
C121 Mg13 C203 147.48(18) . 3_667 ?
C122 Mg13 C121 28.55(16) . . ?
C122 Mg13 C203 175.95(17) . 3_667 ?
C202 Mg13 C121 176.08(18) 3_667 . ?
C202 Mg13 C122 155.02(18) 3_667 . ?
C202 Mg13 C203 28.90(16) 3_667 3_667 ?
O38 Mg14 O39 82.19(17) 3_667 3_667 ?
O38 Mg14 O55 174.22(19) 3_667 . ?
O38 Mg14 O82 91.33(19) 3_667 . ?
O38 Mg14 O105 85.6(2) 3_667 . ?
O38 Mg14 C122 26.68(16) 3_667 3_667 ?
O38 Mg14 C123 55.30(17) 3_667 3_667 ?
O38 Mg14 C176 157.47(19) 3_667 . ?
O38 Mg14 C177 128.88(19) 3_667 . ?
O39 Mg14 O82 93.88(18) 3_667 . ?
O39 Mg14 O105 87.7(2) 3_667 . ?
O39 Mg14 C122 55.51(17) 3_667 3_667 ?
O39 Mg14 C123 26.89(16) 3_667 3_667 ?
O39 Mg14 C176 120.34(18) 3_667 . ?
O39 Mg14 C177 148.85(19) 3_667 . ?
O55 Mg14 O39 92.74(18) . 3_667 ?
O55 Mg14 O82 91.78(19) . . ?
O55 Mg14 O105 91.5(2) . . ?
O55 Mg14 C122 148.13(19) . 3_667 ?
O55 Mg14 C123 119.61(19) . 3_667 ?
O55 Mg14 C176 27.71(16) . . ?
O55 Mg14 C177 56.11(17) . . ?
O56 Mg14 O38 101.98(18) . 3_667 ?
O56 Mg14 O39 172.2(2) . 3_667 ?
O56 Mg14 O55 82.74(17) . . ?
O56 Mg14 O82 92.62(18) . . ?
O56 Mg14 O105 86.1(2) . . ?
O56 Mg14 C122 128.41(19) . 3_667 ?
O56 Mg14 C123 156.60(19) . 3_667 ?
O56 Mg14 C176 55.64(17) . . ?
O56 Mg14 C177 27.15(16) . . ?
O82 Mg14 O105 176.3(3) . . ?
O82 Mg14 C122 93.06(17) . 3_667 ?
O82 Mg14 C123 93.43(17) . 3_667 ?
O82 Mg14 C176 87.52(17) . . ?
O82 Mg14 C177 88.26(17) . . ?
O105 Mg14 C122 85.1(2) . 3_667 ?
O105 Mg14 C123 86.4(2) . 3_667 ?
O105 Mg14 C176 94.6(2) . . ?
O105 Mg14 C177 92.1(2) . . ?
C122 Mg14 C123 28.63(17) 3_667 3_667 ?
C122 Mg14 C176 175.84(19) 3_667 . ?
C176 Mg14 C123 147.23(19) . 3_667 ?
C177 Mg14 C122 155.49(19) . 3_667 ?
C177 Mg14 C123 175.49(19) . 3_667 ?
C177 Mg14 C176 28.61(16) . . ?
O40 Mg15 O54 92.90(18) 3_667 . ?
O40 Mg15 O120 91.4(3) 3_667 . ?
O40 Mg15 O121 91.1(3) 3_667 . ?
O40 Mg15 C129 27.09(16) 3_667 3_667 ?
O40 Mg15 C130 56.08(18) 3_667 3_667 ?
O40 Mg15 C170 148.66(19) 3_667 . ?
O40 Mg15 C171 119.66(19) 3_667 . ?
O41 Mg15 O40 83.34(19) 3_667 3_667 ?
O41 Mg15 O53 100.8(2) 3_667 . ?
O41 Mg15 O54 175.0(2) 3_667 . ?
O41 Mg15 O120 91.1(3) 3_667 . ?
O41 Mg15 O121 85.2(3) 3_667 . ?
O41 Mg15 C129 56.44(18) 3_667 3_667 ?
O41 Mg15 C130 27.40(17) 3_667 3_667 ?
O41 Mg15 C170 127.8(2) 3_667 . ?
O41 Mg15 C171 156.8(2) 3_667 . ?
O53 Mg15 O40 174.0(2) . 3_667 ?
O53 Mg15 O54 82.66(18) . . ?
O53 Mg15 O120 92.8(3) . . ?
O53 Mg15 O121 85.0(3) . . ?
O53 Mg15 C129 157.3(2) . 3_667 ?
O53 Mg15 C130 128.2(2) . 3_667 ?
O53 Mg15 C170 26.93(17) . . ?
O53 Mg15 C171 55.99(17) . . ?
O54 Mg15 O120 92.3(3) . . ?
O54 Mg15 O121 91.6(3) . . ?
O54 Mg15 C129 119.95(19) . 3_667 ?
O54 Mg15 C130 149.0(2) . 3_667 ?
O54 Mg15 C170 55.81(17) . . ?
O54 Mg15 C171 26.76(16) . . ?
O120 Mg15 O121 175.2(3) . . ?
O120 Mg15 C129 88.7(3) . 3_667 ?
O120 Mg15 C130 89.1(3) . 3_667 ?
O120 Mg15 C170 91.6(3) . . ?
O120 Mg15 C171 91.2(3) . . ?
O121 Mg15 C129 91.6(3) . 3_667 ?
O121 Mg15 C130 88.9(3) . 3_667 ?
O121 Mg15 C170 88.4(3) . . ?
O121 Mg15 C171 91.1(3) . . ?
C129 Mg15 C171 146.69(19) 3_667 . ?
C130 Mg15 C129 29.07(17) 3_667 3_667 ?
C130 Mg15 C170 155.2(2) 3_667 . ?
C130 Mg15 C171 175.7(2) 3_667 . ?
C170 Mg15 C129 175.76(19) . 3_667 ?
C170 Mg15 C171 29.08(17) . . ?
O41 Mg16 O42 83.08(19) . . ?
O41 Mg16 O68 100.71(19) . . ?
O41 Mg16 O69 174.9(2) . . ?
O41 Mg16 O108 94.6(2) . . ?
O41 Mg16 O109 85.8(3) . . ?
O41 Mg16 C130 27.34(18) . . ?
O41 Mg16 C131 56.02(18) . . ?
O41 Mg16 C217 127.7(2) . . ?
O41 Mg16 C218 156.4(2) . . ?
O42 Mg16 O69 93.52(19) . . ?
O42 Mg16 O108 89.9(3) . . ?
O42 Mg16 O109 90.0(3) . . ?
O42 Mg16 C130 55.86(18) . . ?
O42 Mg16 C131 27.23(17) . . ?
O42 Mg16 C217 149.0(2) . . ?
O42 Mg16 C218 120.34(19) . . ?
O68 Mg16 O42 174.1(2) . . ?
O68 Mg16 O69 82.39(18) . . ?
O68 Mg16 O108 94.3(3) . . ?
O68 Mg16 O109 85.9(3) . . ?
O68 Mg16 C130 128.1(2) . . ?
O68 Mg16 C131 156.7(2) . . ?
O68 Mg16 C217 26.95(17) . . ?
O68 Mg16 C218 55.69(18) . . ?
O69 Mg16 O108 89.2(2) . . ?
O69 Mg16 O109 90.4(3) . . ?
O69 Mg16 C130 149.4(2) . . ?
O69 Mg16 C131 120.7(2) . . ?
O69 Mg16 C217 55.53(18) . . ?
O69 Mg16 C218 26.83(17) . . ?
O108 Mg16 O109 179.6(4) . . ?
O108 Mg16 C130 91.4(2) . . ?
O108 Mg16 C131 89.3(2) . . ?
O108 Mg16 C217 91.2(2) . . ?
O108 Mg16 C218 89.0(2) . . ?
O109 Mg16 C130 88.8(3) . . ?
O109 Mg16 C131 90.7(3) . . ?
O109 Mg16 C217 88.7(3) . . ?
O109 Mg16 C218 90.8(2) . . ?
C130 Mg16 C131 28.70(18) . . ?
C130 Mg16 C217 155.0(2) . . ?
C130 Mg16 C218 176.2(2) . . ?
C131 Mg16 C218 147.5(2) . . ?
C217 Mg16 C131 176.2(2) . . ?
C217 Mg16 C218 28.76(18) . . ?
O43 Mg17 O110 92.0(2) . . ?
O43 Mg17 O111 90.2(3) . . ?
O43 Mg17 C136 27.23(18) . . ?
O43 Mg17 C137 55.75(19) . . ?
O43 Mg17 C223 120.0(2) . . ?
O43 Mg17 C224 148.9(2) . . ?
O44 Mg17 O43 82.89(19) . . ?
O44 Mg17 O70 173.8(2) . . ?
O44 Mg17 O71 101.14(19) . . ?
O44 Mg17 O110 90.5(3) . . ?
O44 Mg17 O111 85.3(3) . . ?
O44 Mg17 C136 55.77(18) . . ?
O44 Mg17 C137 27.24(18) . . ?
O44 Mg17 C223 156.9(2) . . ?
O44 Mg17 C224 128.0(2) . . ?
O70 Mg17 O43 92.99(19) . . ?
O70 Mg17 O110 94.3(3) . . ?
O70 Mg17 O111 90.1(3) . . ?
O70 Mg17 C136 120.2(2) . . ?
O70 Mg17 C137 148.7(2) . . ?
O70 Mg17 C223 27.05(16) . . ?
O70 Mg17 C224 55.92(18) . . ?
O71 Mg17 O43 174.6(2) . . ?
O71 Mg17 O70 82.69(18) . . ?
O71 Mg17 O110 91.6(2) . . ?
O71 Mg17 O111 86.6(3) . . ?
O71 Mg17 C136 156.9(2) . . ?
O71 Mg17 C137 128.4(2) . . ?
O71 Mg17 C223 55.79(18) . . ?
O71 Mg17 C224 26.86(17) . . ?
O110 Mg17 O111 175.0(3) . . ?
O110 Mg17 C136 89.7(2) . . ?
O110 Mg17 C137 89.2(3) . . ?
O110 Mg17 C223 91.7(2) . . ?
O110 Mg17 C224 91.3(2) . . ?
O111 Mg17 C136 90.1(3) . . ?
O111 Mg17 C137 88.3(3) . . ?
O111 Mg17 C223 91.1(3) . . ?
O111 Mg17 C224 89.2(3) . . ?
C137 Mg17 C136 28.56(18) . . ?
C137 Mg17 C223 175.7(2) . . ?
C223 Mg17 C136 147.2(2) . . ?
C224 Mg17 C136 176.1(2) . . ?
C224 Mg17 C137 155.2(2) . . ?
C224 Mg17 C223 28.94(17) . . ?
O44 Mg18 O45 82.35(18) . . ?
O44 Mg18 O59 101.37(19) . . ?
O44 Mg18 O60 173.3(2) . . ?
O44 Mg18 O112 92.4(2) . . ?
O44 Mg18 O113 84.8(3) . . ?
O44 Mg18 C137 27.04(17) . . ?
O44 Mg18 C138 55.47(18) . . ?
O44 Mg18 C184 128.60(19) . . ?
O44 Mg18 C185 157.30(19) . . ?
O45 Mg18 O112 91.5(2) . . ?
O45 Mg18 O113 90.5(2) . . ?
O45 Mg18 C137 55.57(19) . . ?
O45 Mg18 C138 27.17(18) . . ?
O45 Mg18 C184 148.6(2) . . ?
O45 Mg18 C185 119.94(19) . . ?
O59 Mg18 O45 174.2(2) . . ?
O59 Mg18 O60 83.09(17) . . ?
O59 Mg18 O112 92.8(2) . . ?
O59 Mg18 O113 85.5(2) . . ?
O59 Mg18 C137 128.4(2) . . ?
O59 Mg18 C138 156.8(2) . . ?
O59 Mg18 C184 27.25(17) . . ?
O59 Mg18 C185 56.06(17) . . ?
O60 Mg18 O45 92.82(19) . . ?
O60 Mg18 O112 92.5(2) . . ?
O60 Mg18 O113 90.5(3) . . ?
O60 Mg18 C137 148.39(19) . . ?
O60 Mg18 C138 119.95(19) . . ?
O60 Mg18 C184 55.88(17) . . ?
O60 Mg18 C185 27.11(15) . . ?
O112 Mg18 O113 176.3(3) . . ?
O112 Mg18 C137 89.3(2) . . ?
O112 Mg18 C138 88.8(2) . . ?
O112 Mg18 C184 92.0(2) . . ?
O112 Mg18 C185 91.3(2) . . ?
O113 Mg18 C137 89.3(3) . . ?
O113 Mg18 C138 91.6(2) . . ?
O113 Mg18 C184 87.9(2) . . ?
O113 Mg18 C185 90.3(2) . . ?
C137 Mg18 C138 28.49(18) . . ?
C137 Mg18 C185 175.49(19) . . ?
C184 Mg18 C137 155.6(2) . . ?
C184 Mg18 C138 175.8(2) . . ?
C184 Mg18 C185 28.82(16) . . ?
C185 Mg18 C138 147.04(19) . . ?
O46 Mg19 O49 92.75(18) . . ?
O46 Mg19 O114 93.7(3) . . ?
O46 Mg19 O115 89.1(3) . . ?
O46 Mg19 C143 26.91(16) . . ?
O46 Mg19 C144 56.11(18) . . ?
O46 Mg19 C161 119.55(19) . . ?
O46 Mg19 C162 148.54(19) . . ?
O47 Mg19 O46 82.95(18) . . ?
O47 Mg19 O49 173.6(2) . . ?
O47 Mg19 O114 91.9(3) . . ?
O47 Mg19 O115 85.8(3) . . ?
O47 Mg19 C143 56.20(18) . . ?
O47 Mg19 C144 26.98(18) . . ?
O47 Mg19 C161 157.4(2) . . ?
O47 Mg19 C162 128.4(2) . . ?
O49 Mg19 O114 93.1(2) . . ?
O49 Mg19 O115 89.3(3) . . ?
O49 Mg19 C143 119.65(19) . . ?
O49 Mg19 C144 148.8(2) . . ?
O49 Mg19 C161 26.88(17) . . ?
O49 Mg19 C162 55.79(18) . . ?
O50 Mg19 O46 174.0(2) . . ?
O50 Mg19 O47 101.17(19) . . ?
O50 Mg19 O49 82.78(18) . . ?
O50 Mg19 O114 90.5(3) . . ?
O50 Mg19 O115 86.9(3) . . ?
O50 Mg19 C143 157.34(19) . . ?
O50 Mg19 C144 128.1(2) . . ?
O50 Mg19 C161 56.20(18) . . ?
O50 Mg19 C162 27.23(17) . . ?
O114 Mg19 O115 176.1(3) . . ?
O114 Mg19 C143 91.3(2) . . ?
O114 Mg19 C144 90.8(2) . . ?
O114 Mg19 C161 89.2(2) . . ?
O114 Mg19 C162 88.6(2) . . ?
O115 Mg19 C143 90.0(3) . . ?
O115 Mg19 C144 88.6(3) . . ?
O115 Mg19 C161 91.7(3) . . ?
O115 Mg19 C162 90.4(3) . . ?
C144 Mg19 C143 29.26(17) . . ?
C144 Mg19 C161 175.7(2) . . ?
C144 Mg19 C162 155.3(2) . . ?
C161 Mg19 C143 146.40(19) . . ?
C162 Mg19 C143 175.42(19) . . ?
C162 Mg19 C161 29.03(17) . . ?
O50 Mg20 O51 82.58(18) . . ?
O50 Mg20 O65 100.8(2) . 3_667 ?
O50 Mg20 O66 173.2(2) . 3_667 ?
O50 Mg20 O116 93.3(2) . . ?
O50 Mg20 O117 86.7(3) . . ?
O50 Mg20 C162 27.06(17) . . ?
O50 Mg20 C163 55.93(18) . . ?
O50 Mg20 C210 128.4(2) . 3_667 ?
O50 Mg20 C211 156.9(2) . 3_667 ?
O51 Mg20 O116 92.0(2) . . ?
O51 Mg20 O117 89.2(3) . . ?
O51 Mg20 C162 55.72(18) . . ?
O51 Mg20 C163 26.91(18) . . ?
O51 Mg20 C210 148.7(2) . 3_667 ?
O51 Mg20 C211 120.2(2) . 3_667 ?
O65 Mg20 O51 174.1(2) 3_667 . ?
O65 Mg20 O66 82.93(18) 3_667 3_667 ?
O65 Mg20 O116 92.6(2) 3_667 . ?
O65 Mg20 O117 86.2(3) 3_667 . ?
O65 Mg20 C162 127.9(2) 3_667 . ?
O65 Mg20 C163 156.8(2) 3_667 . ?
O65 Mg20 C210 27.53(18) 3_667 3_667 ?
O65 Mg20 C211 56.16(18) 3_667 3_667 ?
O66 Mg20 O51 93.20(19) 3_667 . ?
O66 Mg20 O116 92.2(2) 3_667 . ?
O66 Mg20 O117 87.9(3) 3_667 . ?
O66 Mg20 C162 148.9(2) 3_667 . ?
O66 Mg20 C163 120.1(2) 3_667 . ?
O66 Mg20 C210 55.57(18) 3_667 3_667 ?
O66 Mg20 C211 27.01(17) 3_667 3_667 ?
O116 Mg20 O117 178.8(3) . . ?
O116 Mg20 C162 90.7(2) . . ?
O116 Mg20 C163 89.8(2) . . ?
O116 Mg20 C210 90.5(2) . 3_667 ?
O116 Mg20 C211 89.8(2) . 3_667 ?
O117 Mg20 C162 89.8(3) . . ?
O117 Mg20 C163 91.2(3) . . ?
O117 Mg20 C210 88.6(3) . 3_667 ?
O117 Mg20 C211 89.7(3) . 3_667 ?
C162 Mg20 C163 28.91(18) . . ?
C162 Mg20 C211 175.9(2) . 3_667 ?
C210 Mg20 C162 155.4(2) 3_667 . ?
C210 Mg20 C163 175.7(2) 3_667 . ?
C210 Mg20 C211 28.66(18) 3_667 3_667 ?
C211 Mg20 C163 147.0(2) 3_667 . ?
O52 Mg21 O118 91.5(3) . . ?
O52 Mg21 O119 89.8(3) . . ?
O52 Mg21 C169 27.48(17) . . ?
O52 Mg21 C170 56.07(17) . . ?
O52 Mg21 C216 119.9(2) . 3_667 ?
O52 Mg21 C217 148.8(2) . 3_667 ?
O53 Mg21 O52 83.25(18) . . ?
O53 Mg21 O67 173.7(2) . 3_667 ?
O53 Mg21 O68 100.8(2) . 3_667 ?
O53 Mg21 O118 93.4(2) . . ?
O53 Mg21 O119 85.7(3) . . ?
O53 Mg21 C169 55.92(18) . . ?
O53 Mg21 C170 27.30(18) . . ?
O53 Mg21 C216 156.6(2) . 3_667 ?
O53 Mg21 C217 127.7(2) . 3_667 ?
O67 Mg21 O52 92.69(19) 3_667 . ?
O67 Mg21 O118 91.5(2) 3_667 . ?
O67 Mg21 O119 89.4(3) 3_667 . ?
O67 Mg21 C169 120.2(2) 3_667 . ?
O67 Mg21 C170 148.7(2) 3_667 . ?
O67 Mg21 C216 27.24(18) 3_667 3_667 ?
O67 Mg21 C217 56.13(19) 3_667 3_667 ?
O68 Mg21 O52 173.7(2) 3_667 . ?
O68 Mg21 O67 82.89(19) 3_667 3_667 ?
O68 Mg21 O118 93.1(3) 3_667 . ?
O68 Mg21 O119 85.7(3) 3_667 . ?
O68 Mg21 C169 156.6(2) 3_667 . ?
O68 Mg21 C170 128.1(2) 3_667 . ?
O68 Mg21 C216 55.87(18) 3_667 3_667 ?
O68 Mg21 C217 26.90(18) 3_667 3_667 ?
O118 Mg21 O119 178.3(3) . . ?
O118 Mg21 C169 90.3(2) . . ?
O118 Mg21 C170 91.2(2) . . ?
O118 Mg21 C216 89.6(2) . 3_667 ?
O118 Mg21 C217 90.8(2) . 3_667 ?
O119 Mg21 C169 90.4(3) . . ?
O119 Mg21 C170 88.6(3) . . ?
O119 Mg21 C216 90.6(3) . 3_667 ?
O119 Mg21 C217 88.7(3) . 3_667 ?
C170 Mg21 C169 28.64(18) . . ?
C170 Mg21 C216 175.9(2) . 3_667 ?
C170 Mg21 C217 155.0(2) . 3_667 ?
C216 Mg21 C169 147.4(2) 3_667 . ?
C217 Mg21 C169 176.2(2) 3_667 . ?
C217 Mg21 C216 28.98(18) 3_667 3_667 ?
O01Y Mg22 O096 175.0(2) . . ?
O01Y Mg22 C177 89.33(16) . . ?
O01Y Mg22 C178 89.88(16) . . ?
O01Y Mg22 C201 89.96(16) . . ?
O01Y Mg22 C202 88.80(16) . . ?
O56 Mg22 O01Y 91.04(17) . . ?
O56 Mg22 O57 82.25(16) . . ?
O56 Mg22 O61 175.04(18) . . ?
O56 Mg22 O62 101.77(17) . . ?
O56 Mg22 O096 88.4(2) . . ?
O56 Mg22 C177 27.00(15) . . ?
O56 Mg22 C178 55.73(16) . . ?
O56 Mg22 C201 157.34(17) . . ?
O56 Mg22 C202 128.39(17) . . ?
O57 Mg22 O01Y 93.10(16) . . ?
O57 Mg22 O61 93.18(16) . . ?
O57 Mg22 O096 91.8(2) . . ?
O57 Mg22 C177 55.45(16) . . ?
O57 Mg22 C178 26.76(15) . . ?
O57 Mg22 C201 120.30(17) . . ?
O57 Mg22 C202 149.29(18) . . ?
O61 Mg22 O01Y 91.14(17) . . ?
O61 Mg22 O096 89.8(2) . . ?
O61 Mg22 C177 148.59(17) . . ?
O61 Mg22 C178 119.82(17) . . ?
O61 Mg22 C201 27.12(15) . . ?
O61 Mg22 C202 56.12(16) . . ?
O62 Mg22 O01Y 88.69(17) . . ?
O62 Mg22 O57 175.58(18) . . ?
O62 Mg22 O61 82.74(16) . . ?
O62 Mg22 O096 86.6(2) . . ?
O62 Mg22 C177 128.67(17) . . ?
O62 Mg22 C178 157.42(18) . . ?
O62 Mg22 C201 55.62(16) . . ?
O62 Mg22 C202 26.62(15) . . ?
O096 Mg22 C177 92.4(2) . . ?
O096 Mg22 C178 93.9(2) . . ?
O096 Mg22 C201 88.7(2) . . ?
O096 Mg22 C202 87.7(2) . . ?
C177 Mg22 C178 28.77(16) . . ?
C177 Mg22 C201 175.63(17) . . ?
C177 Mg22 C202 155.26(17) . . ?
C178 Mg22 C201 146.92(17) . . ?
C202 Mg22 C178 175.70(18) . . ?
C202 Mg22 C201 29.00(16) . . ?
O58 Mg23 O72 94.04(17) . . ?
O58 Mg23 O122 91.2(2) . . ?
O58 Mg23 O123 89.2(3) . . ?
O58 Mg23 C183 27.09(15) . . ?
O58 Mg23 C184 56.04(16) . . ?
O58 Mg23 C224 149.79(19) . . ?
O58 Mg23 C225 120.72(17) . . ?
O59 Mg23 O58 83.13(17) . . ?
O59 Mg23 O71 100.20(18) . . ?
O59 Mg23 O72 174.2(2) . . ?
O59 Mg23 O122 95.4(2) . . ?
O59 Mg23 O123 84.1(2) . . ?
O59 Mg23 C183 56.23(17) . . ?
O59 Mg23 C184 27.19(16) . . ?
O59 Mg23 C224 126.74(19) . . ?
O59 Mg23 C225 155.88(19) . . ?
O71 Mg23 O58 173.1(2) . . ?
O71 Mg23 O72 82.10(18) . . ?
O71 Mg23 O122 94.5(2) . . ?
O71 Mg23 O123 85.1(3) . . ?
O71 Mg23 C183 156.31(19) . . ?
O71 Mg23 C184 127.38(18) . . ?
O71 Mg23 C224 26.56(16) . . ?
O71 Mg23 C225 55.70(17) . . ?
O72 Mg23 O122 89.7(2) . . ?
O72 Mg23 O123 90.9(2) . . ?
O72 Mg23 C183 121.12(18) . . ?
O72 Mg23 C184 149.98(19) . . ?
O72 Mg23 C224 55.79(17) . . ?
O72 Mg23 C225 26.71(15) . . ?
O122 Mg23 O123 179.3(3) . . ?
O122 Mg23 C183 90.5(2) . . ?
O122 Mg23 C184 93.0(2) . . ?
O122 Mg23 C224 90.3(2) . . ?
O122 Mg23 C225 88.1(2) . . ?
O123 Mg23 C183 89.6(2) . . ?
O123 Mg23 C184 86.8(2) . . ?
O123 Mg23 C224 89.6(2) . . ?
O123 Mg23 C225 92.2(2) . . ?
C183 Mg23 C225 147.77(18) . . ?
C184 Mg23 C183 29.05(16) . . ?
C184 Mg23 C224 153.93(19) . . ?
C184 Mg23 C225 176.57(18) . . ?
C224 Mg23 C183 176.80(18) . . ?
C224 Mg23 C225 29.20(16) . . ?
O47 Mg24 O48 82.62(18) . . ?
O47 Mg24 O64 172.8(2) . 3_667 ?
O47 Mg24 O124 90.4(3) . . ?
O47 Mg24 O125 84.6(3) . . ?
O47 Mg24 C144 26.94(17) . . ?
O47 Mg24 C145 56.20(17) . . ?
O47 Mg24 C209 156.4(2) . 3_667 ?
O47 Mg24 C210 127.2(2) . 3_667 ?
O48 Mg24 O64 93.70(18) . 3_667 ?
O48 Mg24 O124 93.3(3) . . ?
O48 Mg24 O125 88.2(3) . . ?
O48 Mg24 C144 55.93(17) . . ?
O48 Mg24 C145 26.70(16) . . ?
O48 Mg24 C209 120.45(18) . 3_667 ?
O48 Mg24 C210 149.55(19) . 3_667 ?
O64 Mg24 O124 96.0(3) 3_667 . ?
O64 Mg24 O125 89.2(3) 3_667 . ?
O64 Mg24 C144 149.6(2) 3_667 . ?
O64 Mg24 C145 120.39(19) 3_667 . ?
O64 Mg24 C209 26.75(16) 3_667 3_667 ?
O64 Mg24 C210 55.94(17) 3_667 3_667 ?
O65 Mg24 O47 100.18(19) 3_667 . ?
O65 Mg24 O48 172.8(2) 3_667 . ?
O65 Mg24 O64 82.77(18) 3_667 3_667 ?
O65 Mg24 O124 93.3(3) 3_667 . ?
O65 Mg24 O125 85.5(3) 3_667 . ?
O65 Mg24 C144 127.12(19) 3_667 . ?
O65 Mg24 C145 156.27(19) 3_667 . ?
O65 Mg24 C209 56.30(17) 3_667 3_667 ?
O65 Mg24 C210 27.06(16) 3_667 3_667 ?
O124 Mg24 O125 174.5(3) . . ?
O124 Mg24 C144 88.6(3) . . ?
O124 Mg24 C145 89.5(3) . . ?
O124 Mg24 C209 93.0(3) . 3_667 ?
O124 Mg24 C210 92.3(3) . 3_667 ?
O125 Mg24 C144 87.9(3) . . ?
O125 Mg24 C145 89.5(3) . . ?
O125 Mg24 C209 90.8(3) . 3_667 ?
O125 Mg24 C210 89.0(3) . 3_667 ?
C144 Mg24 C145 29.33(17) . . ?
C144 Mg24 C209 176.18(19) . 3_667 ?
C144 Mg24 C210 154.17(19) . 3_667 ?
C145 Mg24 C209 147.11(18) . 3_667 ?
C210 Mg24 C145 176.05(19) 3_667 . ?
C210 Mg24 C209 29.29(17) 3_667 3_667 ?
C1 O1 Mg1 110.7(3) . . ?
Mg2 O2 Mg1 137.1(2) . . ?
C2 O2 Mg1 110.7(3) . . ?
C2 O2 Mg2 109.6(3) . . ?
C3 O3 Mg2 108.6(3) . . ?
C9 O4 Mg3 110.6(3) . 3_566 ?
Mg3 O5 Mg4 138.9(2) 3_566 . ?
C10 O5 Mg3 111.3(3) . 3_566 ?
C10 O5 Mg4 109.7(3) . . ?
C11 O6 Mg4 109.6(3) . . ?
C16 O7 Mg5 110.3(3) . 3_566 ?
Mg6 O8 Mg5 139.0(2) . 3_566 ?
C17 O8 Mg5 109.8(3) . 3_566 ?
C17 O8 Mg6 110.9(3) . . ?
C18 O9 Mg6 109.9(3) . . ?
C23 O10 Mg7 109.8(3) . . ?
Mg7 O11 Mg8 140.3(2) . . ?
C24 O11 Mg7 109.2(3) . . ?
C24 O11 Mg8 110.4(3) . . ?
C25 O12 Mg8 111.2(3) . . ?
C41 O13 Mg6 110.7(3) . . ?
Mg6 O14 Mg9 139.5(2) . . ?
C42 O14 Mg6 111.0(3) . . ?
C42 O14 Mg9 109.4(3) . . ?
C43 O15 Mg9 111.1(3) . . ?
C49 O16 Mg10 109.3(3) . . ?
Mg10 O17 Mg2 136.4(2) . 3_566 ?
C50 O17 Mg2 110.6(3) . 3_566 ?
C50 O17 Mg10 109.4(3) . . ?
C51 O18 Mg2 110.7(3) . 3_566 ?
C56 O19 Mg3 110.7(3) . . ?
Mg11 O20 Mg3 138.9(2) . . ?
C57 O20 Mg3 109.8(3) . . ?
C57 O20 Mg11 110.4(3) . . ?
C58 O21 Mg11 110.1(3) . . ?
C63 O22 Mg12 111.1(3) . . ?
Mg7 O23 Mg12 138.7(2) . . ?
C64 O23 Mg7 110.1(3) . . ?
C64 O23 Mg12 111.0(3) . . ?
C65 O24 Mg7 110.3(3) . . ?
C81 O25 Mg12 110.3(3) . . ?
Mg8 O26 Mg12 138.5(2) . . ?
C82 O26 Mg8 110.5(3) . . ?
C82 O26 Mg12 109.9(3) . . ?
C83 O27 Mg8 110.5(3) . . ?
C89 O28 Mg1 110.4(3) . . ?
Mg10 O29 Mg1 138.0(2) 3_566 . ?
C90 O29 Mg1 109.6(3) . . ?
C90 O29 Mg10 111.9(3) . 3_566 ?
C91 O30 Mg10 110.6(3) . 3_566 ?
C95 O31 Mg9 110.6(3) . 3_566 ?
Mg9 O32 Mg5 138.7(2) 3_566 . ?
C96 O32 Mg5 111.4(3) . . ?
C96 O32 Mg9 109.8(3) . 3_566 ?
C97 O33 Mg5 111.6(3) . . ?
C103 O34 Mg4 111.0(3) . 3_566 ?
Mg11 O35 Mg4 138.7(2) . 3_566 ?
C104 O35 Mg4 111.0(3) . 3_566 ?
C104 O35 Mg11 110.0(3) . . ?
C105 O36 Mg11 110.5(3) . . ?
C121 O37 Mg13 109.6(3) . . ?
Mg14 O38 Mg13 138.6(2) 3_667 . ?
C122 O38 Mg13 109.6(3) . . ?
C122 O38 Mg14 111.7(3) . 3_667 ?
C123 O39 Mg14 110.7(3) . 3_667 ?
C129 O40 Mg15 110.5(3) . 3_667 ?
Mg15 O41 Mg16 139.4(2) 3_667 . ?
C130 O41 Mg15 110.1(4) . 3_667 ?
C130 O41 Mg16 110.2(4) . . ?
C131 O42 Mg16 110.2(4) . . ?
C136 O43 Mg17 109.9(4) . . ?
Mg18 O44 Mg17 137.8(2) . . ?
C137 O44 Mg17 110.2(4) . . ?
C137 O44 Mg18 111.0(4) . . ?
C138 O45 Mg18 110.3(4) . . ?
C143 O46 Mg19 110.6(4) . . ?
Mg19 O47 Mg24 138.6(2) . . ?
C144 O47 Mg19 110.2(4) . . ?
C144 O47 Mg24 110.2(4) . . ?
C145 O48 Mg24 111.0(3) . . ?
C161 O49 Mg19 110.4(3) . . ?
Mg20 O50 Mg19 138.2(2) . . ?
C162 O50 Mg19 110.0(4) . . ?
C162 O50 Mg20 110.6(4) . . ?
C163 O51 Mg20 110.7(4) . . ?
C169 O52 Mg21 109.7(4) . . ?
Mg21 O53 Mg15 138.9(2) . . ?
C170 O53 Mg15 110.9(4) . . ?
C170 O53 Mg21 109.9(4) . . ?
C171 O54 Mg15 110.8(3) . . ?
C176 O55 Mg14 109.6(3) . . ?
Mg14 O56 Mg22 137.1(2) . . ?
C177 O56 Mg14 110.3(3) . . ?
C177 O56 Mg22 110.3(3) . . ?
C178 O57 Mg22 110.5(3) . . ?
C183 O58 Mg23 110.3(3) . . ?
Mg23 O59 Mg18 139.8(2) . . ?
C184 O59 Mg18 109.7(3) . . ?
C184 O59 Mg23 110.4(3) . . ?
C185 O60 Mg18 110.2(3) . . ?
C201 O61 Mg22 110.0(3) . . ?
Mg13 O62 Mg22 138.2(2) 3_667 . ?
C202 O62 Mg13 110.3(3) . 3_667 ?
C202 O62 Mg22 111.0(3) . . ?
C203 O63 Mg13 110.8(3) . 3_667 ?
C209 O64 Mg24 111.2(3) . 3_667 ?
Mg20 O65 Mg24 138.8(2) 3_667 3_667 ?
C210 O65 Mg20 109.4(4) . 3_667 ?
C210 O65 Mg24 110.7(4) . 3_667 ?
C211 O66 Mg20 110.5(4) . 3_667 ?
C216 O67 Mg21 109.9(4) . 3_667 ?
Mg16 O68 Mg21 138.7(2) . 3_667 ?
C217 O68 Mg16 110.4(4) . . ?
C217 O68 Mg21 110.5(4) . 3_667 ?
C218 O69 Mg16 110.3(4) . . ?
C223 O70 Mg17 110.2(4) . . ?
Mg23 O71 Mg17 138.6(2) . . ?
C224 O71 Mg17 109.8(4) . . ?
C224 O71 Mg23 111.0(4) . . ?
C225 O72 Mg23 110.8(3) . . ?
C241 O73 Mg1 120.1(4) . . ?
C243 O74 C242 116.8(5) . . ?
C244 O75 Mg13 130.6(4) . . ?
C245 O76 Mg5 123.7(5) . . ?
C246 O77 C247 112.8(9) . . ?
C248 O78 Mg11 121.5(6) . 4_576 ?
C249 O79 Mg9 133.0(4) . . ?
C251 O80 C250 112.3(5) . . ?
C252 O81 Mg4 129.7(4) . 4_565 ?
C253 O82 Mg14 128.8(6) . . ?
C255 O83 C254 115.2(6) . . ?
C256 O84 Mg10 133.3(4) . 1_656 ?
N1 O85 Mg6 125.9(4) . . ?
C264 O127 C263 112.9(6) . . ?
O85 N1 O86 118.5(6) . . ?
O87 N1 O85 123.2(7) . . ?
O87 N1 O86 118.2(7) . . ?
C257 N2 Mg3 123.1(5) . . ?
C261 N2 Mg3 122.6(5) . . ?
C261 N2 C257 112.2(6) . . ?
O1 C1 Mg1 42.3(2) . . ?
O1 C1 C2 115.8(5) . . ?
O1 C1 C6 123.2(5) . . ?
C2 C1 Mg1 73.9(3) . . ?
C6 C1 Mg1 163.5(4) . . ?
C6 C1 C2 121.0(5) . . ?
Mg2 C2 Mg1 84.17(15) . . ?
O2 C2 Mg1 42.3(2) . . ?
O2 C2 Mg2 42.8(2) . . ?
O2 C2 C1 119.1(5) . . ?
O2 C2 C3 120.8(5) . . ?
C1 C2 Mg1 77.4(3) . . ?
C1 C2 Mg2 161.6(4) . . ?
C3 C2 Mg1 161.6(4) . . ?
C3 C2 Mg2 78.2(3) . . ?
C3 C2 C1 120.1(5) . . ?
O3 C3 Mg2 44.0(2) . . ?
O3 C3 C2 116.8(4) . . ?
O3 C3 C4 123.3(5) . . ?
C2 C3 Mg2 72.9(3) . . ?
C4 C3 Mg2 167.0(4) . . ?
C4 C3 C2 119.9(5) . . ?
C3 C4 C7 118.9(5) . . ?
C5 C4 C3 118.2(5) . . ?
C5 C4 C7 122.8(4) . . ?
C4 C5 H5 118.1 . . ?
C6 C5 C4 123.7(5) . . ?
C6 C5 H5 118.1 . . ?
C1 C6 C28 120.1(5) . . ?
C5 C6 C1 116.9(5) . . ?
C5 C6 C28 122.8(5) . . ?
C4 C7 H7 106.8 . . ?
C4 C7 C29 113.3(4) . . ?
C8 C7 C4 109.5(4) . . ?
C8 C7 H7 106.8 . . ?
C8 C7 C29 113.2(4) . . ?
C29 C7 H7 106.8 . . ?
C9 C8 C7 119.9(4) . . ?
C13 C8 C7 122.5(5) . . ?
C13 C8 C9 117.5(4) . . ?
O4 C9 Mg3 42.4(2) . 3_566 ?
O4 C9 C8 123.5(4) . . ?
O4 C9 C10 115.4(4) . . ?
C8 C9 Mg3 164.9(4) . 3_566 ?
C10 C9 Mg3 73.3(3) . 3_566 ?
C10 C9 C8 121.2(5) . . ?
Mg4 C10 Mg3 85.05(16) . 3_566 ?
O5 C10 Mg3 42.0(2) . 3_566 ?
O5 C10 Mg4 43.1(2) . . ?
O5 C10 C9 120.2(5) . . ?
O5 C10 C11 120.7(4) . . ?
C9 C10 Mg3 78.2(3) . 3_566 ?
C9 C10 Mg4 163.3(4) . . ?
C9 C10 C11 119.1(5) . . ?
C11 C10 Mg3 162.7(4) . 3_566 ?
C11 C10 Mg4 77.6(3) . . ?
O6 C11 Mg4 43.1(2) . . ?
O6 C11 C10 116.2(5) . . ?
O6 C11 C12 123.2(5) . . ?
C10 C11 Mg4 73.2(3) . . ?
C12 C11 Mg4 165.8(4) . . ?
C12 C11 C10 120.6(4) . . ?
C11 C12 C14 119.9(4) . . ?
C13 C12 C11 118.0(5) . . ?
C13 C12 C14 122.0(5) . . ?
C8 C13 H13 118.3 . . ?
C12 C13 C8 123.4(5) . . ?
C12 C13 H13 118.3 . . ?
C12 C14 H14 106.4 . . ?
C12 C14 C32 112.9(4) . . ?
C15 C14 C12 110.3(4) . . ?
C15 C14 H14 106.4 . . ?
C15 C14 C32 113.7(5) . . ?
C32 C14 H14 106.4 . . ?
C16 C15 C14 120.8(5) . . ?
C20 C15 C14 121.4(5) . . ?
C20 C15 C16 117.8(5) . . ?
O7 C16 Mg5 42.8(2) . 3_566 ?
O7 C16 C15 123.4(5) . . ?
O7 C16 C17 116.4(4) . . ?
C15 C16 Mg5 165.8(4) . 3_566 ?
C15 C16 C17 120.2(5) . . ?
C17 C16 Mg5 73.8(3) . 3_566 ?
Mg5 C17 Mg6 85.10(15) 3_566 . ?
O8 C17 Mg5 43.0(2) . 3_566 ?
O8 C17 Mg6 42.2(2) . . ?
O8 C17 C16 120.2(5) . . ?
O8 C17 C18 119.9(5) . . ?
C16 C17 Mg5 77.2(3) . 3_566 ?
C16 C17 Mg6 162.0(4) . . ?
C18 C17 Mg5 163.0(4) . 3_566 ?
C18 C17 Mg6 77.9(3) . . ?
C18 C17 C16 119.8(5) . . ?
O9 C18 Mg6 42.9(2) . . ?
O9 C18 C17 115.8(4) . . ?
O9 C18 C19 123.0(5) . . ?
C17 C18 Mg6 73.3(3) . . ?
C19 C18 Mg6 164.5(4) . . ?
C19 C18 C17 121.2(5) . . ?
C18 C19 C21 120.6(5) . . ?
C20 C19 C18 117.2(5) . . ?
C20 C19 C21 122.1(5) . . ?
C15 C20 H20 118.1 . . ?
C19 C20 C15 123.7(5) . . ?
C19 C20 H20 118.1 . . ?
C19 C21 H21 106.7 . . ?
C19 C21 C22 109.5(4) . . ?
C19 C21 C35 113.2(5) . . ?
C22 C21 H21 106.7 . . ?
C35 C21 H21 106.7 . . ?
C35 C21 C22 113.6(4) . . ?
C23 C22 C21 119.4(5) . . ?
C27 C22 C21 122.2(5) . . ?
C27 C22 C23 118.3(5) . . ?
O10 C23 Mg7 42.8(2) . . ?
O10 C23 C22 123.5(5) . . ?
O10 C23 C24 115.9(5) . . ?
C22 C23 Mg7 165.8(4) . . ?
C22 C23 C24 120.6(5) . . ?
C24 C23 Mg7 73.3(3) . . ?
Mg7 C24 Mg8 86.02(16) . . ?
O11 C24 Mg7 43.4(2) . . ?
O11 C24 Mg8 42.7(2) . . ?
O11 C24 C23 121.0(5) . . ?
O11 C24 C25 119.7(5) . . ?
C23 C24 Mg7 77.6(3) . . ?
C23 C24 Mg8 163.6(4) . . ?
C23 C24 C25 119.3(5) . . ?
C25 C24 Mg7 163.1(4) . . ?
C25 C24 Mg8 77.1(3) . . ?
O12 C25 Mg8 41.9(2) . . ?
O12 C25 C24 115.3(5) . . ?
O12 C25 C26 123.8(5) . . ?
C24 C25 Mg8 73.7(3) . . ?
C26 C25 Mg8 165.3(4) . . ?
C26 C25 C24 120.9(5) . . ?
C25 C26 C27 117.6(5) . . ?
C25 C26 C28 120.0(5) . . ?
C27 C26 C28 122.4(5) . . ?
C22 C27 C26 123.3(5) . . ?
C22 C27 H27 118.3 . . ?
C26 C27 H27 118.3 . . ?
C6 C28 C26 110.2(4) . . ?
C6 C28 H28 106.5 . . ?
C6 C28 C38 113.8(4) . . ?
C26 C28 H28 106.5 . . ?
C26 C28 C38 112.9(4) . . ?
C38 C28 H28 106.5 . . ?
C7 C29 H29A 108.6 . . ?
C7 C29 H29B 108.6 . . ?
H29A C29 H29B 107.6 . . ?
C30 C29 C7 114.6(5) . . ?
C30 C29 H29A 108.6 . . ?
C30 C29 H29B 108.6 . . ?
C29 C30 H30A 109.0 . . ?
C29 C30 H30B 109.0 . . ?
C29 C30 C31 113.0(5) . . ?
H30A C30 H30B 107.8 . . ?
C31 C30 H30A 109.0 . . ?
C31 C30 H30B 109.0 . . ?
C30 C31 H31A 109.5 . . ?
C30 C31 H31B 109.5 . . ?
C30 C31 H31C 109.5 . . ?
H31A C31 H31B 109.5 . . ?
H31A C31 H31C 109.5 . . ?
H31B C31 H31C 109.5 . . ?
C14 C32 H32A 108.6 . . ?
C14 C32 H32B 108.6 . . ?
H32A C32 H32B 107.5 . . ?
C33 C32 C14 114.9(5) . . ?
C33 C32 H32A 108.6 . . ?
C33 C32 H32B 108.6 . . ?
C32 C33 H33A 109.6 . . ?
C32 C33 H33B 109.6 . . ?
C32 C33 C34 110.2(7) . . ?
H33A C33 H33B 108.1 . . ?
C34 C33 H33A 109.6 . . ?
C34 C33 H33B 109.6 . . ?
C33 C34 H34A 109.5 . . ?
C33 C34 H34B 109.5 . . ?
C33 C34 H34C 109.5 . . ?
H34A C34 H34B 109.5 . . ?
H34A C34 H34C 109.5 . . ?
H34B C34 H34C 109.5 . . ?
C21 C35 H35A 109.0 . . ?
C21 C35 H35B 109.0 . . ?
H35A C35 H35B 107.8 . . ?
C36 C35 C21 113.0(5) . . ?
C36 C35 H35A 109.0 . . ?
C36 C35 H35B 109.0 . . ?
C35 C36 H36A 108.3 . . ?
C35 C36 H36B 108.3 . . ?
H36A C36 H36B 107.4 . . ?
C37 C36 C35 116.0(7) . . ?
C37 C36 H36A 108.3 . . ?
C37 C36 H36B 108.3 . . ?
C36 C37 H37A 109.5 . . ?
C36 C37 H37B 109.5 . . ?
C36 C37 H37C 109.5 . . ?
H37A C37 H37B 109.5 . . ?
H37A C37 H37C 109.5 . . ?
H37B C37 H37C 109.5 . . ?
C28 C38 H38A 108.4 . . ?
C28 C38 H38B 108.4 . . ?
H38A C38 H38B 107.4 . . ?
C39 C38 C28 115.6(5) . . ?
C39 C38 H38A 108.4 . . ?
C39 C38 H38B 108.4 . . ?
C38 C39 H39A 108.9 . . ?
C38 C39 H39B 108.9 . . ?
C38 C39 C40 113.2(6) . . ?
H39A C39 H39B 107.8 . . ?
C40 C39 H39A 108.9 . . ?
C40 C39 H39B 108.9 . . ?
C39 C40 H40A 109.5 . . ?
C39 C40 H40B 109.5 . . ?
C39 C40 H40C 109.5 . . ?
H40A C40 H40B 109.5 . . ?
H40A C40 H40C 109.5 . . ?
H40B C40 H40C 109.5 . . ?
O13 C41 Mg6 42.4(2) . . ?
O13 C41 C42 115.2(5) . . ?
O13 C41 C46 123.1(5) . . ?
C42 C41 Mg6 73.0(3) . . ?
C46 C41 Mg6 165.1(4) . . ?
C46 C41 C42 121.6(5) . . ?
Mg6 C42 Mg9 86.28(17) . . ?
O14 C42 Mg6 42.5(2) . . ?
O14 C42 Mg9 43.8(2) . . ?
O14 C42 C41 120.4(5) . . ?
O14 C42 C43 120.0(5) . . ?
C41 C42 Mg6 77.9(3) . . ?
C41 C42 Mg9 164.1(4) . . ?
C41 C42 C43 119.6(5) . . ?
C43 C42 Mg6 162.4(4) . . ?
C43 C42 Mg9 76.2(3) . . ?
O15 C43 Mg9 42.1(2) . . ?
O15 C43 C42 116.4(5) . . ?
O15 C43 C44 123.9(5) . . ?
C42 C43 Mg9 74.3(3) . . ?
C44 C43 Mg9 166.0(4) . . ?
C44 C43 C42 119.7(5) . . ?
C43 C44 C47 119.5(5) . . ?
C45 C44 C43 118.5(5) . . ?
C45 C44 C47 122.0(5) . . ?
C44 C45 H45 117.7 . . ?
C44 C45 C46 124.7(5) . . ?
C46 C45 H45 117.7 . . ?
C41 C46 C45 116.0(5) . . ?
C41 C46 C68 121.3(5) . . ?
C45 C46 C68 122.7(5) . . ?
C44 C47 H47 106.3 . . ?
C44 C47 C48 109.2(4) . . ?
C44 C47 C69 114.7(4) . . ?
C48 C47 H47 106.3 . . ?
C69 C47 H47 106.3 . . ?
C69 C47 C48 113.4(4) . . ?
C49 C48 C47 120.7(5) . . ?
C49 C48 C53 117.9(5) . . ?
C53 C48 C47 121.3(5) . . ?
O16 C49 Mg10 43.3(2) . . ?
O16 C49 C48 123.7(4) . . ?
O16 C49 C50 115.8(5) . . ?
C48 C49 Mg10 163.9(4) . . ?
C48 C49 C50 120.5(5) . . ?
C50 C49 Mg10 73.1(3) . . ?
Mg10 C50 Mg2 84.29(16) . 3_566 ?
O17 C50 Mg2 42.5(2) . 3_566 ?
O17 C50 Mg10 43.0(2) . . ?
O17 C50 C49 120.1(5) . . ?
O17 C50 C51 119.9(4) . . ?
C49 C50 Mg2 161.9(4) . 3_566 ?
C49 C50 Mg10 77.7(3) . . ?
C51 C50 Mg2 77.4(3) . 3_566 ?
C51 C50 Mg10 160.1(4) . . ?
C51 C50 C49 120.0(5) . . ?
O18 C51 Mg2 42.3(2) . 3_566 ?
O18 C51 C50 115.9(5) . . ?
O18 C51 C52 123.8(5) . . ?
C50 C51 Mg2 73.8(3) . 3_566 ?
C52 C51 Mg2 165.5(4) . 3_566 ?
C52 C51 C50 120.3(5) . . ?
C51 C52 C54 119.3(5) . . ?
C53 C52 C51 118.3(5) . . ?
C53 C52 C54 122.2(5) . . ?
C48 C53 H53 118.5 . . ?
C52 C53 C48 123.0(5) . . ?
C52 C53 H53 118.5 . . ?
C52 C54 H54 106.8 . . ?
C52 C54 C55 110.0(4) . . ?
C52 C54 C72 113.7(4) . . ?
C55 C54 H54 106.8 . . ?
C55 C54 C72 112.3(4) . . ?
C72 C54 H54 106.8 . . ?
C56 C55 C54 118.9(5) . . ?
C56 C55 C60 118.3(5) . . ?
C60 C55 C54 122.8(5) . . ?
O19 C56 Mg3 42.4(2) . . ?
O19 C56 C55 124.5(5) . . ?
O19 C56 C57 115.3(5) . . ?
C55 C56 Mg3 164.1(4) . . ?
C55 C56 C57 120.2(5) . . ?
C57 C56 Mg3 73.5(3) . . ?
Mg3 C57 Mg11 84.87(16) . . ?
O20 C57 Mg3 42.8(2) . . ?
O20 C57 Mg11 42.4(2) . . ?
O20 C57 C56 119.9(5) . . ?
O20 C57 C58 120.9(5) . . ?
C56 C57 Mg3 77.3(3) . . ?
C56 C57 Mg11 162.2(4) . . ?
C58 C57 Mg3 163.1(4) . . ?
C58 C57 Mg11 78.6(3) . . ?
C58 C57 C56 119.2(5) . . ?
O21 C58 Mg11 42.5(2) . . ?
O21 C58 C57 115.0(5) . . ?
C57 C58 Mg11 72.7(3) . . ?
C59 C58 Mg11 165.1(4) . . ?
C59 C58 O21 123.6(5) . . ?
C59 C58 C57 121.5(5) . . ?
C58 C59 C60 117.1(5) . . ?
C58 C59 C61 120.7(5) . . ?
C60 C59 C61 122.1(5) . . ?
C55 C60 C59 123.6(5) . . ?
C55 C60 H60 118.2 . . ?
C59 C60 H60 118.2 . . ?
C59 C61 H61 106.9 . . ?
C59 C61 C62 108.3(4) . . ?
C62 C61 H61 106.9 . . ?
C75 C61 C59 114.1(4) . . ?
C75 C61 H61 106.9 . . ?
C75 C61 C62 113.4(5) . . ?
C63 C62 C61 119.5(5) . . ?
C67 C62 C61 122.4(5) . . ?
C67 C62 C63 118.1(5) . . ?
O22 C63 Mg12 42.4(2) . . ?
O22 C63 C62 123.9(5) . . ?
O22 C63 C64 116.5(5) . . ?
C62 C63 Mg12 165.7(4) . . ?
C62 C63 C64 119.6(5) . . ?
C64 C63 Mg12 74.4(3) . . ?
Mg7 C64 Mg12 85.38(16) . . ?
O23 C64 Mg7 43.0(2) . . ?
O23 C64 Mg12 42.5(2) . . ?
O23 C64 C63 119.1(5) . . ?
O23 C64 C65 120.2(5) . . ?
C63 C64 Mg7 161.8(4) . . ?
C63 C64 Mg12 76.6(3) . . ?
C65 C64 Mg7 77.3(3) . . ?
C65 C64 Mg12 162.6(4) . . ?
C65 C64 C63 120.8(5) . . ?
O24 C65 Mg7 43.1(2) . . ?
O24 C65 C64 116.4(5) . . ?
O24 C65 C66 123.9(5) . . ?
C64 C65 Mg7 73.7(3) . . ?
C66 C65 Mg7 165.8(4) . . ?
C66 C65 C64 119.6(5) . . ?
C65 C66 C67 118.2(5) . . ?
C65 C66 C68 119.4(5) . . ?
C67 C66 C68 122.4(5) . . ?
C62 C67 C66 123.7(5) . . ?
C62 C67 H67 118.2 . . ?
C66 C67 H67 118.2 . . ?
C46 C68 C66 110.9(4) . . ?
C46 C68 H68 106.2 . . ?
C46 C68 C78 113.4(4) . . ?
C66 C68 H68 106.2 . . ?
C78 C68 C66 113.4(5) . . ?
C78 C68 H68 106.2 . . ?
C47 C69 H69A 108.8 . . ?
C47 C69 H69B 108.8 . . ?
H69A C69 H69B 107.7 . . ?
C70 C69 C47 114.0(5) . . ?
C70 C69 H69A 108.8 . . ?
C70 C69 H69B 108.8 . . ?
C69 C70 H70A 108.9 . . ?
C69 C70 H70B 108.9 . . ?
H70A C70 H70B 107.7 . . ?
C71 C70 C69 113.5(6) . . ?
C71 C70 H70A 108.9 . . ?
C71 C70 H70B 108.9 . . ?
C70 C71 H71A 109.5 . . ?
C70 C71 H71B 109.5 . . ?
C70 C71 H71C 109.5 . . ?
H71A C71 H71B 109.5 . . ?
H71A C71 H71C 109.5 . . ?
H71B C71 H71C 109.5 . . ?
C54 C72 H72A 108.8 . . ?
C54 C72 H72B 108.8 . . ?
H72A C72 H72B 107.7 . . ?
C73 C72 C54 113.8(5) . . ?
C73 C72 H72A 108.8 . . ?
C73 C72 H72B 108.8 . . ?
C72 C73 H73A 109.1 . . ?
C72 C73 H73B 109.1 . . ?
H73A C73 H73B 107.8 . . ?
C74 C73 C72 112.5(7) . . ?
C74 C73 H73A 109.1 . . ?
C74 C73 H73B 109.1 . . ?
C73 C74 H74A 109.5 . . ?
C73 C74 H74B 109.5 . . ?
C73 C74 H74C 109.5 . . ?
H74A C74 H74B 109.5 . . ?
H74A C74 H74C 109.5 . . ?
H74B C74 H74C 109.5 . . ?
C61 C75 H75A 108.5 . . ?
C61 C75 H75B 108.5 . . ?
H75A C75 H75B 107.5 . . ?
C76 C75 C61 114.9(5) . . ?
C76 C75 H75A 108.5 . . ?
C76 C75 H75B 108.5 . . ?
C75 C76 H76A 109.1 . . ?
C75 C76 H76B 109.1 . . ?
C75 C76 C77 112.7(5) . . ?
H76A C76 H76B 107.8 . . ?
C77 C76 H76A 109.1 . . ?
C77 C76 H76B 109.1 . . ?
C76 C77 H77A 109.5 . . ?
C76 C77 H77B 109.5 . . ?
C76 C77 H77C 109.5 . . ?
H77A C77 H77B 109.5 . . ?
H77A C77 H77C 109.5 . . ?
H77B C77 H77C 109.5 . . ?
C68 C78 H78A 109.1 . . ?
C68 C78 H78B 109.1 . . ?
H78A C78 H78B 107.8 . . ?
C79 C78 C68 112.6(5) . . ?
C79 C78 H78A 109.1 . . ?
C79 C78 H78B 109.1 . . ?
C78 C79 H79A 108.7 . . ?
C78 C79 H79B 108.7 . . ?
H79A C79 H79B 107.6 . . ?
C80 C79 C78 114.2(6) . . ?
C80 C79 H79A 108.7 . . ?
C80 C79 H79B 108.7 . . ?
C79 C80 H80A 109.5 . . ?
C79 C80 H80B 109.5 . . ?
C79 C80 H80C 109.5 . . ?
H80A C80 H80B 109.5 . . ?
H80A C80 H80C 109.5 . . ?
H80B C80 H80C 109.5 . . ?
O25 C81 Mg12 42.4(2) . . ?
O25 C81 C86 122.7(5) . . ?
C82 C81 Mg12 73.4(3) . . ?
C82 C81 O25 115.7(5) . . ?
C82 C81 C86 121.5(5) . . ?
C86 C81 Mg12 164.5(4) . . ?
Mg12 C82 Mg8 85.00(16) . . ?
O26 C82 Mg8 42.5(2) . . ?
O26 C82 Mg12 42.9(2) . . ?
O26 C82 C81 120.9(5) . . ?
O26 C82 C83 119.4(5) . . ?
C81 C82 Mg8 162.8(4) . . ?
C81 C82 Mg12 78.1(3) . . ?
C81 C82 C83 119.8(5) . . ?
C83 C82 Mg8 77.1(3) . . ?
C83 C82 Mg12 162.1(4) . . ?
O27 C83 Mg8 42.5(2) . . ?
O27 C83 C82 115.7(5) . . ?
O27 C83 C84 124.0(5) . . ?
C82 C83 Mg8 73.7(3) . . ?
C84 C83 Mg8 165.1(4) . . ?
C84 C83 C82 120.2(5) . . ?
C83 C84 C85 118.3(5) . . ?
C83 C84 C87 120.0(5) . . ?
C85 C84 C87 121.8(5) . . ?
C84 C85 H85 118.4 . . ?
C84 C85 C86 123.1(5) . . ?
C86 C85 H85 118.4 . . ?
C81 C86 C85 117.1(5) . . ?
C81 C86 C108 120.9(5) . . ?
C85 C86 C108 122.0(5) . . ?
C84 C87 H87 106.4 . . ?
C84 C87 C109 113.5(4) . . ?
C88 C87 C84 110.5(4) . . ?
C88 C87 H87 106.4 . . ?
C88 C87 C109 113.1(4) . . ?
C109 C87 H87 106.4 . . ?
C89 C88 C87 120.8(5) . . ?
C93 C88 C87 122.6(5) . . ?
C93 C88 C89 116.5(5) . . ?
O28 C89 Mg1 42.5(2) . . ?
O28 C89 C88 122.6(5) . . ?
O28 C89 C90 116.1(4) . . ?
C88 C89 Mg1 165.1(4) . . ?
C90 C89 Mg1 73.6(3) . . ?
C90 C89 C88 121.3(5) . . ?
Mg1 C90 Mg10 84.44(15) . 3_566 ?
O29 C90 Mg1 43.1(2) . . ?
O29 C90 Mg10 41.5(2) . 3_566 ?
O29 C90 C89 120.8(4) . . ?
O29 C90 C91 119.5(5) . . ?
C89 C90 Mg1 77.7(3) . . ?
C89 C90 Mg10 162.1(4) . 3_566 ?
C89 C90 C91 119.7(5) . . ?
C91 C90 Mg1 162.1(4) . . ?
C91 C90 Mg10 78.1(3) . 3_566 ?
O30 C91 Mg10 42.6(2) . 3_566 ?
O30 C91 C90 115.9(4) . . ?
O30 C91 C92 123.2(4) . . ?
C90 C91 Mg10 73.3(3) . 3_566 ?
C92 C91 Mg10 165.8(4) . 3_566 ?
C92 C91 C90 120.9(5) . . ?
C91 C92 C94 120.1(5) . . ?
C93 C92 C91 117.4(5) . . ?
C93 C92 C94 122.4(5) . . ?
C88 C93 H93 117.9 . . ?
C92 C93 C88 124.1(5) . . ?
C92 C93 H93 117.9 . . ?
C92 C94 H94 106.7 . . ?
C92 C94 C112 113.2(5) . . ?
C100 C94 C92 109.6(4) . . ?
C100 C94 H94 106.7 . . ?
C100 C94 C112 113.5(4) . . ?
C112 C94 H94 106.7 . . ?
O31 C95 Mg9 42.8(2) . 3_566 ?
O31 C95 C96 116.9(5) . . ?
O31 C95 C100 123.2(5) . . ?
C96 C95 Mg9 74.3(3) . 3_566 ?
C100 C95 Mg9 165.3(4) . 3_566 ?
C100 C95 C96 119.9(5) . . ?
Mg9 C96 Mg5 86.77(16) 3_566 . ?
O32 C96 Mg5 42.9(2) . . ?
O32 C96 Mg9 43.9(2) . 3_566 ?
O32 C96 C95 120.2(5) . . ?
O32 C96 C97 118.7(5) . . ?
C95 C96 Mg5 163.1(4) . . ?
C95 C96 Mg9 76.4(3) . 3_566 ?
C97 C96 Mg5 75.8(3) . . ?
C97 C96 Mg9 162.6(4) . 3_566 ?
C97 C96 C95 121.1(5) . . ?
O33 C97 Mg5 41.9(2) . . ?
O33 C97 C96 117.0(5) . . ?
O33 C97 C98 123.4(5) . . ?
C96 C97 Mg5 75.4(3) . . ?
C98 C97 Mg5 164.6(4) . . ?
C98 C97 C96 119.6(5) . . ?
C97 C98 C101 119.7(4) . . ?
C99 C98 C97 117.7(5) . . ?
C99 C98 C101 122.6(5) . . ?
C98 C99 H99 117.7 . . ?
C98 C99 C100 124.5(5) . . ?
C100 C99 H99 117.7 . . ?
C95 C100 C94 120.0(5) . . ?
C95 C100 C99 117.1(5) . . ?
C99 C100 C94 122.9(5) . . ?
C98 C101 H101 106.2 . . ?
C102 C101 C98 109.8(4) . . ?
C102 C101 H101 106.2 . . ?
C115 C101 C98 113.7(4) . . ?
C115 C101 H101 106.2 . . ?
C115 C101 C102 114.1(4) . . ?
C103 C102 C101 119.8(5) . . ?
C107 C102 C101 122.2(5) . . ?
C107 C102 C103 117.9(5) . . ?
O34 C103 Mg4 42.2(2) . 3_566 ?
O34 C103 C102 123.8(5) . . ?
O34 C103 C104 115.2(4) . . ?
C102 C103 Mg4 165.6(4) . 3_566 ?
C102 C103 C104 121.0(5) . . ?
C104 C103 Mg4 73.2(3) . 3_566 ?
Mg11 C104 Mg4 85.55(15) . 3_566 ?
O35 C104 Mg4 42.5(2) . 3_566 ?
O35 C104 Mg11 43.1(2) . . ?
O35 C104 C103 120.6(5) . . ?
O35 C104 C105 120.2(5) . . ?
C103 C104 Mg4 78.0(3) . 3_566 ?
C103 C104 Mg11 163.5(4) . . ?
C103 C104 C105 119.2(5) . . ?
C105 C104 Mg4 162.7(4) . 3_566 ?
C105 C104 Mg11 77.2(3) . . ?
O36 C105 Mg11 42.5(2) . . ?
O36 C105 C104 115.7(5) . . ?
O36 C105 C106 123.6(5) . . ?
C104 C105 Mg11 73.6(3) . . ?
C106 C105 Mg11 165.2(4) . . ?
C106 C105 C104 120.6(5) . . ?
C105 C106 C107 117.8(5) . . ?
C105 C106 C108 120.2(5) . . ?
C107 C106 C108 121.9(5) . . ?
C102 C107 C106 123.3(5) . . ?
C102 C107 H107 118.3 . . ?
C106 C107 H107 118.3 . . ?
C86 C108 C106 109.3(4) . . ?
C86 C108 H108 106.4 . . ?
C106 C108 H108 106.4 . . ?
C118 C108 C86 113.8(4) . . ?
C118 C108 C106 114.1(5) . . ?
C118 C108 H108 106.4 . . ?
C87 C109 H10A 108.5 . . ?
C87 C109 H10B 108.5 . . ?
H10A C109 H10B 107.5 . . ?
C110 C109 C87 115.2(6) . . ?
C110 C109 H10A 108.5 . . ?
C110 C109 H10B 108.5 . . ?
C109 C110 H11A 109.2 . . ?
C109 C110 H11B 109.2 . . ?
C109 C110 C111 112.2(8) . . ?
H11A C110 H11B 107.9 . . ?
C111 C110 H11A 109.2 . . ?
C111 C110 H11B 109.2 . . ?
C110 C111 H11C 109.5 . . ?
C110 C111 H11D 109.5 . . ?
C110 C111 H11E 109.5 . . ?
H11C C111 H11D 109.5 . . ?
H11C C111 H11E 109.5 . . ?
H11D C111 H11E 109.5 . . ?
C94 C112 H11F 108.7 . . ?
C94 C112 H11G 108.7 . . ?
H11F C112 H11G 107.6 . . ?
C113 C112 C94 114.2(6) . . ?
C113 C112 H11F 108.7 . . ?
C113 C112 H11G 108.7 . . ?
C112 C113 H11H 108.2 . . ?
C112 C113 H11I 108.2 . . ?
H11H C113 H11I 107.3 . . ?
C114 C113 C112 116.5(9) . . ?
C114 C113 H11H 108.2 . . ?
C114 C113 H11I 108.2 . . ?
C113 C114 H11J 109.5 . . ?
C113 C114 H11K 109.5 . . ?
C113 C114 H11L 109.5 . . ?
H11J C114 H11K 109.5 . . ?
H11J C114 H11L 109.5 . . ?
H11K C114 H11L 109.5 . . ?
C101 C115 H11M 108.7 . . ?
C101 C115 H11N 108.7 . . ?
C101 C115 C116 114.2(5) . . ?
H11M C115 H11N 107.6 . . ?
C116 C115 H11M 108.7 . . ?
C116 C115 H11N 108.7 . . ?
C115 C116 H11O 109.1 . . ?
C115 C116 H11P 109.1 . . ?
H11O C116 H11P 107.8 . . ?
C117 C116 C115 112.5(6) . . ?
C117 C116 H11O 109.1 . . ?
C117 C116 H11P 109.1 . . ?
C116 C117 H11Q 109.5 . . ?
C116 C117 H11R 109.5 . . ?
C116 C117 H11S 109.5 . . ?
H11Q C117 H11R 109.5 . . ?
H11Q C117 H11S 109.5 . . ?
H11R C117 H11S 109.5 . . ?
C108 C118 H11T 108.7 . . ?
C108 C118 H11U 108.7 . . ?
C108 C118 C119 114.0(5) . . ?
H11T C118 H11U 107.6 . . ?
C119 C118 H11T 108.7 . . ?
C119 C118 H11U 108.7 . . ?
C118 C119 H11V 109.2 . . ?
C118 C119 H11W 109.2 . . ?
H11V C119 H11W 107.9 . . ?
C120 C119 C118 111.8(7) . . ?
C120 C119 H11V 109.2 . . ?
C120 C119 H11W 109.2 . . ?
C119 C120 H12A 109.5 . . ?
C119 C120 H12B 109.5 . . ?
C119 C120 H12C 109.5 . . ?
H12A C120 H12B 109.5 . . ?
H12A C120 H12C 109.5 . . ?
H12B C120 H12C 109.5 . . ?
O37 C121 Mg13 43.0(2) . . ?
O37 C121 C122 117.1(5) . . ?
O37 C121 C126 122.5(5) . . ?
C122 C121 Mg13 74.2(3) . . ?
C122 C121 C126 120.4(6) . . ?
C126 C121 Mg13 165.0(4) . . ?
Mg13 C122 Mg14 84.66(16) . 3_667 ?
O38 C122 Mg13 43.1(3) . . ?
O38 C122 Mg14 41.6(2) . 3_667 ?
O38 C122 C121 120.3(5) . . ?
O38 C122 C123 119.2(5) . . ?
C121 C122 Mg13 77.3(4) . . ?
C121 C122 Mg14 161.8(4) . 3_667 ?
C121 C122 C123 120.5(5) . . ?
C123 C122 Mg13 162.3(4) . . ?
C123 C122 Mg14 77.6(3) . 3_667 ?
O39 C123 Mg14 42.4(2) . 3_667 ?
O39 C123 C122 116.2(5) . . ?
O39 C123 C124 123.6(5) . . ?
C122 C123 Mg14 73.8(3) . 3_667 ?
C124 C123 Mg14 165.9(5) . 3_667 ?
C124 C123 C122 120.2(5) . . ?
C123 C124 C127 119.7(5) . . ?
C125 C124 C123 117.6(6) . . ?
C125 C124 C127 122.6(5) . . ?
C124 C125 H125 118.0 . . ?
C124 C125 C126 124.0(5) . . ?
C126 C125 H125 118.0 . . ?
C121 C126 C125 117.1(5) . . ?
C121 C126 C148 120.1(6) . . ?
C125 C126 C148 122.7(5) . . ?
C124 C127 H127 106.2 . . ?
C124 C127 C128 110.6(4) . . ?
C124 C127 C149 112.5(6) . . ?
C128 C127 H127 106.2 . . ?
C128 C127 C149 114.6(5) . . ?
C149 C127 H127 106.2 . . ?
C129 C128 C127 119.9(5) . . ?
C133 C128 C127 123.0(5) . . ?
C133 C128 C129 117.1(5) . . ?
O40 C129 Mg15 42.4(3) . 3_667 ?
O40 C129 C128 123.7(5) . . ?
O40 C129 C130 115.5(5) . . ?
C128 C129 Mg15 165.1(4) . 3_667 ?
C128 C129 C130 120.8(5) . . ?
C130 C129 Mg15 73.3(4) . 3_667 ?
Mg15 C130 Mg16 84.87(19) 3_667 . ?
O41 C130 Mg15 42.5(3) . 3_667 ?
O41 C130 Mg16 42.5(3) . . ?
O41 C130 C129 120.1(5) . . ?
O41 C130 C131 120.1(5) . . ?
C129 C130 Mg15 77.6(4) . 3_667 ?
C129 C130 Mg16 162.5(5) . . ?
C131 C130 Mg15 162.6(5) . 3_667 ?
C131 C130 Mg16 77.7(4) . . ?
C131 C130 C129 119.8(6) . . ?
O42 C131 Mg16 42.6(3) . . ?
O42 C131 C130 116.0(5) . . ?
O42 C131 C132 123.0(5) . . ?
C130 C131 Mg16 73.6(4) . . ?
C130 C131 C132 120.9(6) . . ?
C132 C131 Mg16 164.5(4) . . ?
C131 C132 C133 117.3(6) . . ?
C131 C132 C134 120.0(5) . . ?
C133 C132 C134 122.6(6) . . ?
C128 C133 C132 123.9(6) . . ?
C128 C133 H133 118.1 . . ?
C132 C133 H133 118.1 . . ?
C132 C134 H134 106.5 . . ?
C132 C134 C135 109.5(5) . . ?
C132 C134 C152 113.2(5) . . ?
C135 C134 H134 106.5 . . ?
C135 C134 C152 114.1(6) . . ?
C152 C134 H134 106.5 . . ?
C136 C135 C134 120.0(6) . . ?
C140 C135 C134 122.2(5) . . ?
C140 C135 C136 117.7(6) . . ?
O43 C136 Mg17 42.9(3) . . ?
O43 C136 C135 123.2(6) . . ?
O43 C136 C137 116.4(5) . . ?
C135 C136 Mg17 165.8(5) . . ?
C137 C136 Mg17 73.6(4) . . ?
C137 C136 C135 120.4(6) . . ?
Mg17 C137 Mg18 84.14(17) . . ?
O44 C137 Mg17 42.5(3) . . ?
O44 C137 Mg18 41.9(3) . . ?
O44 C137 C136 120.3(6) . . ?
O44 C137 C138 119.6(6) . . ?
C136 C137 Mg17 77.8(4) . . ?
C136 C137 Mg18 161.8(5) . . ?
C138 C137 Mg17 162.0(5) . . ?
C138 C137 Mg18 77.8(4) . . ?
C138 C137 C136 120.1(5) . . ?
O45 C138 Mg18 42.5(2) . . ?
O45 C138 C137 116.0(5) . . ?
O45 C138 C139 123.3(6) . . ?
C137 C138 Mg18 73.7(3) . . ?
C137 C138 C139 120.8(6) . . ?
C139 C138 Mg18 165.0(5) . . ?
C138 C139 C141 119.1(6) . . ?
C140 C139 C138 117.4(6) . . ?
C140 C139 C141 123.5(5) . . ?
C135 C140 C139 123.5(5) . . ?
C135 C140 H140 118.2 . . ?
C139 C140 H140 118.2 . . ?
C139 C141 H141 106.7 . . ?
C139 C141 C142 110.4(5) . . ?
C139 C141 C155 113.0(6) . . ?
C142 C141 H141 106.7 . . ?
C155 C141 H141 106.7 . . ?
C155 C141 C142 112.9(5) . . ?
C143 C142 C141 119.0(5) . . ?
C143 C142 C147 118.5(5) . . ?
C147 C142 C141 122.3(5) . . ?
O46 C143 Mg19 42.5(3) . . ?
O46 C143 C142 124.6(5) . . ?
O46 C143 C144 115.6(5) . . ?
C142 C143 Mg19 166.3(4) . . ?
C142 C143 C144 119.8(5) . . ?
C144 C143 Mg19 73.2(4) . . ?
Mg19 C144 Mg24 85.30(19) . . ?
O47 C144 Mg19 42.8(3) . . ?
O47 C144 Mg24 42.8(3) . . ?
O47 C144 C143 120.2(5) . . ?
O47 C144 C145 119.4(5) . . ?
C143 C144 Mg19 77.5(3) . . ?
C143 C144 Mg24 162.6(4) . . ?
C145 C144 Mg19 162.0(5) . . ?
C145 C144 Mg24 76.7(4) . . ?
C145 C144 C143 120.4(6) . . ?
O48 C145 Mg24 42.3(3) . . ?
O48 C145 C144 116.1(5) . . ?
O48 C145 C146 124.6(5) . . ?
C144 C145 Mg24 74.0(4) . . ?
C146 C145 Mg24 165.9(4) . . ?
C146 C145 C144 119.4(5) . . ?
C145 C146 C148 118.8(5) . . ?
C147 C146 C145 118.6(5) . . ?
C147 C146 C148 122.6(5) . . ?
C142 C147 H147 118.4 . . ?
C146 C147 C142 123.2(6) . . ?
C146 C147 H147 118.4 . . ?
C126 C148 C146 110.8(4) . . ?
C126 C148 H148 106.6 . . ?
C126 C148 C158 113.8(5) . . ?
C146 C148 H148 106.6 . . ?
C146 C148 C158 111.9(5) . . ?
C158 C148 H148 106.6 . . ?
C127 C149 H14A 108.4 . . ?
C127 C149 H14B 108.4 . . ?
H14A C149 H14B 107.5 . . ?
C150 C149 C127 115.6(7) . . ?
C150 C149 H14A 108.4 . . ?
C150 C149 H14B 108.4 . . ?
C149 C150 H15A 109.9 . . ?
C149 C150 H15B 109.9 . . ?
C149 C150 C151 109.0(9) . . ?
H15A C150 H15B 108.3 . . ?
C151 C150 H15A 109.9 . . ?
C151 C150 H15B 109.9 . . ?
C150 C151 H15C 109.5 . . ?
C150 C151 H15D 109.5 . . ?
C150 C151 H15E 109.5 . . ?
H15C C151 H15D 109.5 . . ?
H15C C151 H15E 109.5 . . ?
H15D C151 H15E 109.5 . . ?
C134 C152 H15F 108.7 . . ?
C134 C152 H15G 108.7 . . ?
H15F C152 H15G 107.6 . . ?
C153 C152 C134 114.2(6) . . ?
C153 C152 H15F 108.7 . . ?
C153 C152 H15G 108.7 . . ?
C152 C153 H15H 108.8 . . ?
C152 C153 H15I 108.8 . . ?
C152 C153 C154 113.8(7) . . ?
H15H C153 H15I 107.7 . . ?
C154 C153 H15H 108.8 . . ?
C154 C153 H15I 108.8 . . ?
C153 C154 H15J 109.5 . . ?
C153 C154 H15K 109.5 . . ?
C153 C154 H15L 109.5 . . ?
H15J C154 H15K 109.5 . . ?
H15J C154 H15L 109.5 . . ?
H15K C154 H15L 109.5 . . ?
C141 C155 H15M 108.7 . . ?
C141 C155 H15N 108.7 . . ?
H15M C155 H15N 107.6 . . ?
C156 C155 C141 114.4(6) . . ?
C156 C155 H15M 108.7 . . ?
C156 C155 H15N 108.7 . . ?
C155 C156 H15O 109.0 . . ?
C155 C156 H15P 109.0 . . ?
C155 C156 C157 113.0(8) . . ?
H15O C156 H15P 107.8 . . ?
C157 C156 H15O 109.0 . . ?
C157 C156 H15P 109.0 . . ?
C156 C157 H15Q 109.5 . . ?
C156 C157 H15R 109.5 . . ?
C156 C157 H15S 109.5 . . ?
H15Q C157 H15R 109.5 . . ?
H15Q C157 H15S 109.5 . . ?
H15R C157 H15S 109.5 . . ?
C148 C158 H15T 109.0 . . ?
C148 C158 H15U 109.0 . . ?
H15T C158 H15U 107.8 . . ?
C159 C158 C148 113.1(6) . . ?
C159 C158 H15T 109.0 . . ?
C159 C158 H15U 109.0 . . ?
C158 C159 H15V 108.4 . . ?
C158 C159 H15W 108.4 . . ?
H15V C159 H15W 107.5 . . ?
C160 C159 C158 115.3(9) . . ?
C160 C159 H15V 108.4 . . ?
C160 C159 H15W 108.4 . . ?
C159 C160 H16A 109.5 . . ?
C159 C160 H16B 109.5 . . ?
C159 C160 H16C 109.5 . . ?
H16A C160 H16B 109.5 . . ?
H16A C160 H16C 109.5 . . ?
H16B C160 H16C 109.5 . . ?
O49 C161 Mg19 42.7(2) . . ?
O49 C161 C162 116.1(5) . . ?
O49 C161 C166 123.6(5) . . ?
C162 C161 Mg19 73.7(3) . . ?
C166 C161 Mg19 165.0(5) . . ?
C166 C161 C162 120.3(6) . . ?
Mg19 C162 Mg20 84.69(17) . . ?
O50 C162 Mg19 42.8(3) . . ?
O50 C162 Mg20 42.3(3) . . ?
O50 C162 C161 119.9(6) . . ?
O50 C162 C163 120.0(5) . . ?
C161 C162 Mg19 77.3(4) . . ?
C161 C162 Mg20 161.9(4) . . ?
C161 C162 C163 120.1(5) . . ?
C163 C162 Mg19 162.3(4) . . ?
C163 C162 Mg20 77.8(3) . . ?
O51 C163 Mg20 42.4(3) . . ?
O51 C163 C162 115.5(5) . . ?
O51 C163 C164 124.4(6) . . ?
C162 C163 Mg20 73.3(3) . . ?
C164 C163 Mg20 165.8(5) . . ?
C164 C163 C162 120.2(6) . . ?
C163 C164 C167 119.3(6) . . ?
C165 C164 C163 117.6(6) . . ?
C165 C164 C167 123.1(5) . . ?
C164 C165 H165 117.9 . . ?
C166 C165 C164 124.2(5) . . ?
C166 C165 H165 117.9 . . ?
C161 C166 C188 119.3(6) . . ?
C165 C166 C161 117.5(5) . . ?
C165 C166 C188 123.1(5) . . ?
C164 C167 H167 106.8 . . ?
C164 C167 C168 110.2(5) . . ?
C164 C167 C189 113.5(5) . . ?
C168 C167 H167 106.8 . . ?
C168 C167 C189 112.4(5) . . ?
C189 C167 H167 106.8 . . ?
C169 C168 C167 120.4(5) . . ?
C173 C168 C167 122.0(5) . . ?
C173 C168 C169 117.5(6) . . ?
O52 C169 Mg21 42.8(3) . . ?
O52 C169 C168 123.0(5) . . ?
O52 C169 C170 116.1(5) . . ?
C168 C169 Mg21 165.5(4) . . ?
C170 C169 Mg21 73.5(4) . . ?
C170 C169 C168 120.8(5) . . ?
Mg21 C170 Mg15 84.89(18) . . ?
O53 C170 Mg15 42.2(3) . . ?
O53 C170 Mg21 42.8(3) . . ?
O53 C170 C169 120.6(5) . . ?
O53 C170 C171 119.2(5) . . ?
C169 C170 Mg15 162.8(4) . . ?
C169 C170 Mg21 77.9(4) . . ?
C169 C170 C171 120.2(6) . . ?
C171 C170 Mg15 77.1(4) . . ?
C171 C170 Mg21 162.0(5) . . ?
O54 C171 Mg15 42.4(3) . . ?
O54 C171 C170 116.1(5) . . ?
O54 C171 C172 124.1(5) . . ?
C170 C171 Mg15 73.8(4) . . ?
C172 C171 Mg15 166.0(4) . . ?
C172 C171 C170 119.8(6) . . ?
C171 C172 C174 119.3(5) . . ?
C173 C172 C171 118.3(5) . . ?
C173 C172 C174 122.2(5) . . ?
C168 C173 H173 118.3 . . ?
C172 C173 C168 123.4(6) . . ?
C172 C173 H173 118.3 . . ?
C172 C174 H174 106.2 . . ?
C172 C174 C192 112.1(5) . . ?
C175 C174 C172 110.2(4) . . ?
C175 C174 H174 106.2 . . ?
C175 C174 C192 115.3(5) . . ?
C192 C174 H174 106.2 . . ?
C176 C175 C174 120.1(5) . . ?
C176 C175 C180 116.1(5) . . ?
C180 C175 C174 123.7(5) . . ?
O55 C176 Mg14 42.7(2) . . ?
C175 C176 Mg14 162.8(4) . . ?
C175 C176 O55 122.3(5) . . ?
C177 C176 Mg14 73.0(3) . . ?
C177 C176 O55 115.1(5) . . ?
C177 C176 C175 122.6(5) . . ?
Mg14 C177 Mg22 84.47(16) . . ?
O56 C177 Mg14 42.6(2) . . ?
O56 C177 Mg22 42.7(2) . . ?
O56 C177 C176 120.6(5) . . ?
O56 C177 C178 120.4(5) . . ?
C176 C177 Mg14 78.4(3) . . ?
C176 C177 Mg22 162.7(4) . . ?
C176 C177 C178 119.0(5) . . ?
C178 C177 Mg14 161.6(4) . . ?
C178 C177 Mg22 77.8(3) . . ?
O57 C178 Mg22 42.7(2) . . ?
O57 C178 C177 116.0(5) . . ?
O57 C178 C179 123.3(5) . . ?
C177 C178 Mg22 73.4(3) . . ?
C177 C178 C179 120.7(5) . . ?
C179 C178 Mg22 165.2(4) . . ?
C178 C179 C181 119.7(5) . . ?
C180 C179 C178 117.4(5) . . ?
C180 C179 C181 122.9(5) . . ?
C175 C180 H180 118.0 . . ?
C179 C180 C175 124.1(5) . . ?
C179 C180 H180 118.0 . . ?
C179 C181 H181 106.1 . . ?
C179 C181 C182 111.1(4) . . ?
C179 C181 C195 114.0(5) . . ?
C182 C181 H181 106.1 . . ?
C182 C181 C195 112.7(4) . . ?
C195 C181 H181 106.1 . . ?
C183 C182 C181 120.4(5) . . ?
C183 C182 C187 117.2(5) . . ?
C187 C182 C181 122.2(5) . . ?
O58 C183 Mg23 42.6(2) . . ?
O58 C183 C182 123.2(5) . . ?
O58 C183 C184 115.6(5) . . ?
C182 C183 Mg23 165.1(4) . . ?
C182 C183 C184 121.2(5) . . ?
C184 C183 Mg23 73.3(3) . . ?
Mg23 C184 Mg18 85.40(18) . . ?
O59 C184 Mg18 43.0(2) . . ?
O59 C184 Mg23 42.4(2) . . ?
O59 C184 C183 120.0(5) . . ?
O59 C184 C185 120.3(5) . . ?
C183 C184 Mg18 163.0(4) . . ?
C183 C184 Mg23 77.6(3) . . ?
C185 C184 Mg18 77.2(3) . . ?
C185 C184 Mg23 162.6(4) . . ?
C185 C184 C183 119.7(5) . . ?
O60 C185 Mg18 42.7(3) . . ?
O60 C185 C184 116.5(5) . . ?
O60 C185 C186 122.9(5) . . ?
C184 C185 Mg18 73.9(3) . . ?
C184 C185 C186 120.6(5) . . ?
C186 C185 Mg18 165.2(4) . . ?
C185 C186 C188 119.3(5) . . ?
C187 C186 C185 117.8(5) . . ?
C187 C186 C188 122.7(5) . . ?
C182 C187 H187 118.3 . . ?
C186 C187 C182 123.3(5) . . ?
C186 C187 H187 118.3 . . ?
C166 C188 C186 109.9(4) . . ?
C166 C188 H188 106.2 . . ?
C166 C188 C198 114.4(5) . . ?
C186 C188 H188 106.2 . . ?
C186 C188 C198 113.2(5) . . ?
C198 C188 H188 106.2 . . ?
C167 C189 H18A 108.8 . . ?
C167 C189 H18B 108.8 . . ?
H18A C189 H18B 107.7 . . ?
C190 C189 C167 113.6(6) . . ?
C190 C189 H18A 108.8 . . ?
C190 C189 H18B 108.8 . . ?
C189 C190 H19A 109.0 . . ?
C189 C190 H19B 109.0 . . ?
C189 C190 C191 113.1(9) . . ?
H19A C190 H19B 107.8 . . ?
C191 C190 H19A 109.0 . . ?
C191 C190 H19B 109.0 . . ?
C190 C191 H19C 109.5 . . ?
C190 C191 H19D 109.5 . . ?
C190 C191 H19E 109.5 . . ?
H19C C191 H19D 109.5 . . ?
H19C C191 H19E 109.5 . . ?
H19D C191 H19E 109.5 . . ?
C174 C192 H19F 108.9 . . ?
C174 C192 H19G 108.9 . . ?
H19F C192 H19G 107.7 . . ?
C193 C192 C174 113.2(6) . . ?
C193 C192 H19F 108.9 . . ?
C193 C192 H19G 108.9 . . ?
C192 C193 H19H 108.7 . . ?
C192 C193 H19I 108.7 . . ?
C192 C193 C194 114.4(10) . . ?
H19H C193 H19I 107.6 . . ?
C194 C193 H19H 108.7 . . ?
C194 C193 H19I 108.7 . . ?
C193 C194 H19J 109.5 . . ?
C193 C194 H19K 109.5 . . ?
C193 C194 H19L 109.5 . . ?
H19J C194 H19K 109.5 . . ?
H19J C194 H19L 109.5 . . ?
H19K C194 H19L 109.5 . . ?
C181 C195 H19M 108.6 . . ?
C181 C195 H19N 108.6 . . ?
H19M C195 H19N 107.6 . . ?
C196 C195 C181 114.7(5) . . ?
C196 C195 H19M 108.6 . . ?
C196 C195 H19N 108.6 . . ?
C195 C196 H19O 108.8 . . ?
C195 C196 H19P 108.8 . . ?
H19O C196 H19P 107.7 . . ?
C197 C196 C195 113.8(7) . . ?
C197 C196 H19O 108.8 . . ?
C197 C196 H19P 108.8 . . ?
C196 C197 H19Q 109.5 . . ?
C196 C197 H19R 109.5 . . ?
C196 C197 H19S 109.5 . . ?
H19Q C197 H19R 109.5 . . ?
H19Q C197 H19S 109.5 . . ?
H19R C197 H19S 109.5 . . ?
C188 C198 H19T 108.7 . . ?
C188 C198 H19U 108.7 . . ?
H19T C198 H19U 107.6 . . ?
C199 C198 C188 114.4(6) . . ?
C199 C198 H19T 108.7 . . ?
C199 C198 H19U 108.7 . . ?
C198 C199 H19V 108.8 . . ?
C198 C199 H19W 108.8 . . ?
C198 C199 C200 113.8(7) . . ?
H19V C199 H19W 107.7 . . ?
C200 C199 H19V 108.8 . . ?
C200 C199 H19W 108.8 . . ?
C199 C200 H20A 109.5 . . ?
C199 C200 H20B 109.5 . . ?
C199 C200 H20C 109.5 . . ?
H20A C200 H20B 109.5 . . ?
H20A C200 H20C 109.5 . . ?
H20B C200 H20C 109.5 . . ?
O61 C201 Mg22 42.9(2) . . ?
O61 C201 C202 115.8(5) . . ?
C202 C201 Mg22 72.9(3) . . ?
C206 C201 Mg22 166.3(4) . . ?
C206 C201 O61 123.4(5) . . ?
C206 C201 C202 120.8(5) . . ?
Mg13 C202 Mg22 85.03(17) 3_667 . ?
O62 C202 Mg13 42.8(2) . 3_667 ?
O62 C202 Mg22 42.4(2) . . ?
O62 C202 C201 120.5(5) . . ?
O62 C202 C203 120.5(5) . . ?
C201 C202 Mg13 162.8(4) . 3_667 ?
C201 C202 Mg22 78.1(3) . . ?
C203 C202 Mg13 77.9(3) . 3_667 ?
C203 C202 Mg22 162.9(4) . . ?
C203 C202 C201 119.0(5) . . ?
O63 C203 Mg13 42.3(2) . 3_667 ?
O63 C203 C202 115.3(5) . . ?
O63 C203 C204 123.2(5) . . ?
C202 C203 Mg13 73.2(3) . 3_667 ?
C204 C203 Mg13 164.8(4) . 3_667 ?
C204 C203 C202 121.5(5) . . ?
C203 C204 C205 117.1(5) . . ?
C203 C204 C207 120.4(5) . . ?
C205 C204 C207 122.5(5) . . ?
C204 C205 H205 118.2 . . ?
C206 C205 C204 123.5(5) . . ?
C206 C205 H205 118.2 . . ?
C201 C206 C205 118.1(5) . . ?
C201 C206 C228 120.3(5) . . ?
C205 C206 C228 121.6(5) . . ?
C204 C207 H207 106.4 . . ?
C204 C207 C208 109.7(4) . . ?
C204 C207 C229 113.7(5) . . ?
C208 C207 H207 106.4 . . ?
C208 C207 C229 113.7(5) . . ?
C229 C207 H207 106.4 . . ?
C209 C208 C207 120.2(5) . . ?
C209 C208 C213 118.0(5) . . ?
C213 C208 C207 121.7(5) . . ?
O64 C209 Mg24 42.1(2) . 3_667 ?
O64 C209 C208 124.3(5) . . ?
O64 C209 C210 115.9(5) . . ?
C208 C209 Mg24 165.2(4) . 3_667 ?
C208 C209 C210 119.8(6) . . ?
C210 C209 Mg24 74.2(3) . 3_667 ?
Mg20 C210 Mg24 84.95(18) 3_667 3_667 ?
O65 C210 Mg20 43.1(3) . 3_667 ?
O65 C210 Mg24 42.3(3) . 3_667 ?
O65 C210 C209 118.7(6) . . ?
O65 C210 C211 120.3(5) . . ?
C209 C210 Mg20 161.4(5) . 3_667 ?
C209 C210 Mg24 76.5(4) . 3_667 ?
C211 C210 Mg20 77.3(3) . 3_667 ?
C211 C210 Mg24 162.0(4) . 3_667 ?
C211 C210 C209 121.1(5) . . ?
O66 C211 Mg20 42.5(3) . 3_667 ?
O66 C211 C210 116.2(5) . . ?
O66 C211 C212 123.8(6) . . ?
C210 C211 Mg20 74.1(3) . 3_667 ?
C210 C211 C212 120.0(5) . . ?
C212 C211 Mg20 165.5(4) . 3_667 ?
C211 C212 C213 117.9(6) . . ?
C211 C212 C214 120.0(5) . . ?
C213 C212 C214 122.1(5) . . ?
C208 C213 C212 123.2(5) . . ?
C208 C213 H213 118.4 . . ?
C212 C213 H213 118.4 . . ?
C212 C214 H214 106.4 . . ?
C212 C214 C215 109.7(5) . . ?
C212 C214 C232 113.5(5) . . ?
C215 C214 H214 106.4 . . ?
C232 C214 H214 106.4 . . ?
C232 C214 C215 113.8(5) . . ?
C216 C215 C214 120.1(5) . . ?
C220 C215 C214 122.1(5) . . ?
C220 C215 C216 117.8(6) . . ?
O67 C216 Mg21 42.9(3) . 3_667 ?
O67 C216 C215 123.0(6) . . ?
O67 C216 C217 117.1(5) . . ?
C215 C216 Mg21 165.3(5) . 3_667 ?
C217 C216 Mg21 74.5(3) . 3_667 ?
C217 C216 C215 119.9(6) . . ?
Mg16 C217 Mg21 85.06(17) . 3_667 ?
O68 C217 Mg16 42.6(3) . . ?
O68 C217 Mg21 42.6(3) . 3_667 ?
O68 C217 C216 119.1(5) . . ?
O68 C217 C218 120.3(6) . . ?
C216 C217 Mg16 161.6(4) . . ?
C216 C217 Mg21 76.6(4) . 3_667 ?
C218 C217 Mg16 77.7(4) . . ?
C218 C217 Mg21 162.7(5) . 3_667 ?
C218 C217 C216 120.7(5) . . ?
O69 C218 Mg16 42.9(2) . . ?
O69 C218 C217 116.3(5) . . ?
O69 C218 C219 123.4(5) . . ?
C217 C218 Mg16 73.5(4) . . ?
C217 C218 C219 120.3(6) . . ?
C219 C218 Mg16 165.5(5) . . ?
C218 C219 C221 120.2(6) . . ?
C220 C219 C218 117.9(6) . . ?
C220 C219 C221 121.8(5) . . ?
C215 C220 H220 118.4 . . ?
C219 C220 C215 123.3(5) . . ?
C219 C220 H220 118.4 . . ?
C219 C221 H221 106.6 . . ?
C219 C221 C235 113.2(5) . . ?
C222 C221 C219 110.0(5) . . ?
C222 C221 H221 106.6 . . ?
C222 C221 C235 113.5(5) . . ?
C235 C221 H221 106.6 . . ?
C223 C222 C221 119.7(5) . . ?
C227 C222 C221 122.5(5) . . ?
C227 C222 C223 117.7(5) . . ?
O70 C223 Mg17 42.7(3) . . ?
O70 C223 C222 123.3(5) . . ?
O70 C223 C224 116.4(5) . . ?
C222 C223 Mg17 165.3(4) . . ?
C224 C223 Mg17 73.8(3) . . ?
C224 C223 C222 120.4(5) . . ?
Mg17 C224 Mg23 85.55(18) . . ?
O71 C224 Mg17 43.3(3) . . ?
O71 C224 Mg23 42.5(3) . . ?
O71 C224 C223 120.5(5) . . ?
O71 C224 C225 119.7(5) . . ?
C223 C224 Mg17 77.2(3) . . ?
C223 C224 Mg23 162.6(4) . . ?
C223 C224 C225 119.8(5) . . ?
C225 C224 Mg17 163.0(4) . . ?
C225 C224 Mg23 77.4(4) . . ?
O72 C225 Mg23 42.5(2) . . ?
O72 C225 C224 115.5(5) . . ?
O72 C225 C226 124.4(5) . . ?
C224 C225 Mg23 73.4(3) . . ?
C226 C225 Mg23 165.0(4) . . ?
C226 C225 C224 120.0(5) . . ?
C225 C226 C227 118.6(5) . . ?
C225 C226 C228 119.7(5) . . ?
C227 C226 C228 121.7(5) . . ?
C222 C227 C226 123.4(5) . . ?
C222 C227 H227 118.3 . . ?
C226 C227 H227 118.3 . . ?
C206 C228 C226 109.2(4) . . ?
C206 C228 H228 106.5 . . ?
C226 C228 H228 106.5 . . ?
C238 C228 C206 113.8(5) . . ?
C238 C228 C226 113.6(5) . . ?
C238 C228 H228 106.5 . . ?
C207 C229 H22A 108.8 . . ?
C207 C229 H22B 108.8 . . ?
H22A C229 H22B 107.7 . . ?
C230 C229 C207 113.9(5) . . ?
C230 C229 H22A 108.8 . . ?
C230 C229 H22B 108.8 . . ?
C229 C230 H23A 108.3 . . ?
C229 C230 H23B 108.3 . . ?
H23A C230 H23B 107.4 . . ?
C231 C230 C229 115.8(6) . . ?
C231 C230 H23A 108.3 . . ?
C231 C230 H23B 108.3 . . ?
C230 C231 H23C 109.5 . . ?
C230 C231 H23D 109.5 . . ?
C230 C231 H23E 109.5 . . ?
H23C C231 H23D 109.5 . . ?
H23C C231 H23E 109.5 . . ?
H23D C231 H23E 109.5 . . ?
C214 C232 H23F 109.0 . . ?
C214 C232 H23G 109.0 . . ?
H23F C232 H23G 107.8 . . ?
C233 C232 C214 113.0(6) . . ?
C233 C232 H23F 109.0 . . ?
C233 C232 H23G 109.0 . . ?
C232 C233 H23H 109.5 . . ?
C232 C233 H23I 109.5 . . ?
H23H C233 H23I 108.1 . . ?
C234 C233 C232 110.8(7) . . ?
C234 C233 H23H 109.5 . . ?
C234 C233 H23I 109.5 . . ?
C233 C234 H23J 109.5 . . ?
C233 C234 H23K 109.5 . . ?
C233 C234 H23L 109.5 . . ?
H23J C234 H23K 109.5 . . ?
H23J C234 H23L 109.5 . . ?
H23K C234 H23L 109.5 . . ?
C221 C235 H23M 108.6 . . ?
C221 C235 H23N 108.6 . . ?
H23M C235 H23N 107.6 . . ?
C236 C235 C221 114.7(5) . . ?
C236 C235 H23M 108.6 . . ?
C236 C235 H23N 108.6 . . ?
C235 C236 H23O 108.9 . . ?
C235 C236 H23P 108.9 . . ?
C235 C236 C237 113.3(6) . . ?
H23O C236 H23P 107.7 . . ?
C237 C236 H23O 108.9 . . ?
C237 C236 H23P 108.9 . . ?
C236 C237 H23Q 109.5 . . ?
C236 C237 H23R 109.5 . . ?
C236 C237 H23S 109.5 . . ?
H23Q C237 H23R 109.5 . . ?
H23Q C237 H23S 109.5 . . ?
H23R C237 H23S 109.5 . . ?
C228 C238 H23T 108.5 . . ?
C228 C238 H23U 108.5 . . ?
H23T C238 H23U 107.5 . . ?
C239 C238 C228 115.2(6) . . ?
C239 C238 H23T 108.5 . . ?
C239 C238 H23U 108.5 . . ?
C238 C239 H23V 108.2 . . ?
C238 C239 H23W 108.2 . . ?
C238 C239 C240 116.4(8) . . ?
H23V C239 H23W 107.3 . . ?
C240 C239 H23V 108.2 . . ?
C240 C239 H23W 108.2 . . ?
C239 C240 H24A 109.5 . . ?
C239 C240 H24B 109.5 . . ?
C239 C240 H24C 109.5 . . ?
H24A C240 H24B 109.5 . . ?
H24A C240 H24C 109.5 . . ?
H24B C240 H24C 109.5 . . ?
O73 C241 H24D 109.5 . . ?
O73 C241 H24E 109.5 . . ?
H24D C241 H24E 108.1 . . ?
C242 C241 O73 110.8(7) . . ?
C242 C241 H24D 109.5 . . ?
C242 C241 H24E 109.5 . . ?
O74 C242 H24F 109.2 . . ?
O74 C242 H24G 109.2 . . ?
C241 C242 O74 112.2(7) . . ?
C241 C242 H24F 109.2 . . ?
C241 C242 H24G 109.2 . . ?
H24F C242 H24G 107.9 . . ?
O74 C243 H24H 109.5 . . ?
O74 C243 H24I 109.5 . . ?
O74 C243 C244 110.7(5) . . ?
H24H C243 H24I 108.1 . . ?
C244 C243 H24H 109.5 . . ?
C244 C243 H24I 109.5 . . ?
O75 C244 C243 111.3(5) . . ?
O75 C244 H24J 109.4 . . ?
O75 C244 H24K 109.4 . . ?
C243 C244 H24J 109.4 . . ?
C243 C244 H24K 109.4 . . ?
H24J C244 H24K 108.0 . . ?
O76 C245 H24L 109.0 . . ?
O76 C245 H24M 109.0 . . ?
H24L C245 H24M 107.8 . . ?
C246 C245 O76 113.0(10) . . ?
C246 C245 H24L 109.0 . . ?
C246 C245 H24M 109.0 . . ?
O77 C246 H24N 110.0 . . ?
O77 C246 H24O 110.0 . . ?
C245 C246 O77 108.6(10) . . ?
C245 C246 H24N 110.0 . . ?
C245 C246 H24O 110.0 . . ?
H24N C246 H24O 108.4 . . ?
O77 C247 H24P 110.6 . . ?
O77 C247 H24Q 110.6 . . ?
O77 C247 C248 105.9(12) . . ?
H24P C247 H24Q 108.7 . . ?
C248 C247 H24P 110.6 . . ?
C248 C247 H24Q 110.6 . . ?
O78 C248 C247 109.4(14) . . ?
O78 C248 H24R 109.8 . . ?
O78 C248 H24S 109.8 . . ?
C247 C248 H24R 109.8 . . ?
C247 C248 H24S 109.8 . . ?
H24R C248 H24S 108.2 . . ?
O79 C249 H24T 109.0 . . ?
O79 C249 H24U 109.0 . . ?
O79 C249 C250 112.8(7) . . ?
H24T C249 H24U 107.8 . . ?
C250 C249 H24T 109.0 . . ?
C250 C249 H24U 109.0 . . ?
O80 C250 C249 109.8(6) . . ?
O80 C250 H25A 109.7 . . ?
O80 C250 H25B 109.7 . . ?
C249 C250 H25A 109.7 . . ?
C249 C250 H25B 109.7 . . ?
H25A C250 H25B 108.2 . . ?
O80 C251 H25C 109.7 . . ?
O80 C251 H25D 109.7 . . ?
O80 C251 C252 109.7(6) . . ?
H25C C251 H25D 108.2 . . ?
C252 C251 H25C 109.7 . . ?
C252 C251 H25D 109.7 . . ?
O81 C252 C251 112.1(6) . . ?
O81 C252 H25E 109.2 . . ?
O81 C252 H25F 109.2 . . ?
C251 C252 H25E 109.2 . . ?
C251 C252 H25F 109.2 . . ?
H25E C252 H25F 107.9 . . ?
O82 C253 H25G 108.0 . . ?
O82 C253 H25H 108.0 . . ?
H25G C253 H25H 107.2 . . ?
C254 C253 O82 117.3(8) . . ?
C254 C253 H25G 108.0 . . ?
C254 C253 H25H 108.0 . . ?
O83 C254 H25I 107.2 . . ?
O83 C254 H25J 107.2 . . ?
C253 C254 O83 120.4(8) . . ?
C253 C254 H25I 107.2 . . ?
C253 C254 H25J 107.2 . . ?
H25I C254 H25J 106.9 . . ?
O83 C255 H25K 109.8 . . ?
O83 C255 H25L 109.8 . . ?
O83 C255 C256 109.6(5) . . ?
H25K C255 H25L 108.2 . . ?
C256 C255 H25K 109.8 . . ?
C256 C255 H25L 109.8 . . ?
O84 C256 C255 112.9(5) . . ?
O84 C256 H25M 109.0 . . ?
O84 C256 H25N 109.0 . . ?
C255 C256 H25M 109.0 . . ?
C255 C256 H25N 109.0 . . ?
H25M C256 H25N 107.8 . . ?
N2 C257 H257 116.2 . . ?
C258 C257 N2 127.5(8) . . ?
C258 C257 H257 116.2 . . ?
C257 C258 H258 121.0 . . ?
C257 C258 C259 118.0(9) . . ?
C259 C258 H258 121.0 . . ?
C258 C259 H259 120.5 . . ?
C258 C259 C260 119.0(8) . . ?
C260 C259 H259 120.5 . . ?
C259 C260 H260 121.7 . . ?
C261 C260 C259 116.6(8) . . ?
C261 C260 H260 121.7 . . ?
N2 C261 C260 125.9(8) . . ?
N2 C261 H261 117.0 . . ?
C260 C261 H261 117.0 . . ?
O128 C262 H26A 109.8 . . ?
O128 C262 H26B 109.8 . . ?
O128 C262 C263 109.3(6) . . ?
H26A C262 H26B 108.3 . . ?
C263 C262 H26A 109.8 . . ?
C263 C262 H26B 109.8 . . ?
O127 C263 C262 114.7(6) . . ?
O127 C263 H26C 108.6 . . ?
O127 C263 H26D 108.6 . . ?
C262 C263 H26C 108.6 . . ?
C262 C263 H26D 108.6 . . ?
H26C C263 H26D 107.6 . . ?
O127 C264 H26E 109.7 . . ?
O127 C264 H26F 109.7 . . ?
O127 C264 C265 109.7(5) . . ?
H26E C264 H26F 108.2 . . ?
C265 C264 H26E 109.7 . . ?
C265 C264 H26F 109.7 . . ?
O126 C265 C264 109.5(6) . . ?
O126 C265 H26G 109.8 . . ?
O126 C265 H26H 109.8 . . ?
C264 C265 H26G 109.8 . . ?
C264 C265 H26H 109.8 . . ?
H26G C265 H26H 108.2 . . ?

loop_
_geom_bond_atom_site_label_1
_geom_bond_atom_site_label_2
_geom_bond_distance
_geom_bond_site_symmetry_2
_geom_bond_publ_flag
Mg1 O1 2.043(4) . ?
Mg1 O2 2.011(4) . ?
Mg1 O28 2.046(4) . ?
Mg1 O29 2.024(4) . ?
Mg1 O73 2.148(5) . ?
Mg1 O88 2.198(6) . ?
Mg1 C1 2.840(5) . ?
Mg1 C2 2.796(6) . ?
Mg1 C89 2.838(5) . ?
Mg1 C90 2.787(5) . ?
Mg2 O2 1.990(4) . ?
Mg2 O3 2.070(4) . ?
Mg2 O17 2.018(4) 3_566 ?
Mg2 O18 2.044(4) 3_566 ?
Mg2 O89 2.131(5) . ?
Mg2 O90 2.221(7) . ?
Mg2 C2 2.759(6) . ?
Mg2 C3 2.826(5) . ?
Mg2 C50 2.795(5) 3_566 ?
Mg2 C51 2.842(6) 3_566 ?
Mg3 O4 2.055(4) 3_566 ?
Mg3 O5 2.005(4) 3_566 ?
Mg3 O19 2.040(4) . ?
Mg3 O20 2.009(4) . ?
Mg3 O91 2.302(8) . ?
Mg3 N2 2.162(6) . ?
Mg3 C9 2.854(6) 3_566 ?
Mg3 C10 2.792(6) 3_566 ?
Mg3 C56 2.828(6) . ?
Mg3 C57 2.780(6) . ?
Mg4 O5 2.011(4) . ?
Mg4 O6 2.052(4) . ?
Mg4 O34 2.057(4) 3_566 ?
Mg4 O35 2.026(4) 3_566 ?
Mg4 O81 2.084(5) 4_566 ?
Mg4 O92 2.183(6) . ?
Mg4 C10 2.772(5) . ?
Mg4 C11 2.829(6) . ?
Mg4 C103 2.859(6) 3_566 ?
Mg4 C104 2.797(6) 3_566 ?
Mg5 O7 2.045(4) 3_566 ?
Mg5 O8 2.018(4) 3_566 ?
Mg5 O32 2.064(4) . ?
Mg5 O33 2.031(4) . ?
Mg5 O76 2.112(5) . ?
Mg5 O93 2.168(6) . ?
Mg5 C16 2.824(5) 3_566 ?
Mg5 C17 2.782(6) 3_566 ?
Mg5 C96 2.821(6) . ?
Mg5 C97 2.827(6) . ?
Mg6 O8 2.001(4) . ?
Mg6 O9 2.058(4) . ?
Mg6 O13 2.053(4) . ?
Mg6 O14 2.014(4) . ?
Mg6 O85 2.171(6) . ?
Mg6 O94 2.280(8) . ?
Mg6 C17 2.784(6) . ?
Mg6 C18 2.842(5) . ?
Mg6 C41 2.845(6) . ?
Mg6 C42 2.783(6) . ?
Mg7 O10 2.035(4) . ?
Mg7 O11 2.010(4) . ?
Mg7 O23 2.017(4) . ?
Mg7 O24 2.057(4) . ?
Mg7 O95 2.168(6) . ?
Mg7 O96 2.216(7) . ?
Mg7 C23 2.818(6) . ?
Mg7 C24 2.763(6) . ?
Mg7 C64 2.780(6) . ?
Mg7 C65 2.825(6) . ?
Mg8 O11 2.017(4) . ?
Mg8 O12 2.029(4) . ?
Mg8 O26 2.014(4) . ?
Mg8 O27 2.047(4) . ?
Mg8 O97 2.099(7) . ?
Mg8 O98 2.283(9) . ?
Mg8 C24 2.789(6) . ?
Mg8 C25 2.833(6) . ?
Mg8 C82 2.792(6) . ?
Mg8 C83 2.836(6) . ?
Mg9 O14 2.043(4) . ?
Mg9 O15 2.017(4) . ?
Mg9 O31 2.041(4) 3_566 ?
Mg9 O32 2.051(4) 3_566 ?
Mg9 O79 2.094(5) . ?
Mg9 O99 2.200(6) . ?
Mg9 C42 2.784(6) . ?
Mg9 C43 2.808(6) . ?
Mg9 C95 2.810(6) 3_566 ?
Mg9 C96 2.784(6) 3_566 ?
Mg10 O16 2.043(4) . ?
Mg10 O17 1.994(4) . ?
Mg10 O29 2.000(4) 3_566 ?
Mg10 O30 2.070(4) 3_566 ?
Mg10 O84 2.149(4) 1_454 ?
Mg10 O100 2.275(8) . ?
Mg10 C49 2.813(6) . ?
Mg10 C50 2.755(6) . ?
Mg10 C90 2.802(6) 3_566 ?
Mg10 C91 2.862(6) 3_566 ?
Mg11 O20 1.999(4) . ?
Mg11 O21 2.055(4) . ?
Mg11 O35 2.016(4) . ?
Mg11 O36 2.032(4) . ?
Mg11 O78 2.101(5) 4_575 ?
Mg11 O101 2.283(8) . ?
Mg11 C57 2.781(5) . ?
Mg11 C58 2.855(6) . ?
Mg11 C104 2.772(6) . ?
Mg11 C105 2.818(6) . ?
Mg12 O22 2.046(4) . ?
Mg12 O23 2.030(4) . ?
Mg12 O25 2.045(4) . ?
Mg12 O26 2.015(4) . ?
Mg12 O102 2.131(6) . ?
Mg12 O103 2.216(7) . ?
Mg12 C63 2.833(6) . ?
Mg12 C64 2.805(6) . ?
Mg12 C81 2.843(6) . ?
Mg12 C82 2.785(6) . ?
Mg13 O37 2.046(4) . ?
Mg13 O38 2.019(4) . ?
Mg13 O62 2.013(4) 3_667 ?
Mg13 O63 2.044(4) 3_667 ?
Mg13 O75 2.105(4) . ?
Mg13 O104 2.226(7) . ?
Mg13 C121 2.824(6) . ?
Mg13 C122 2.786(6) . ?
Mg13 C202 2.778(6) 3_667 ?
Mg13 C203 2.838(6) 3_667 ?
Mg14 O38 2.009(4) 3_667 ?
Mg14 O39 2.062(4) 3_667 ?
Mg14 O55 2.043(4) . ?
Mg14 O56 1.999(4) . ?
Mg14 O82 2.128(5) . ?
Mg14 O105 2.256(7) . ?
Mg14 C122 2.810(6) 3_667 ?
Mg14 C123 2.859(6) 3_667 ?
Mg14 C176 2.838(6) . ?
Mg14 C177 2.771(6) . ?
Mg15 O40 2.040(5) 3_667 ?
Mg15 O41 1.999(5) 3_667 ?
Mg15 O53 2.008(5) . ?
Mg15 O54 2.045(5) . ?
Mg15 O120 2.157(8) . ?
Mg15 O121 2.241(9) . ?
Mg15 C129 2.832(6) 3_667 ?
Mg15 C130 2.778(7) 3_667 ?
Mg15 C170 2.793(7) . ?
Mg15 C171 2.835(7) . ?
Mg16 O41 2.001(5) . ?
Mg16 O42 2.042(5) . ?
Mg16 O68 2.011(5) . ?
Mg16 O69 2.058(5) . ?
Mg16 O108 2.159(7) . ?
Mg16 O109 2.236(8) . ?
Mg16 C130 2.781(7) . ?
Mg16 C131 2.833(7) . ?
Mg16 C217 2.784(7) . ?
Mg16 C218 2.837(6) . ?
Mg17 O43 2.058(4) . ?
Mg17 O44 2.010(5) . ?
Mg17 O70 2.043(5) . ?
Mg17 O71 2.028(5) . ?
Mg17 O110 2.136(7) . ?
Mg17 O111 2.253(8) . ?
Mg17 C136 2.843(6) . ?
Mg17 C137 2.791(7) . ?
Mg17 C223 2.825(6) . ?
Mg17 C224 2.782(6) . ?
Mg18 O44 2.001(5) . ?
Mg18 O45 2.052(4) . ?
Mg18 O59 2.015(4) . ?
Mg18 O60 2.037(5) . ?
Mg18 O112 2.119(6) . ?
Mg18 O113 2.261(8) . ?
Mg18 C137 2.795(7) . ?
Mg18 C138 2.847(6) . ?
Mg18 C184 2.779(6) . ?
Mg18 C185 2.820(6) . ?
Mg19 O46 2.042(5) . ?
Mg19 O47 2.009(4) . ?
Mg19 O49 2.045(4) . ?
Mg19 O50 2.008(5) . ?
Mg19 O114 2.142(7) . ?
Mg19 O115 2.262(8) . ?
Mg19 C143 2.830(7) . ?
Mg19 C144 2.775(6) . ?
Mg19 C161 2.825(6) . ?
Mg19 C162 2.780(7) . ?
Mg20 O50 2.003(5) . ?
Mg20 O51 2.049(5) . ?
Mg20 O65 2.012(5) 3_667 ?
Mg20 O66 2.032(5) 3_667 ?
Mg20 O116 2.158(7) . ?
Mg20 O117 2.331(10) . ?
Mg20 C162 2.785(6) . ?
Mg20 C163 2.841(6) . ?
Mg20 C210 2.779(6) 3_667 ?
Mg20 C211 2.819(6) 3_667 ?
Mg21 O52 2.043(5) . ?
Mg21 O53 2.005(5) . ?
Mg21 O67 2.036(5) 3_667 ?
Mg21 O68 2.014(5) 3_667 ?
Mg21 O118 2.102(7) . ?
Mg21 O119 2.255(9) . ?
Mg21 C169 2.830(7) . ?
Mg21 C170 2.776(6) . ?
Mg21 C216 2.814(6) 3_667 ?
Mg21 C217 2.787(6) 3_667 ?
Mg22 O01Y 2.116(4) . ?
Mg22 O56 2.014(4) . ?
Mg22 O57 2.058(4) . ?
Mg22 O61 2.070(4) . ?
Mg22 O62 2.017(4) . ?
Mg22 O096 2.185(6) . ?
Mg22 C177 2.785(6) . ?
Mg22 C178 2.840(6) . ?
Mg22 C201 2.858(6) . ?
Mg22 C202 2.793(6) . ?
Mg23 O58 2.040(4) . ?
Mg23 O59 1.994(4) . ?
Mg23 O71 2.018(5) . ?
Mg23 O72 2.053(4) . ?
Mg23 O122 2.118(6) . ?
Mg23 O123 2.278(8) . ?
Mg23 C183 2.827(6) . ?
Mg23 C184 2.772(6) . ?
Mg23 C224 2.790(7) . ?
Mg23 C225 2.843(6) . ?
Mg24 O47 2.014(5) . ?
Mg24 O48 2.029(5) . ?
Mg24 O64 2.035(4) 3_667 ?
Mg24 O65 2.014(5) 3_667 ?
Mg24 O124 2.151(8) . ?
Mg24 O125 2.339(10) . ?
Mg24 C144 2.779(7) . ?
Mg24 C145 2.814(7) . ?
Mg24 C209 2.832(6) 3_667 ?
Mg24 C210 2.802(7) 3_667 ?
O1 C1 1.379(6) . ?
O2 C2 1.357(6) . ?
O3 C3 1.375(6) . ?
O4 C9 1.385(6) . ?
O5 C10 1.346(6) . ?
O6 C11 1.377(6) . ?
O7 C16 1.364(6) . ?
O8 C17 1.350(6) . ?
O9 C18 1.382(6) . ?
O10 C23 1.377(6) . ?
O11 C24 1.347(7) . ?
O12 C25 1.376(6) . ?
O13 C41 1.373(6) . ?
O14 C42 1.330(7) . ?
O15 C43 1.359(6) . ?
O16 C49 1.373(6) . ?
O17 C50 1.351(6) . ?
O18 C51 1.379(6) . ?
O19 C56 1.365(6) . ?
O20 C57 1.359(6) . ?
O21 C58 1.397(6) . ?
O22 C63 1.356(6) . ?
O23 C64 1.342(7) . ?
O24 C65 1.350(7) . ?
O25 C81 1.388(6) . ?
O26 C82 1.354(7) . ?
O27 C83 1.372(6) . ?
O28 C89 1.379(6) . ?
O29 C90 1.354(6) . ?
O30 C91 1.377(6) . ?
O31 C95 1.343(6) . ?
O32 C96 1.311(6) . ?
O33 C97 1.356(6) . ?
O34 C103 1.380(6) . ?
O35 C104 1.334(6) . ?
O36 C105 1.366(6) . ?
O37 C121 1.376(7) . ?
O38 C122 1.358(6) . ?
O39 C123 1.382(7) . ?
O40 C129 1.377(7) . ?
O41 C130 1.361(7) . ?
O42 C131 1.381(7) . ?
O43 C136 1.383(8) . ?
O44 C137 1.361(7) . ?
O45 C138 1.386(7) . ?
O46 C143 1.368(7) . ?
O47 C144 1.342(7) . ?
O48 C145 1.354(7) . ?
O49 C161 1.362(7) . ?
O50 C162 1.354(7) . ?
O51 C163 1.374(7) . ?
O52 C169 1.388(7) . ?
O53 C170 1.354(7) . ?
O54 C171 1.366(7) . ?
O55 C176 1.401(7) . ?
O56 C177 1.348(6) . ?
O57 C178 1.365(7) . ?
O58 C183 1.373(7) . ?
O59 C184 1.352(7) . ?
O60 C185 1.370(6) . ?
O61 C201 1.386(6) . ?
O62 C202 1.340(6) . ?
O63 C203 1.373(7) . ?
O64 C209 1.367(7) . ?
O65 C210 1.362(7) . ?
O66 C211 1.367(7) . ?
O67 C216 1.370(7) . ?
O68 C217 1.347(7) . ?
O69 C218 1.365(7) . ?
O70 C223 1.369(7) . ?
O71 C224 1.336(7) . ?
O72 C225 1.367(7) . ?
O73 C241 1.478(9) . ?
O74 C242 1.427(8) . ?
O74 C243 1.417(7) . ?
O75 C244 1.407(7) . ?
O76 C245 1.427(10) . ?
O77 C246 1.411(12) . ?
O77 C247 1.449(15) . ?
O78 C248 1.437(12) . ?
O79 C249 1.423(8) . ?
O80 C250 1.432(8) . ?
O80 C251 1.398(8) . ?
O81 C252 1.428(8) . ?
O82 C253 1.447(9) . ?
O83 C254 1.471(9) . ?
O83 C255 1.426(8) . ?
O84 C256 1.454(7) . ?
O85 N1 1.242(8) . ?
O86 N1 1.274(8) . ?
O87 N1 1.228(7) . ?
O126 C265 1.453(8) . ?
O127 C263 1.432(9) . ?
O127 C264 1.430(8) . ?
O128 C262 1.434(7) . ?
N2 C257 1.357(9) . ?
N2 C261 1.350(9) . ?
C1 C2 1.399(8) . ?
C1 C6 1.398(7) . ?
C2 C3 1.395(7) . ?
C3 C4 1.395(7) . ?
C4 C5 1.389(7) . ?
C4 C7 1.534(7) . ?
C5 H5 0.9500 . ?
C5 C6 1.386(7) . ?
C6 C28 1.517(8) . ?
C7 H7 1.0000 . ?
C7 C8 1.520(7) . ?
C7 C29 1.542(7) . ?
C8 C9 1.398(7) . ?
C8 C13 1.388(7) . ?
C9 C10 1.391(7) . ?
C10 C11 1.412(7) . ?
C11 C12 1.389(7) . ?
C12 C13 1.386(7) . ?
C12 C14 1.527(7) . ?
C13 H13 0.9500 . ?
C14 H14 1.0000 . ?
C14 C15 1.517(8) . ?
C14 C32 1.541(7) . ?
C15 C16 1.399(7) . ?
C15 C20 1.396(7) . ?
C16 C17 1.403(8) . ?
C17 C18 1.400(8) . ?
C18 C19 1.393(7) . ?
C19 C20 1.390(8) . ?
C19 C21 1.524(8) . ?
C20 H20 0.9500 . ?
C21 H21 1.0000 . ?
C21 C22 1.531(7) . ?
C21 C35 1.530(7) . ?
C22 C23 1.392(7) . ?
C22 C27 1.387(7) . ?
C23 C24 1.403(8) . ?
C24 C25 1.418(7) . ?
C25 C26 1.388(7) . ?
C26 C27 1.401(7) . ?
C26 C28 1.521(7) . ?
C27 H27 0.9500 . ?
C28 H28 1.0000 . ?
C28 C38 1.538(7) . ?
C29 H29A 0.9900 . ?
C29 H29B 0.9900 . ?
C29 C30 1.511(8) . ?
C30 H30A 0.9900 . ?
C30 H30B 0.9900 . ?
C30 C31 1.514(9) . ?
C31 H31A 0.9800 . ?
C31 H31B 0.9800 . ?
C31 H31C 0.9800 . ?
C32 H32A 0.9900 . ?
C32 H32B 0.9900 . ?
C32 C33 1.494(9) . ?
C33 H33A 0.9900 . ?
C33 H33B 0.9900 . ?
C33 C34 1.545(11) . ?
C34 H34A 0.9800 . ?
C34 H34B 0.9800 . ?
C34 H34C 0.9800 . ?
C35 H35A 0.9900 . ?
C35 H35B 0.9900 . ?
C35 C36 1.513(9) . ?
C36 H36A 0.9900 . ?
C36 H36B 0.9900 . ?
C36 C37 1.455(11) . ?
C37 H37A 0.9800 . ?
C37 H37B 0.9800 . ?
C37 H37C 0.9800 . ?
C38 H38A 0.9900 . ?
C38 H38B 0.9900 . ?
C38 C39 1.499(8) . ?
C39 H39A 0.9900 . ?
C39 H39B 0.9900 . ?
C39 C40 1.529(9) . ?
C40 H40A 0.9800 . ?
C40 H40B 0.9800 . ?
C40 H40C 0.9800 . ?
C41 C42 1.413(8) . ?
C41 C46 1.384(8) . ?
C42 C43 1.421(8) . ?
C43 C44 1.394(7) . ?
C44 C45 1.367(7) . ?
C44 C47 1.525(7) . ?
C45 H45 0.9500 . ?
C45 C46 1.423(7) . ?
C46 C68 1.503(8) . ?
C47 H47 1.0000 . ?
C47 C48 1.528(7) . ?
C47 C69 1.528(7) . ?
C48 C49 1.386(7) . ?
C48 C53 1.399(7) . ?
C49 C50 1.403(7) . ?
C50 C51 1.402(7) . ?
C51 C52 1.388(7) . ?
C52 C53 1.386(7) . ?
C52 C54 1.523(7) . ?
C53 H53 0.9500 . ?
C54 H54 1.0000 . ?
C54 C55 1.529(7) . ?
C54 C72 1.536(7) . ?
C55 C56 1.382(7) . ?
C55 C60 1.388(7) . ?
C56 C57 1.413(7) . ?
C57 C58 1.402(8) . ?
C58 C59 1.386(7) . ?
C59 C60 1.391(7) . ?
C59 C61 1.532(8) . ?
C60 H60 0.9500 . ?
C61 H61 1.0000 . ?
C61 C62 1.537(8) . ?
C61 C75 1.519(7) . ?
C62 C63 1.393(7) . ?
C62 C67 1.389(8) . ?
C63 C64 1.413(8) . ?
C64 C65 1.407(8) . ?
C65 C66 1.391(7) . ?
C66 C67 1.391(8) . ?
C66 C68 1.538(8) . ?
C67 H67 0.9500 . ?
C68 H68 1.0000 . ?
C68 C78 1.535(7) . ?
C69 H69A 0.9900 . ?
C69 H69B 0.9900 . ?
C69 C70 1.514(8) . ?
C70 H70A 0.9900 . ?
C70 H70B 0.9900 . ?
C70 C71 1.499(10) . ?
C71 H71A 0.9800 . ?
C71 H71B 0.9800 . ?
C71 H71C 0.9800 . ?
C72 H72A 0.9900 . ?
C72 H72B 0.9900 . ?
C72 C73 1.510(9) . ?
C73 H73A 0.9900 . ?
C73 H73B 0.9900 . ?
C73 C74 1.484(10) . ?
C74 H74A 0.9800 . ?
C74 H74B 0.9800 . ?
C74 H74C 0.9800 . ?
C75 H75A 0.9900 . ?
C75 H75B 0.9900 . ?
C75 C76 1.507(8) . ?
C76 H76A 0.9900 . ?
C76 H76B 0.9900 . ?
C76 C77 1.525(8) . ?
C77 H77A 0.9800 . ?
C77 H77B 0.9800 . ?
C77 H77C 0.9800 . ?
C78 H78A 0.9900 . ?
C78 H78B 0.9900 . ?
C78 C79 1.529(9) . ?
C79 H79A 0.9900 . ?
C79 H79B 0.9900 . ?
C79 C80 1.484(9) . ?
C80 H80A 0.9800 . ?
C80 H80B 0.9800 . ?
C80 H80C 0.9800 . ?
C81 C82 1.386(8) . ?
C81 C86 1.393(8) . ?
C82 C83 1.418(8) . ?
C83 C84 1.380(7) . ?
C84 C85 1.400(7) . ?
C84 C87 1.526(7) . ?
C85 H85 0.9500 . ?
C85 C86 1.401(7) . ?
C86 C108 1.520(7) . ?
C87 H87 1.0000 . ?
C87 C88 1.505(8) . ?
C87 C109 1.548(7) . ?
C88 C89 1.409(7) . ?
C88 C93 1.399(7) . ?
C89 C90 1.393(7) . ?
C90 C91 1.402(7) . ?
C91 C92 1.399(7) . ?
C92 C93 1.388(8) . ?
C92 C94 1.523(7) . ?
C93 H93 0.9500 . ?
C94 H94 1.0000 . ?
C94 C100 1.521(7) . ?
C94 C112 1.545(8) . ?
C95 C96 1.419(7) . ?
C95 C100 1.396(8) . ?
C96 C97 1.406(7) . ?
C97 C98 1.399(7) . ?
C98 C99 1.395(7) . ?
C98 C101 1.535(7) . ?
C99 H99 0.9500 . ?
C99 C100 1.403(7) . ?
C101 H101 1.0000 . ?
C101 C102 1.530(7) . ?
C101 C115 1.516(7) . ?
C102 C103 1.395(7) . ?
C102 C107 1.377(8) . ?
C103 C104 1.407(8) . ?
C104 C105 1.411(8) . ?
C105 C106 1.388(7) . ?
C106 C107 1.409(8) . ?
C106 C108 1.522(8) . ?
C107 H107 0.9500 . ?
C108 H108 1.0000 . ?
C108 C118 1.518(7) . ?
C109 H10A 0.9900 . ?
C109 H10B 0.9900 . ?
C109 C110 1.489(10) . ?
C110 H11A 0.9900 . ?
C110 H11B 0.9900 . ?
C110 C111 1.531(13) . ?
C111 H11C 0.9800 . ?
C111 H11D 0.9800 . ?
C111 H11E 0.9800 . ?
C112 H11F 0.9900 . ?
C112 H11G 0.9900 . ?
C112 C113 1.518(9) . ?
C113 H11H 0.9900 . ?
C113 H11I 0.9900 . ?
C113 C114 1.357(14) . ?
C114 H11J 0.9800 . ?
C114 H11K 0.9800 . ?
C114 H11L 0.9800 . ?
C115 H11M 0.9900 . ?
C115 H11N 0.9900 . ?
C115 C116 1.529(8) . ?
C116 H11O 0.9900 . ?
C116 H11P 0.9900 . ?
C116 C117 1.526(9) . ?
C117 H11Q 0.9800 . ?
C117 H11R 0.9800 . ?
C117 H11S 0.9800 . ?
C118 H11T 0.9900 . ?
C118 H11U 0.9900 . ?
C118 C119 1.521(9) . ?
C119 H11V 0.9900 . ?
C119 H11W 0.9900 . ?
C119 C120 1.519(11) . ?
C120 H12A 0.9800 . ?
C120 H12B 0.9800 . ?
C120 H12C 0.9800 . ?
C121 C122 1.384(8) . ?
C121 C126 1.397(8) . ?
C122 C123 1.403(8) . ?
C123 C124 1.393(8) . ?
C124 C125 1.372(8) . ?
C124 C127 1.509(9) . ?
C125 H125 0.9500 . ?
C125 C126 1.401(9) . ?
C126 C148 1.514(8) . ?
C127 H127 1.0000 . ?
C127 C128 1.520(8) . ?
C127 C149 1.531(8) . ?
C128 C129 1.398(8) . ?
C128 C133 1.395(8) . ?
C129 C130 1.409(8) . ?
C130 C131 1.392(9) . ?
C131 C132 1.396(9) . ?
C132 C133 1.401(8) . ?
C132 C134 1.520(9) . ?
C133 H133 0.9500 . ?
C134 H134 1.0000 . ?
C134 C135 1.529(9) . ?
C134 C152 1.541(8) . ?
C135 C136 1.397(8) . ?
C135 C140 1.385(9) . ?
C136 C137 1.391(9) . ?
C137 C138 1.389(9) . ?
C138 C139 1.396(8) . ?
C139 C140 1.388(9) . ?
C139 C141 1.524(9) . ?
C140 H140 0.9500 . ?
C141 H141 1.0000 . ?
C141 C142 1.543(8) . ?
C141 C155 1.542(8) . ?
C142 C143 1.379(8) . ?
C142 C147 1.397(8) . ?
C143 C144 1.417(8) . ?
C144 C145 1.416(8) . ?
C145 C146 1.392(8) . ?
C146 C147 1.389(8) . ?
C146 C148 1.530(8) . ?
C147 H147 0.9500 . ?
C148 H148 1.0000 . ?
C148 C158 1.570(8) . ?
C149 H14A 0.9900 . ?
C149 H14B 0.9900 . ?
C149 C150 1.424(12) . ?
C150 H15A 0.9900 . ?
C150 H15B 0.9900 . ?
C150 C151 1.595(13) . ?
C151 H15C 0.9800 . ?
C151 H15D 0.9800 . ?
C151 H15E 0.9800 . ?
C152 H15F 0.9900 . ?
C152 H15G 0.9900 . ?
C152 C153 1.464(10) . ?
C153 H15H 0.9900 . ?
C153 H15I 0.9900 . ?
C153 C154 1.521(10) . ?
C154 H15J 0.9800 . ?
C154 H15K 0.9800 . ?
C154 H15L 0.9800 . ?
C155 H15M 0.9900 . ?
C155 H15N 0.9900 . ?
C155 C156 1.514(11) . ?
C156 H15O 0.9900 . ?
C156 H15P 0.9900 . ?
C156 C157 1.555(14) . ?
C157 H15Q 0.9800 . ?
C157 H15R 0.9800 . ?
C157 H15S 0.9800 . ?
C158 H15T 0.9900 . ?
C158 H15U 0.9900 . ?
C158 C159 1.523(9) . ?
C159 H15V 0.9900 . ?
C159 H15W 0.9900 . ?
C159 C160 1.439(14) . ?
C160 H16A 0.9800 . ?
C160 H16B 0.9800 . ?
C160 H16C 0.9800 . ?
C161 C162 1.405(8) . ?
C161 C166 1.400(8) . ?
C162 C163 1.406(9) . ?
C163 C164 1.399(8) . ?
C164 C165 1.389(8) . ?
C164 C167 1.520(9) . ?
C165 H165 0.9500 . ?
C165 C166 1.385(8) . ?
C166 C188 1.501(8) . ?
C167 H167 1.0000 . ?
C167 C168 1.532(8) . ?
C167 C189 1.541(8) . ?
C168 C169 1.397(8) . ?
C168 C173 1.392(8) . ?
C169 C170 1.388(9) . ?
C170 C171 1.414(8) . ?
C171 C172 1.392(8) . ?
C172 C173 1.388(8) . ?
C172 C174 1.535(8) . ?
C173 H173 0.9500 . ?
C174 H174 1.0000 . ?
C174 C175 1.491(8) . ?
C174 C192 1.556(8) . ?
C175 C176 1.395(8) . ?
C175 C180 1.399(8) . ?
C176 C177 1.388(8) . ?
C177 C178 1.398(8) . ?
C178 C179 1.408(7) . ?
C179 C180 1.385(8) . ?
C179 C181 1.499(8) . ?
C180 H180 0.9500 . ?
C181 H181 1.0000 . ?
C181 C182 1.528(7) . ?
C181 C195 1.534(8) . ?
C182 C183 1.397(8) . ?
C182 C187 1.407(8) . ?
C183 C184 1.405(8) . ?
C184 C185 1.394(8) . ?
C185 C186 1.410(8) . ?
C186 C187 1.388(8) . ?
C186 C188 1.526(8) . ?
C187 H187 0.9500 . ?
C188 H188 1.0000 . ?
C188 C198 1.533(8) . ?
C189 H18A 0.9900 . ?
C189 H18B 0.9900 . ?
C189 C190 1.539(11) . ?
C190 H19A 0.9900 . ?
C190 H19B 0.9900 . ?
C190 C191 1.574(13) . ?
C191 H19C 0.9800 . ?
C191 H19D 0.9800 . ?
C191 H19E 0.9800 . ?
C192 H19F 0.9900 . ?
C192 H19G 0.9900 . ?
C192 C193 1.498(11) . ?
C193 H19H 0.9900 . ?
C193 H19I 0.9900 . ?
C193 C194 1.513(13) . ?
C194 H19J 0.9800 . ?
C194 H19K 0.9800 . ?
C194 H19L 0.9800 . ?
C195 H19M 0.9900 . ?
C195 H19N 0.9900 . ?
C195 C196 1.520(9) . ?
C196 H19O 0.9900 . ?
C196 H19P 0.9900 . ?
C196 C197 1.478(10) . ?
C197 H19Q 0.9800 . ?
C197 H19R 0.9800 . ?
C197 H19S 0.9800 . ?
C198 H19T 0.9900 . ?
C198 H19U 0.9900 . ?
C198 C199 1.490(10) . ?
C199 H19V 0.9900 . ?
C199 H19W 0.9900 . ?
C199 C200 1.500(10) . ?
C200 H20A 0.9800 . ?
C200 H20B 0.9800 . ?
C200 H20C 0.9800 . ?
C201 C202 1.416(8) . ?
C201 C206 1.372(8) . ?
C202 C203 1.403(8) . ?
C203 C204 1.386(8) . ?
C204 C205 1.397(8) . ?
C204 C207 1.512(8) . ?
C205 H205 0.9500 . ?
C205 C206 1.396(8) . ?
C206 C228 1.529(8) . ?
C207 H207 1.0000 . ?
C207 C208 1.523(8) . ?
C207 C229 1.533(8) . ?
C208 C209 1.381(8) . ?
C208 C213 1.401(8) . ?
C209 C210 1.425(8) . ?
C210 C211 1.386(9) . ?
C211 C212 1.396(8) . ?
C212 C213 1.405(8) . ?
C212 C214 1.518(9) . ?
C213 H213 0.9500 . ?
C214 H214 1.0000 . ?
C214 C215 1.534(9) . ?
C214 C232 1.533(8) . ?
C215 C216 1.405(8) . ?
C215 C220 1.397(8) . ?
C216 C217 1.402(9) . ?
C217 C218 1.397(9) . ?
C218 C219 1.397(8) . ?
C219 C220 1.394(9) . ?
C219 C221 1.523(9) . ?
C220 H220 0.9500 . ?
C221 H221 1.0000 . ?
C221 C222 1.516(9) . ?
C221 C235 1.538(8) . ?
C222 C223 1.404(8) . ?
C222 C227 1.382(8) . ?
C223 C224 1.402(8) . ?
C224 C225 1.421(8) . ?
C225 C226 1.374(8) . ?
C226 C227 1.400(8) . ?
C226 C228 1.541(8) . ?
C227 H227 0.9500 . ?
C228 H228 1.0000 . ?
C228 C238 1.529(8) . ?
C229 H22A 0.9900 . ?
C229 H22B 0.9900 . ?
C229 C230 1.516(8) . ?
C230 H23A 0.9900 . ?
C230 H23B 0.9900 . ?
C230 C231 1.473(10) . ?
C231 H23C 0.9800 . ?
C231 H23D 0.9800 . ?
C231 H23E 0.9800 . ?
C232 H23F 0.9900 . ?
C232 H23G 0.9900 . ?
C232 C233 1.509(10) . ?
C233 H23H 0.9900 . ?
C233 H23I 0.9900 . ?
C233 C234 1.506(11) . ?
C234 H23J 0.9800 . ?
C234 H23K 0.9800 . ?
C234 H23L 0.9800 . ?
C235 H23M 0.9900 . ?
C235 H23N 0.9900 . ?
C235 C236 1.507(9) . ?
C236 H23O 0.9900 . ?
C236 H23P 0.9900 . ?
C236 C237 1.513(9) . ?
C237 H23Q 0.9800 . ?
C237 H23R 0.9800 . ?
C237 H23S 0.9800 . ?
C238 H23T 0.9900 . ?
C238 H23U 0.9900 . ?
C238 C239 1.490(10) . ?
C239 H23V 0.9900 . ?
C239 H23W 0.9900 . ?
C239 C240 1.522(12) . ?
C240 H24A 0.9800 . ?
C240 H24B 0.9800 . ?
C240 H24C 0.9800 . ?
C241 H24D 0.9900 . ?
C241 H24E 0.9900 . ?
C241 C242 1.406(10) . ?
C242 H24F 0.9900 . ?
C242 H24G 0.9900 . ?
C243 H24H 0.9900 . ?
C243 H24I 0.9900 . ?
C243 C244 1.520(8) . ?
C244 H24J 0.9900 . ?
C244 H24K 0.9900 . ?
C245 H24L 0.9900 . ?
C245 H24M 0.9900 . ?
C245 C246 1.396(14) . ?
C246 H24N 0.9900 . ?
C246 H24O 0.9900 . ?
C247 H24P 0.9900 . ?
C247 H24Q 0.9900 . ?
C247 C248 1.59(2) . ?
C248 H24R 0.9900 . ?
C248 H24S 0.9900 . ?
C249 H24T 0.9900 . ?
C249 H24U 0.9900 . ?
C249 C250 1.442(11) . ?
C250 H25A 0.9900 . ?
C250 H25B 0.9900 . ?
C251 H25C 0.9900 . ?
C251 H25D 0.9900 . ?
C251 C252 1.499(10) . ?
C252 H25E 0.9900 . ?
C252 H25F 0.9900 . ?
C253 H25G 0.9900 . ?
C253 H25H 0.9900 . ?
C253 C254 1.313(11) . ?
C254 H25I 0.9900 . ?
C254 H25J 0.9900 . ?
C255 H25K 0.9900 . ?
C255 H25L 0.9900 . ?
C255 C256 1.503(10) . ?
C256 H25M 0.9900 . ?
C256 H25N 0.9900 . ?
C257 H257 0.9500 . ?
C257 C258 1.350(11) . ?
C258 H258 0.9500 . ?
C258 C259 1.365(11) . ?
C259 H259 0.9500 . ?
C259 C260 1.416(12) . ?
C260 H260 0.9500 . ?
C260 C261 1.391(11) . ?
C261 H261 0.9500 . ?
C262 H26A 0.9900 . ?
C262 H26B 0.9900 . ?
C262 C263 1.510(11) . ?
C263 H26C 0.9900 . ?
C263 H26D 0.9900 . ?
C264 H26E 0.9900 . ?
C264 H26F 0.9900 . ?
C264 C265 1.498(9) . ?
C265 H26G 0.9900 . ?
C265 H26H 0.9900 . ?
